data_1559146
loop_
_publ_author_name
'Baldauf, Lilia M.'
'Ghiassi, Kamran B.'
'Olmstead, Marilyn M.'
'Balch, Alan L.'

_publ_section_title
;
 Fullerene nanostructures: how the oblong shape of C<sub>70</sub> forms a
 cocrystal with an enormous asymmetric unit and related cocrystals.
;
_journal_issue 39
_journal_name_full Nanoscale
_journal_page_first 20356
_journal_page_last 20363
_journal_paper_doi 10.1039/d0nr05824f
_journal_volume 12
_journal_year 2020
_chemical_formula_moiety '6(C70),6(C7 H8)'
_chemical_formula_sum 'C77 H8'
_chemical_formula_weight 932.83
_chemical_name_common C70.toluene
_space_group_crystal_system monoclinic
_space_group_IT_number 14
_space_group_name_Hall '-P 2ybc'
_space_group_name_H-M_alt 'P 1 21/c 1'
_atom_sites_solution_hydrogens geom
_atom_sites_solution_primary dual
_atom_sites_solution_secondary difmap
_audit_creation_method SHELXL-2018/3
_audit_update_record
;
2020-07-21 deposited with the CCDC.	2020-09-21 downloaded from the CCDC.
;
_cell_angle_alpha 90
_cell_angle_beta 90.006(3)
_cell_angle_gamma 90
_cell_formula_units_Z 24
_cell_length_a 32.398(6)
_cell_length_b 21.103(4)
_cell_length_c 32.293(6)
_cell_measurement_reflns_used 9675
_cell_measurement_temperature 90(2)
_cell_measurement_theta_max 31.1
_cell_measurement_theta_min 2.3
_cell_volume 22079(7)
_computing_cell_refinement 'SAINT (Bruker, 2012)'
_computing_data_collection 'Apex2 (Bruker, 2012)'
_computing_data_reduction 'SAINT (Bruker, 2012)'
_computing_publication_material 'SHELXL-2018/3 (Sheldrick, 2018)'
_computing_structure_refinement 'SHELXL-2018/3 (Sheldrick, 2018)'
_computing_structure_solution 'SHELXT (Sheldrick, 2014)'
_diffrn_ambient_temperature 90(2)
_diffrn_detector_area_resol_mean 8.3
_diffrn_measured_fraction_theta_full 0.999
_diffrn_measured_fraction_theta_max 0.994
_diffrn_measurement_device_type 'Bruker ApexII'
_diffrn_measurement_method \w
_diffrn_radiation_type MoK\a
_diffrn_radiation_wavelength 0.71073
_diffrn_reflns_av_R_equivalents 0.0861
_diffrn_reflns_av_unetI/netI 0.0776
_diffrn_reflns_Laue_measured_fraction_full 0.999
_diffrn_reflns_Laue_measured_fraction_max 0.994
_diffrn_reflns_limit_h_max 49
_diffrn_reflns_limit_h_min -49
_diffrn_reflns_limit_k_max 32
_diffrn_reflns_limit_k_min -31
_diffrn_reflns_limit_l_max 49
_diffrn_reflns_limit_l_min -48
_diffrn_reflns_number 398191
_diffrn_reflns_point_group_measured_fraction_full 0.999
_diffrn_reflns_point_group_measured_fraction_max 0.994
_diffrn_reflns_theta_full 25.242
_diffrn_reflns_theta_max 32.735
_diffrn_reflns_theta_min 2.210
_diffrn_source 'fine-focus sealed tube'
_exptl_absorpt_coefficient_mu 0.097
_exptl_absorpt_correction_T_max 0.747
_exptl_absorpt_correction_T_min 0.665
_exptl_absorpt_correction_type multi-scan
_exptl_absorpt_process_details 'SADABS (Sheldrick, 2016)'
_exptl_crystal_colour black
_exptl_crystal_density_diffrn 1.684
_exptl_crystal_description block
_exptl_crystal_F_000 11280
_exptl_crystal_size_max 0.400
_exptl_crystal_size_mid 0.230
_exptl_crystal_size_min 0.180
_refine_diff_density_max 1.120
_refine_diff_density_min -0.884
_refine_diff_density_rms 0.136
_refine_ls_extinction_method none
_refine_ls_goodness_of_fit_ref 1.039
_refine_ls_hydrogen_treatment constr
_refine_ls_matrix_type full
_refine_ls_number_parameters 2904
_refine_ls_number_reflns 81001
_refine_ls_number_restraints 1488
_refine_ls_restrained_S_all 1.050
_refine_ls_R_factor_all 0.1452
_refine_ls_R_factor_gt 0.1167
_refine_ls_shift/su_max 0.001
_refine_ls_shift/su_mean 0.000
_refine_ls_structure_factor_coef Fsqd
_refine_ls_weighting_details 'w=1/[\s^2^(Fo^2^)+(0.1189P)^2^+78.6367P] where P=(Fo^2^+2Fc^2^)/3'
_refine_ls_weighting_scheme calc
_refine_ls_wR_factor_gt 0.2747
_refine_ls_wR_factor_ref 0.2956
_reflns_Friedel_coverage 0.000
_reflns_number_gt 60597
_reflns_number_total 81001
_reflns_threshold_expression 'I > 2\s(I)'
_cod_data_source_file d0nr05824f1.cif
_cod_data_source_block kbg114
_cod_depositor_comments 'Adding full bibliography for 1559144--1559147.cif.'
_cod_original_sg_symbol_H-M 'P 21/c'
_cod_database_code 1559146
_shelx_shelxl_version_number 2018/3
_shelx_space_group_comment
;
The symmetry employed for this shelxl refinement is uniquely defined
by the following loop, which should always be used as a source of
symmetry information in preference to the above space-group names.
They are only intended as comments.
;
_shelx_estimated_absorpt_t_min 0.962
_shelx_estimated_absorpt_t_max 0.983

loop_
_space_group_symop_operation_xyz
'x, y, z'
'-x, y+1/2, -z+1/2'
'-x, -y, -z'
'x, -y-1/2, z-1/2'

loop_
_atom_site_label
_atom_site_type_symbol
_atom_site_fract_x
_atom_site_fract_y
_atom_site_fract_z
_atom_site_U_iso_or_equiv
_atom_site_adp_type
_atom_site_occupancy
_atom_site_site_symmetry_order
_atom_site_calc_flag
_atom_site_refinement_flags_posn
_atom_site_refinement_flags_adp
_atom_site_refinement_flags_occupancy
_atom_site_disorder_assembly
_atom_site_disorder_group
C1_1 C 0.18156(13) 0.2916(2) 0.32856(13) 0.0171(7) Uiso 1 1 d . U . A 1
C2_1 C 0.21620(12) 0.25266(18) 0.32462(12) 0.0117(6) Uiso 1 1 d . U . A 1
C3_1 C 0.24658(12) 0.27011(19) 0.29506(12) 0.0141(7) Uiso 1 1 d . U . A 1
C4_1 C 0.24563(13) 0.3315(2) 0.27683(13) 0.0160(7) Uiso 1 1 d . U . A 1
C5_1 C 0.21545(13) 0.3759(2) 0.28812(13) 0.0160(7) Uiso 1 1 d . U . A 1
C6_1 C 0.18088(14) 0.3532(2) 0.31006(14) 0.0193(8) Uiso 1 1 d . U . A 1
C7_1 C 0.15627(14) 0.3944(2) 0.33614(14) 0.0213(8) Uiso 1 1 d . U . A 1
C8_1 C 0.14110(15) 0.3579(2) 0.37125(15) 0.0230(8) Uiso 1 1 d . U . A 1
C9_1 C 0.15711(14) 0.2941(2) 0.36622(14) 0.0192(8) Uiso 1 1 d . U . A 1
C10_1 C 0.17057(14) 0.2598(2) 0.40068(14) 0.0206(8) Uiso 1 1 d . U . A 1
C11_1 C 0.20793(13) 0.2228(2) 0.39990(13) 0.0179(7) Uiso 1 1 d . U . A 1
C12_1 C 0.22994(13) 0.2166(2) 0.36113(13) 0.0158(7) Uiso 1 1 d . U . A 1
C13_1 C 0.27194(13) 0.20171(19) 0.36562(13) 0.0152(7) Uiso 1 1 d . U . A 1
C14_1 C 0.30186(13) 0.2175(2) 0.33336(13) 0.0156(7) Uiso 1 1 d . U . A 1
C15_1 C 0.28918(12) 0.2509(2) 0.29880(12) 0.0142(7) Uiso 1 1 d . U . A 1
C16_1 C 0.31472(14) 0.3012(2) 0.28197(14) 0.0175(7) Uiso 1 1 d . U . A 1
C17_1 C 0.28830(13) 0.3498(2) 0.26871(13) 0.0151(7) Uiso 1 1 d . U . A 1
C18_1 C 0.29994(13) 0.4129(2) 0.27429(13) 0.0170(7) Uiso 1 1 d . U . A 1
C19_1 C 0.26991(13) 0.4595(2) 0.28748(13) 0.0154(7) Uiso 1 1 d . U . A 1
C20_1 C 0.22721(13) 0.4431(2) 0.29286(13) 0.0176(7) Uiso 1 1 d . U . A 1
C21_1 C 0.20526(14) 0.4820(2) 0.32071(14) 0.0182(7) Uiso 1 1 d . U . A 1
C22_1 C 0.16786(15) 0.4563(2) 0.34080(15) 0.0232(8) Uiso 1 1 d . U . A 1
C23_1 C 0.16458(15) 0.4856(2) 0.38198(14) 0.0216(8) Uiso 1 1 d . U . A 1
C24_1 C 0.15063(15) 0.4515(2) 0.41535(15) 0.0238(9) Uiso 1 1 d . U . A 1
C25_1 C 0.13888(16) 0.3840(2) 0.41111(16) 0.0255(9) Uiso 1 1 d . U . A 1
C26_1 C 0.15184(15) 0.3495(2) 0.44634(15) 0.0231(8) Uiso 1 1 d . U . A 1
C27_1 C 0.16717(15) 0.2889(2) 0.44169(15) 0.0237(8) Uiso 1 1 d . U . A 1
C28_1 C 0.20319(15) 0.2696(2) 0.46436(15) 0.0233(8) Uiso 1 1 d . U . A 1
C29_1 C 0.22820(13) 0.2281(2) 0.43856(13) 0.0169(7) Uiso 1 1 d . U . A 1
C30_1 C 0.27119(13) 0.2267(2) 0.44080(14) 0.0187(7) Uiso 1 1 d . U . A 1
C31_1 C 0.29216(13) 0.2067(2) 0.40480(14) 0.0180(7) Uiso 1 1 d . U . A 1
C32_1 C 0.33505(13) 0.2260(2) 0.39680(13) 0.0170(7) Uiso 1 1 d . U . A 1
C33_1 C 0.34033(14) 0.2317(2) 0.35249(14) 0.0190(8) Uiso 1 1 d . U . A 1
C34_1 C 0.36567(14) 0.2794(2) 0.33660(14) 0.0189(7) Uiso 1 1 d . U . A 1
C35_1 C 0.35218(13) 0.31404(19) 0.30088(13) 0.0149(7) Uiso 1 1 d . U . A 1
C36_1 C 0.36488(13) 0.3797(2) 0.30685(13) 0.0162(7) Uiso 1 1 d . U . A 1
C37_1 C 0.33929(13) 0.4274(2) 0.29365(13) 0.0169(7) Uiso 1 1 d . U . A 1
C38_1 C 0.33221(13) 0.4832(2) 0.31866(13) 0.0155(7) Uiso 1 1 d . U . A 1
C39_1 C 0.28966(13) 0.5032(2) 0.31564(13) 0.0168(7) Uiso 1 1 d . U . A 1
C40_1 C 0.26771(13) 0.5312(2) 0.34855(13) 0.0166(7) Uiso 1 1 d . U . A 1
C41_1 C 0.22420(13) 0.5251(2) 0.34857(14) 0.0172(7) Uiso 1 1 d . U . A 1
C42_1 C 0.20064(14) 0.5284(2) 0.38601(14) 0.0199(8) Uiso 1 1 d . U . A 1
C43_1 C 0.22009(14) 0.5335(2) 0.42340(14) 0.0190(8) Uiso 1 1 d . U . A 1
C44_1 C 0.20455(14) 0.4971(2) 0.45897(14) 0.0195(8) Uiso 1 1 d . U . A 1
C45_1 C 0.17103(15) 0.4567(2) 0.45525(16) 0.0252(9) Uiso 1 1 d . U . A 1
C46_1 C 0.17219(16) 0.3936(2) 0.47480(16) 0.0257(9) Uiso 1 1 d . U . A 1
C47_1 C 0.20664(15) 0.3752(2) 0.49624(15) 0.0249(9) Uiso 1 1 d . U . A 1
C48_1 C 0.22252(15) 0.3112(2) 0.49086(15) 0.0236(8) Uiso 1 1 d . U . A 1
C49_1 C 0.26655(14) 0.3139(2) 0.49247(14) 0.0204(8) Uiso 1 1 d . U . A 1
C50_1 C 0.29131(14) 0.2714(2) 0.46888(15) 0.0225(8) Uiso 1 1 d . U . A 1
C51_1 C 0.33138(14) 0.2923(2) 0.45861(14) 0.0204(8) Uiso 1 1 d . U . A 1
C52_1 C 0.35368(14) 0.2674(2) 0.42379(14) 0.0198(8) Uiso 1 1 d . U . A 1
C53_1 C 0.38064(14) 0.3167(2) 0.40694(14) 0.0195(8) Uiso 1 1 d . U . A 1
C54_1 C 0.38621(13) 0.3228(2) 0.36551(13) 0.0178(7) Uiso 1 1 d . U . A 1
C55_1 C 0.38545(13) 0.3850(2) 0.34663(13) 0.0166(7) Uiso 1 1 d . U . A 1
C56_1 C 0.37890(13) 0.4392(2) 0.37081(14) 0.0179(7) Uiso 1 1 d . U . A 1
C57_1 C 0.35179(13) 0.4887(2) 0.35698(13) 0.0169(7) Uiso 1 1 d . U . A 1
C58_1 C 0.32945(13) 0.51349(19) 0.39267(13) 0.0142(7) Uiso 1 1 d . U . A 1
C59_1 C 0.28868(13) 0.5367(2) 0.38896(13) 0.0147(7) Uiso 1 1 d . U . A 1
C60_1 C 0.26428(13) 0.5350(2) 0.42581(14) 0.0177(7) Uiso 1 1 d . U . A 1
C61_1 C 0.27760(13) 0.5006(2) 0.46082(13) 0.0164(7) Uiso 1 1 d . U . A 1
C62_1 C 0.24067(14) 0.4754(2) 0.48214(15) 0.0218(8) Uiso 1 1 d . U . A 1
C63_1 C 0.24169(14) 0.4166(2) 0.50001(14) 0.0216(8) Uiso 1 1 d . U . A 1
C64_1 C 0.27851(13) 0.3792(2) 0.49785(14) 0.0193(8) Uiso 1 1 d . U . A 1
C65_1 C 0.31563(13) 0.4025(2) 0.48073(13) 0.0163(7) Uiso 1 1 d . U . A 1
C66_1 C 0.34365(13) 0.3564(2) 0.46448(13) 0.0181(7) Uiso 1 1 d . U . A 1
C67_1 C 0.37321(13) 0.3721(2) 0.43253(13) 0.0177(7) Uiso 1 1 d . U . A 1
C68_1 C 0.37287(13) 0.4318(2) 0.41494(13) 0.0158(7) Uiso 1 1 d . U . A 1
C69_1 C 0.34243(13) 0.4781(2) 0.42767(13) 0.0157(7) Uiso 1 1 d . U . A 1
C70_1 C 0.31487(13) 0.4653(2) 0.46114(13) 0.0161(7) Uiso 1 1 d . U . A 1
C1_2 C 0.24552(13) 0.8795(2) 0.49886(13) 0.0163(7) Uiso 1 1 d . U . B 2
C2_2 C 0.24411(14) 0.8136(2) 0.48848(14) 0.0181(7) Uiso 1 1 d . U . B 2
C3_2 C 0.20390(14) 0.7888(2) 0.47995(14) 0.0175(7) Uiso 1 1 d . U . B 2
C4_2 C 0.17007(14) 0.8291(2) 0.47265(14) 0.0185(8) Uiso 1 1 d . U . B 2
C5_2 C 0.17368(13) 0.8967(2) 0.47474(13) 0.0162(7) Uiso 1 1 d . U . B 2
C6_2 C 0.21062(14) 0.9193(2) 0.49181(14) 0.0183(8) Uiso 1 1 d . U . B 2
C7_2 C 0.22593(14) 0.9824(2) 0.48120(14) 0.0196(8) Uiso 1 1 d . U . B 2
C8_2 C 0.27065(14) 0.9809(2) 0.48226(14) 0.0191(8) Uiso 1 1 d . U . B 2
C9_2 C 0.28236(13) 0.9165(2) 0.49304(13) 0.0150(7) Uiso 1 1 d . U . B 2
C10_2 C 0.31655(13) 0.8889(2) 0.47521(13) 0.0152(7) Uiso 1 1 d . U . B 2
C11_2 C 0.31523(13) 0.8231(2) 0.46170(13) 0.0169(7) Uiso 1 1 d . U . B 2
C12_2 C 0.28025(13) 0.7840(2) 0.46937(13) 0.0169(7) Uiso 1 1 d . U . B 2
C13_2 C 0.27433(14) 0.7326(2) 0.44232(14) 0.0185(8) Uiso 1 1 d . U . B 2
C14_2 C 0.23411(13) 0.7049(2) 0.43587(13) 0.0173(7) Uiso 1 1 d . U . B 2
C15_2 C 0.20012(13) 0.7324(2) 0.45423(13) 0.0171(7) Uiso 1 1 d . U . B 2
C16_2 C 0.16174(13) 0.7388(2) 0.43180(14) 0.0188(8) Uiso 1 1 d . U . B 2
C17_2 C 0.14355(14) 0.7992(2) 0.44336(14) 0.0208(8) Uiso 1 1 d . U . B 2
C18_2 C 0.12344(14) 0.8354(2) 0.41359(14) 0.0183(7) Uiso 1 1 d . U . B 2
C19_2 C 0.12921(13) 0.9031(2) 0.41294(13) 0.0162(7) Uiso 1 1 d . U . B 2
C20_2 C 0.15303(13) 0.9344(2) 0.44353(14) 0.0178(7) Uiso 1 1 d . U . B 2
C21_2 C 0.17005(13) 0.9932(2) 0.43092(13) 0.0169(7) Uiso 1 1 d . U . B 2
C22_2 C 0.20626(13) 1.0184(2) 0.45179(13) 0.0170(7) Uiso 1 1 d . U . B 2
C23_2 C 0.23016(13) 1.0540(2) 0.42179(13) 0.0153(7) Uiso 1 1 d . U . B 2
C24_2 C 0.27284(14) 1.0527(2) 0.42289(14) 0.0182(7) Uiso 1 1 d . U . B 2
C25_2 C 0.29339(13) 1.0148(2) 0.45350(13) 0.0167(7) Uiso 1 1 d . U . B 2
C26_2 C 0.32970(13) 0.9860(2) 0.43417(13) 0.0166(7) Uiso 1 1 d . U . B 2
C27_2 C 0.34140(13) 0.92436(19) 0.44468(13) 0.0156(7) Uiso 1 1 d . U . B 2
C28_2 C 0.35328(13) 0.88070(19) 0.41342(13) 0.0147(7) Uiso 1 1 d . U . B 2
C29_2 C 0.33844(13) 0.81764(19) 0.42302(13) 0.0150(7) Uiso 1 1 d . U . B 2
C30_2 C 0.32645(12) 0.77397(19) 0.39230(13) 0.0145(7) Uiso 1 1 d . U . B 2
C31_2 C 0.29725(13) 0.7270(2) 0.40485(13) 0.0154(7) Uiso 1 1 d . U . B 2
C32_2 C 0.27048(13) 0.6969(2) 0.37383(13) 0.0179(7) Uiso 1 1 d . U . B 2
C33_2 C 0.23205(14) 0.6827(2) 0.39437(14) 0.0196(8) Uiso 1 1 d . U . B 2
C34_2 C 0.19470(14) 0.6883(2) 0.37214(14) 0.0208(8) Uiso 1 1 d . U . B 2
C35_2 C 0.15851(14) 0.7172(2) 0.39158(14) 0.0203(8) Uiso 1 1 d . U . B 2
C36_2 C 0.13825(14) 0.7541(2) 0.36035(14) 0.0196(8) Uiso 1 1 d . U . B 2
C37_2 C 0.12063(14) 0.8131(2) 0.37197(15) 0.0220(8) Uiso 1 1 d . U . B 2
C38_2 C 0.12519(14) 0.8673(2) 0.34475(14) 0.0197(8) Uiso 1 1 d . U . B 2
C39_2 C 0.13065(14) 0.9231(2) 0.37077(14) 0.0191(8) Uiso 1 1 d . U . B 2
C40_2 C 0.15519(13) 0.9752(2) 0.35713(13) 0.0153(7) Uiso 1 1 d . U . B 2
C41_2 C 0.17156(12) 1.01324(19) 0.38913(13) 0.0138(7) Uiso 1 1 d . U . B 2
C42_2 C 0.20868(13) 1.0501(2) 0.38300(13) 0.0155(7) Uiso 1 1 d . U . B 2
C43_2 C 0.23082(13) 1.0454(2) 0.34588(13) 0.0161(7) Uiso 1 1 d . U . B 2
C44_2 C 0.27530(13) 1.0432(2) 0.34675(13) 0.0154(7) Uiso 1 1 d . U . B 2
C45_2 C 0.29580(14) 1.0470(2) 0.38337(14) 0.0188(8) Uiso 1 1 d . U . B 2
C46_2 C 0.33101(13) 1.0056(2) 0.39170(13) 0.0159(7) Uiso 1 1 d . U . B 2
C47_2 C 0.34312(13) 0.96342(19) 0.36091(13) 0.0148(7) Uiso 1 1 d . U . B 2
C48_2 C 0.35483(13) 0.8987(2) 0.37164(13) 0.0172(7) Uiso 1 1 d . U . B 2
C49_2 C 0.34053(13) 0.8566(2) 0.33985(13) 0.0157(7) Uiso 1 1 d . U . B 2
C50_2 C 0.32754(12) 0.79368(19) 0.34882(12) 0.0142(7) Uiso 1 1 d . U . B 2
C51_2 C 0.29956(13) 0.7663(2) 0.32084(13) 0.0163(7) Uiso 1 1 d . U . B 2
C52_2 C 0.27234(14) 0.7159(2) 0.33303(14) 0.0191(8) Uiso 1 1 d . U . B 2
C53_2 C 0.23345(14) 0.7208(2) 0.31064(14) 0.0189(8) Uiso 1 1 d . U . B 2
C54_2 C 0.19537(14) 0.7081(2) 0.32935(14) 0.0195(8) Uiso 1 1 d . U . B 2
C55_2 C 0.16051(14) 0.7493(2) 0.32186(14) 0.0213(8) Uiso 1 1 d . U . B 2
C56_2 C 0.16529(14) 0.8020(2) 0.29614(14) 0.0200(8) Uiso 1 1 d . U . B 2
C57_2 C 0.14724(14) 0.8623(2) 0.30820(14) 0.0189(8) Uiso 1 1 d . U . B 2
C58_2 C 0.17520(13) 0.9123(2) 0.29515(13) 0.0166(7) Uiso 1 1 d . U . B 2
C59_2 C 0.17848(13) 0.9699(2) 0.31809(13) 0.0147(7) Uiso 1 1 d . U . B 2
C60_2 C 0.21656(13) 1.0027(2) 0.31391(13) 0.0154(7) Uiso 1 1 d . U . B 2
C61_2 C 0.25195(13) 0.9737(2) 0.29472(13) 0.0155(7) Uiso 1 1 d . U . B 2
C62_2 C 0.28823(13) 0.9991(2) 0.31464(13) 0.0173(7) Uiso 1 1 d . U . B 2
C63_2 C 0.32158(13) 0.95906(19) 0.32168(13) 0.0152(7) Uiso 1 1 d . U . B 2
C64_2 C 0.32011(13) 0.89443(19) 0.30886(13) 0.0151(7) Uiso 1 1 d . U . B 2
C65_2 C 0.28603(12) 0.86932(19) 0.28737(12) 0.0138(7) Uiso 1 1 d . U . B 2
C66_2 C 0.27876(13) 0.8035(2) 0.29009(13) 0.0175(7) Uiso 1 1 d . U . B 2
C67_2 C 0.23830(13) 0.7754(2) 0.28355(13) 0.0183(7) Uiso 1 1 d . U . B 2
C68_2 C 0.20457(13) 0.8154(2) 0.27681(13) 0.0167(7) Uiso 1 1 d . U . B 2
C69_2 C 0.21074(13) 0.8834(2) 0.27588(13) 0.0177(7) Uiso 1 1 d . U . B 2
C70_2 C 0.25040(13) 0.91132(19) 0.27950(12) 0.0149(7) Uiso 1 1 d . U . B 2
C1_3 C 0.09230(18) 0.3173(3) 0.00640(18) 0.0201(9) Uiso 0.8 1 d . . P C 3
C2_3 C 0.11738(15) 0.2734(2) 0.02849(15) 0.0130(8) Uiso 0.8 1 d . . P C 3
C3_3 C 0.15832(15) 0.2929(2) 0.03590(15) 0.0141(8) Uiso 0.8 1 d . . P C 3
C4_3 C 0.17105(15) 0.3579(2) 0.03015(15) 0.0137(8) Uiso 0.8 1 d . . P C 3
C5_3 C 0.14316(15) 0.4039(2) 0.01645(15) 0.0140(9) Uiso 0.8 1 d . . P C 3
C6_3 C 0.10558(18) 0.3811(2) 0.00044(16) 0.0151(9) Uiso 0.8 1 d . . P C 3
C7_3 C 0.06895(17) 0.4207(2) 0.00066(16) 0.0145(9) Uiso 0.8 1 d . . P C 3
C8_3 C 0.03237(15) 0.3803(2) 0.00666(15) 0.0134(8) Uiso 0.8 1 d . . P C 3
C9_3 C 0.04744(15) 0.3164(2) 0.01013(15) 0.0145(9) Uiso 0.8 1 d . . P C 3
C10_3 C 0.02908(14) 0.2746(2) 0.03778(15) 0.0127(8) Uiso 0.8 1 d . . P C 3
C11_3 C 0.05287(16) 0.2323(2) 0.06311(16) 0.0156(8) Uiso 0.8 1 d . . P C 3
C12_3 C 0.09720(15) 0.2293(2) 0.05713(15) 0.0138(8) Uiso 0.8 1 d . . P C 3
C13_3 C 0.12043(15) 0.2079(2) 0.09238(15) 0.0134(8) Uiso 0.8 1 d . . P C 3
C14_3 C 0.16301(14) 0.2252(2) 0.09803(14) 0.0114(8) Uiso 0.8 1 d . . P C 3
C15_3 C 0.18145(15) 0.2671(2) 0.07014(16) 0.0159(9) Uiso 0.8 1 d . . P C 3
C16_3 C 0.20916(15) 0.3150(3) 0.08489(16) 0.0140(9) Uiso 0.8 1 d . . P C 3
C17_3 C 0.20256(14) 0.3717(2) 0.06065(15) 0.0126(8) Uiso 0.8 1 d . . P C 3
C18_3 C 0.20342(15) 0.4305(2) 0.07905(15) 0.0148(9) Uiso 0.8 1 d . . P C 3
C19_3 C 0.17304(14) 0.4772(2) 0.06772(14) 0.0099(7) Uiso 0.8 1 d . . P C 3
C20_3 C 0.14451(14) 0.4666(2) 0.03598(14) 0.0109(8) Uiso 0.8 1 d . . P C 3
C21_3 C 0.10722(14) 0.5014(2) 0.03769(15) 0.0122(8) Uiso 0.8 1 d . . P C 3
C22_3 C 0.06977(14) 0.4808(2) 0.01862(16) 0.0091(12) Uiso 0.8 1 d . . P C 3
C23_3 C 0.03475(16) 0.5004(2) 0.04333(15) 0.0137(8) Uiso 0.8 1 d . . P C 3
C24_3 C 0.00062(15) 0.4620(2) 0.04920(15) 0.0132(8) Uiso 0.8 1 d . . P C 3
C25_3 C -0.00023(15) 0.4010(2) 0.03009(15) 0.0127(8) Uiso 0.8 1 d . . P C 3
C26_3 C -0.02010(15) 0.3574(2) 0.05875(15) 0.0136(8) Uiso 0.8 1 d . . P C 3
C27_3 C -0.00581(15) 0.2955(2) 0.06181(16) 0.0159(9) Uiso 0.8 1 d . . P C 3
C28_3 C -0.00107(15) 0.2676(2) 0.10285(14) 0.0095(8) Uiso 0.8 1 d . . P C 3
C29_3 C 0.03552(15) 0.2268(3) 0.1030(2) 0.0132(11) Uiso 0.8 1 d . . P C 3
C30_3 C 0.05981(15) 0.2184(2) 0.13847(16) 0.0133(8) Uiso 0.8 1 d . . P C 3
C31_3 C 0.10165(14) 0.2031(2) 0.13219(14) 0.0116(8) Uiso 0.8 1 d . . P C 3
C32_3 C 0.13302(14) 0.2169(2) 0.16278(16) 0.0102(8) Uiso 0.8 1 d . . P C 3
C33_3 C 0.17132(15) 0.2299(2) 0.14161(15) 0.0130(8) Uiso 0.8 1 d . . P C 3
C34_3 C 0.19745(14) 0.2771(2) 0.15673(15) 0.0127(8) Uiso 0.8 1 d . . P C 3
C35_3 C 0.21680(16) 0.3207(3) 0.12732(17) 0.0136(9) Uiso 0.8 1 d . . P C 3
C36_3 C 0.21775(16) 0.3826(2) 0.14700(16) 0.0151(9) Uiso 0.8 1 d . . P C 3
C37_3 C 0.21149(16) 0.4358(2) 0.12288(17) 0.0168(9) Uiso 0.8 1 d . . P C 3
C38_3 C 0.18522(16) 0.4871(3) 0.13891(16) 0.0137(9) Uiso 0.8 1 d . . P C 3
C39_3 C 0.16159(15) 0.5121(2) 0.10430(15) 0.0126(7) Uiso 0.8 1 d . . P C 3
C40_3 C 0.12132(14) 0.5378(2) 0.10949(15) 0.0091(8) Uiso 0.8 1 d . . P C 3
C41_3 C 0.09594(13) 0.5371(2) 0.07413(14) 0.0082(7) Uiso 0.8 1 d . . P C 3
C42_3 C 0.05075(16) 0.5347(2) 0.07703(16) 0.0150(9) Uiso 0.8 1 d . . P C 3
C43_3 C 0.03254(16) 0.5294(3) 0.11606(16) 0.0152(9) Uiso 0.8 1 d . . P C 3
C44_3 C -0.00225(16) 0.4913(2) 0.12245(16) 0.0158(9) Uiso 0.8 1 d . . P C 3
C45_3 C -0.01860(15) 0.4568(2) 0.08932(16) 0.0151(9) Uiso 0.8 1 d . . P C 3
C46_3 C -0.03095(14) 0.3924(2) 0.09613(15) 0.0120(8) Uiso 0.8 1 d . . P C 3
C47_3 C -0.02729(15) 0.3643(2) 0.13472(15) 0.0136(8) Uiso 0.8 1 d . . P C 3
C48_3 C -0.01171(15) 0.3002(2) 0.13742(15) 0.0144(9) Uiso 0.8 1 d . . P C 3
C49_3 C 0.01405(14) 0.2957(2) 0.17415(14) 0.0118(8) Uiso 0.8 1 d . . P C 3
C50_3 C 0.04865(14) 0.2539(2) 0.17565(14) 0.0111(8) Uiso 0.8 1 d . . P C 3
C51_3 C 0.07959(13) 0.2714(2) 0.20384(14) 0.0088(7) Uiso 0.8 1 d . . P C 3
C52_3 C 0.12208(13) 0.2506(2) 0.19815(14) 0.0093(7) Uiso 0.8 1 d . . P C 3
C53_3 C 0.14927(14) 0.2996(2) 0.21428(14) 0.0092(8) Uiso 0.8 1 d . . P C 3
C54_3 C 0.18641(15) 0.3126(2) 0.19410(15) 0.0144(9) Uiso 0.8 1 d . . P C 3
C55_3 C 0.19905(15) 0.3778(2) 0.18752(15) 0.0148(9) Uiso 0.8 1 d . . P C 3
C56_3 C 0.17440(16) 0.4279(2) 0.20225(16) 0.0164(9) Uiso 0.8 1 d . . P C 3
C57_3 C 0.16747(15) 0.4829(2) 0.17685(15) 0.0129(8) Uiso 0.8 1 d . . P C 3
C58_3 C 0.12548(14) 0.5029(2) 0.18350(14) 0.0104(7) Uiso 0.8 1 d . . P C 3
C59_3 C 0.10242(15) 0.5334(3) 0.15073(16) 0.0128(9) Uiso 0.8 1 d . . P C 3
C60_3 C 0.05835(15) 0.5267(3) 0.15358(16) 0.0140(9) Uiso 0.8 1 d . . P C 3
C61_3 C 0.03840(17) 0.4827(3) 0.18181(17) 0.0192(10) Uiso 0.8 1 d . . P C 3
C62_3 C 0.00189(15) 0.4622(2) 0.16256(16) 0.0131(8) Uiso 0.8 1 d . . P C 3
C63_3 C -0.01007(15) 0.3994(2) 0.16823(15) 0.0137(8) Uiso 0.8 1 d . . P C 3
C64_3 C 0.01467(15) 0.3564(2) 0.19283(15) 0.0131(8) Uiso 0.8 1 d . . P C 3
C65_3 C 0.05056(14) 0.3794(2) 0.21450(14) 0.0099(7) Uiso 0.8 1 d . . P C 3
C66_3 C 0.08057(13) 0.3331(2) 0.22269(14) 0.0087(7) Uiso 0.8 1 d . . P C 3
C67_3 C 0.12343(14) 0.3514(2) 0.22892(15) 0.0115(8) Uiso 0.8 1 d . . P C 3
C68_3 C 0.13557(15) 0.4133(2) 0.22328(15) 0.0130(8) Uiso 0.8 1 d . . P C 3
C69_3 C 0.10548(15) 0.4600(2) 0.21132(15) 0.0128(8) Uiso 0.8 1 d . . P C 3
C70_3 C 0.06280(14) 0.4452(2) 0.20817(14) 0.0107(8) Uiso 0.8 1 d . . P C 3
C1_4 C 0.13201(17) 0.7285(3) 0.0951(3) 0.014(2) Uiso 0.8 1 d . . P D 4
C2_4 C 0.16206(19) 0.7746(3) 0.10514(18) 0.0131(10) Uiso 0.8 1 d . . P D 4
C3_4 C 0.17241(15) 0.8192(2) 0.07315(16) 0.0148(9) Uiso 0.8 1 d . . P D 4
C4_4 C 0.14875(15) 0.8228(2) 0.03708(15) 0.0127(8) Uiso 0.8 1 d . . P D 4
C5_4 C 0.11415(14) 0.7842(2) 0.02990(14) 0.0103(8) Uiso 0.8 1 d . . P D 4
C6_4 C 0.1079(2) 0.7324(3) 0.05746(17) 0.0120(15) Uiso 0.8 1 d . . P D 4
C7_4 C 0.06798(15) 0.7052(2) 0.06530(15) 0.0140(9) Uiso 0.8 1 d . . P D 4
C8_4 C 0.06722(15) 0.6828(2) 0.10790(16) 0.0150(9) Uiso 0.8 1 d . . P D 4
C9_4 C 0.10693(15) 0.6980(2) 0.12583(15) 0.0141(9) Uiso 0.8 1 d . . P D 4
C10_4 C 0.10884(16) 0.7183(3) 0.16703(17) 0.0181(10) Uiso 0.8 1 d . . P D 4
C11_4 C 0.13664(15) 0.7692(2) 0.17831(16) 0.0146(9) Uiso 0.8 1 d . . P D 4
C12_4 C 0.16415(15) 0.7971(2) 0.14883(15) 0.0140(9) Uiso 0.8 1 d . . P D 4
C13_4 C 0.17661(16) 0.8596(2) 0.15704(16) 0.0162(9) Uiso 0.8 1 d . . P D 4
C14_4 C 0.18990(15) 0.9013(2) 0.12374(15) 0.0134(8) Uiso 0.8 1 d . . P D 4
C15_4 C 0.18848(17) 0.8805(3) 0.08355(17) 0.0169(9) Uiso 0.8 1 d . . P D 4
C16_4 C 0.17404(16) 0.9247(2) 0.05130(16) 0.0161(9) Uiso 0.8 1 d . . P D 4
C17_4 C 0.15017(16) 0.8881(2) 0.02288(16) 0.0165(9) Uiso 0.8 1 d . . P D 4
C18_4 C 0.11500(16) 0.9142(2) 0.00502(16) 0.0165(9) Uiso 0.8 1 d . . P D 4
C19_4 C 0.07767(15) 0.8771(2) 0.00097(15) 0.0131(8) Uiso 0.8 1 d . . P D 4
C20_4 C 0.07652(15) 0.8121(3) 0.01094(17) 0.0114(9) Uiso 0.8 1 d . . P D 4
C21_4 C 0.03768(16) 0.7869(2) 0.02188(14) 0.0105(8) Uiso 0.8 1 d . . P D 4
C22_4 C 0.03345(14) 0.7316(2) 0.04767(15) 0.0120(8) Uiso 0.8 1 d . . P D 4
C23_4 C -0.00443(15) 0.7374(2) 0.07259(16) 0.0147(9) Uiso 0.8 1 d . . P D 4
C24_4 C -0.00500(15) 0.7171(2) 0.11350(16) 0.0150(9) Uiso 0.8 1 d . . P D 4
C25_4 C 0.03088(15) 0.6886(2) 0.13142(16) 0.0151(9) Uiso 0.8 1 d . . P D 4
C26_4 C 0.03426(17) 0.7094(3) 0.17482(19) 0.0202(10) Uiso 0.8 1 d . . P D 4
C27_4 C 0.07193(16) 0.7245(2) 0.19219(16) 0.0177(10) Uiso 0.8 1 d . . P D 4
C28_4 C 0.07657(16) 0.7800(2) 0.21750(16) 0.0160(9) Uiso 0.8 1 d . . P D 4
C29_4 C 0.11657(15) 0.8074(2) 0.20928(16) 0.0151(9) Uiso 0.8 1 d . . P D 4
C30_4 C 0.1230(2) 0.8728(3) 0.21102(17) 0.0152(12) Uiso 0.8 1 d . . P D 4
C31_4 C 0.15644(16) 0.8967(2) 0.18773(16) 0.0167(9) Uiso 0.8 1 d . . P D 4
C32_4 C 0.15757(15) 0.9630(2) 0.17423(16) 0.0136(8) Uiso 0.8 1 d . . P D 4
C33_4 C 0.17878(16) 0.9649(3) 0.13462(17) 0.0174(9) Uiso 0.8 1 d . . P D 4
C34_4 C 0.16501(16) 1.0071(2) 0.10438(16) 0.0161(9) Uiso 0.8 1 d . . P D 4
C35_4 C 0.16305(16) 0.9860(2) 0.06129(16) 0.0154(9) Uiso 0.8 1 d . . P D 4
C36_4 C 0.12678(16) 1.0136(3) 0.04324(16) 0.0159(8) Uiso 0.8 1 d . . P D 4
C37_4 C 0.10334(16) 0.9786(2) 0.01579(16) 0.0151(8) Uiso 0.8 1 d . . P D 4
C38_4 C 0.05933(15) 0.9807(2) 0.01803(16) 0.0143(9) Uiso 0.8 1 d . . P D 4
C39_4 C 0.04337(15) 0.9183(2) 0.00848(15) 0.0137(9) Uiso 0.8 1 d . . P D 4
C40_4 C 0.00666(15) 0.8945(2) 0.02723(15) 0.0134(9) Uiso 0.8 1 d . . P D 4
C41_4 C 0.00258(15) 0.8283(2) 0.02940(15) 0.0123(8) Uiso 0.8 1 d . . P D 4
C42_4 C -0.02273(14) 0.7975(2) 0.06091(14) 0.0105(8) Uiso 0.8 1 d . . P D 4
C43_4 C -0.04254(15) 0.8340(3) 0.09060(17) 0.0144(9) Uiso 0.8 1 d . . P D 4
C44_4 C -0.04350(15) 0.8108(2) 0.13372(15) 0.0142(8) Uiso 0.8 1 d . . P D 4
C45_4 C -0.02574(16) 0.7548(3) 0.14491(16) 0.0169(9) Uiso 0.8 1 d . . P D 4
C46_4 C -0.00173(15) 0.7500(2) 0.18256(16) 0.0152(9) Uiso 0.8 1 d . . P D 4
C47_4 C 0.00264(17) 0.8038(2) 0.20738(16) 0.0169(9) Uiso 0.8 1 d . . P D 4
C48_4 C 0.04264(16) 0.8188(3) 0.22544(16) 0.0173(10) Uiso 0.8 1 d . . P D 4
C49_4 C 0.04782(16) 0.8861(2) 0.22535(16) 0.0152(9) Uiso 0.8 1 d . . P D 4
C50_4 C 0.08746(15) 0.9150(2) 0.21958(15) 0.0134(9) Uiso 0.8 1 d . . P D 4
C51_4 C 0.08807(16) 0.9765(2) 0.20383(16) 0.0154(9) Uiso 0.8 1 d . . P D 4
C52_4 C 0.12364(15) 1.0010(3) 0.18196(15) 0.0120(8) Uiso 0.8 1 d . . P D 4
C53_4 C 0.10990(16) 1.0445(3) 0.15052(16) 0.0155(9) Uiso 0.8 1 d . . P D 4
C54_4 C 0.12999(14) 1.0472(2) 0.11249(14) 0.0105(7) Uiso 0.8 1 d . . P D 4
C55_4 C 0.10636(17) 1.0520(3) 0.07548(16) 0.0147(9) Uiso 0.8 1 d . . P D 4
C56_4 C 0.06369(19) 1.0537(3) 0.07698(17) 0.0174(10) Uiso 0.8 1 d . . P D 4
C57_4 C 0.03960(15) 1.0168(2) 0.04766(16) 0.0144(9) Uiso 0.8 1 d . . P D 4
C58_4 C 0.00383(16) 0.9927(2) 0.06976(15) 0.0132(8) Uiso 0.8 1 d . . P D 4
C59_4 C -0.01432(14) 0.9333(2) 0.05921(15) 0.0119(8) Uiso 0.8 1 d . . P D 4
C60_4 C -0.03699(15) 0.9021(2) 0.09092(15) 0.0145(9) Uiso 0.8 1 d . . P D 4
C61_4 C -0.03492(14) 0.9222(2) 0.13339(15) 0.0120(8) Uiso 0.8 1 d . . P D 4
C62_4 C -0.03865(14) 0.8669(2) 0.15953(15) 0.0117(8) Uiso 0.8 1 d . . P D 4
C63_4 C -0.01551(16) 0.8632(2) 0.19568(16) 0.0148(9) Uiso 0.8 1 d . . P D 4
C64_4 C 0.01129(16) 0.9133(2) 0.20687(16) 0.0160(9) Uiso 0.8 1 d . . P D 4
C65_4 C 0.01426(15) 0.9697(2) 0.18350(15) 0.0129(8) Uiso 0.8 1 d . . P D 4
C66_4 C 0.05223(15) 1.0047(2) 0.18535(15) 0.0127(8) Uiso 0.8 1 d . . P D 4
C67_4 C 0.06490(14) 1.0450(3) 0.15264(15) 0.0100(10) Uiso 0.8 1 d . . P D 4
C68_4 C 0.04264(16) 1.0502(3) 0.11673(18) 0.0135(9) Uiso 0.8 1 d . . P D 4
C69_4 C 0.00556(15) 1.0131(2) 0.11242(16) 0.0134(8) Uiso 0.8 1 d . . P D 4
C70_4 C -0.00995(15) 0.9741(2) 0.14534(15) 0.0129(8) Uiso 0.8 1 d . . P D 4
C1_5 C 0.41171(13) 0.2671(2) 0.19904(13) 0.0166(5) Uani 1 1 d . U . E 5
C2_5 C 0.38454(12) 0.24734(19) 0.16764(13) 0.0165(5) Uani 1 1 d . U . E 5
C3_5 C 0.34871(12) 0.2857(2) 0.16178(13) 0.0169(5) Uani 1 1 d . U . E 5
C4_5 C 0.34518(12) 0.3471(2) 0.18078(13) 0.0160(5) Uani 1 1 d . U . E 5
C5_5 C 0.37746(12) 0.3711(2) 0.20569(12) 0.0157(5) Uani 1 1 d . U . E 5
C6_5 C 0.40829(13) 0.3280(2) 0.21800(12) 0.0168(5) Uani 1 1 d . U . E 5
C7_5 C 0.44965(13) 0.3493(2) 0.22891(12) 0.0182(5) Uani 1 1 d . U . E 5
C8_5 C 0.47894(14) 0.3001(2) 0.21697(13) 0.0190(5) Uani 1 1 d . U . E 5
C9_5 C 0.45516(13) 0.2492(2) 0.19797(13) 0.0179(5) Uani 1 1 d . U . E 5
C10_5 C 0.47088(13) 0.2169(2) 0.16446(14) 0.0179(5) Uani 1 1 d . U . E 5
C11_5 C 0.44443(13) 0.20112(18) 0.13047(14) 0.0176(5) Uani 1 1 d . U . E 5
C12_5 C 0.40083(13) 0.21284(19) 0.13161(14) 0.0177(5) Uani 1 1 d . U . E 5
C13_5 C 0.38130(14) 0.2197(2) 0.09301(15) 0.0202(6) Uani 1 1 d . U . E 5
C14_5 C 0.34327(13) 0.2558(2) 0.08879(14) 0.0204(5) Uani 1 1 d . U . E 5
C15_5 C 0.32761(12) 0.2872(2) 0.12235(14) 0.0197(5) Uani 1 1 d . U . E 5
C16_5 C 0.31011(12) 0.3512(2) 0.11733(14) 0.0195(5) Uani 1 1 d . U . E 5
C17_5 C 0.32165(11) 0.3872(2) 0.15339(13) 0.0171(5) Uani 1 1 d . U . E 5
C18_5 C 0.33173(12) 0.4508(2) 0.14940(13) 0.0171(5) Uani 1 1 d . U . E 5
C19_5 C 0.36619(13) 0.4758(2) 0.17275(13) 0.0175(5) Uani 1 1 d . U . E 5
C20_5 C 0.38805(13) 0.4388(2) 0.20168(12) 0.0165(5) Uani 1 1 d . U . E 5
C21_5 C 0.42931(13) 0.4569(2) 0.20947(12) 0.0176(5) Uani 1 1 d . U . E 5
C22_5 C 0.45947(14) 0.4122(2) 0.22520(12) 0.0186(5) Uani 1 1 d . U . E 5
C23_5 C 0.49964(13) 0.4301(2) 0.20863(13) 0.0186(5) Uani 1 1 d . U . E 5
C24_5 C 0.52766(13) 0.3835(2) 0.19713(13) 0.0192(5) Uani 1 1 d . U . E 5
C25_5 C 0.51725(13) 0.3169(2) 0.20115(14) 0.0196(6) Uani 1 1 d . U . E 5
C26_5 C 0.53356(12) 0.2828(2) 0.16569(14) 0.0185(5) Uani 1 1 d . U . E 5
C27_5 C 0.51108(13) 0.2338(2) 0.14775(14) 0.0180(5) Uani 1 1 d . U . E 5
C28_5 C 0.50864(13) 0.2291(2) 0.10346(14) 0.0193(5) Uani 1 1 d . U . E 5
C29_5 C 0.46698(13) 0.20864(19) 0.09246(14) 0.0182(5) Uani 1 1 d . U . E 5
C30_5 C 0.44777(14) 0.2275(2) 0.05536(14) 0.0204(5) Uani 1 1 d . U . E 5
C31_5 C 0.40474(14) 0.2275(2) 0.05525(14) 0.0208(6) Uani 1 1 d . U . E 5
C32_5 C 0.38159(14) 0.2679(2) 0.02798(13) 0.0216(6) Uani 1 1 d . U . E 5
C33_5 C 0.34278(13) 0.2854(2) 0.04857(14) 0.0221(6) Uani 1 1 d . U . E 5
C34_5 C 0.32640(13) 0.3450(2) 0.04321(14) 0.0224(6) Uani 1 1 d . U . E 5
C35_5 C 0.30997(13) 0.3780(2) 0.07841(14) 0.0212(6) Uani 1 1 d . U . E 5
C36_5 C 0.32051(13) 0.4454(2) 0.07420(14) 0.0216(6) Uani 1 1 d . U . E 5
C37_5 C 0.33158(13) 0.4810(2) 0.10870(14) 0.0202(6) Uani 1 1 d . U . E 5
C38_5 C 0.36581(14) 0.5234(2) 0.10739(14) 0.0195(6) Uani 1 1 d . U . E 5
C39_5 C 0.38725(13) 0.5214(2) 0.14681(14) 0.0178(5) Uani 1 1 d . U . E 5
C40_5 C 0.43058(14) 0.5302(2) 0.14926(14) 0.0182(5) Uani 1 1 d . U . E 5
C41_5 C 0.45043(14) 0.5020(2) 0.18410(13) 0.0171(5) Uani 1 1 d . U . E 5
C42_5 C 0.49363(13) 0.4851(2) 0.18265(13) 0.0180(5) Uani 1 1 d . U . E 5
C43_5 C 0.51636(13) 0.4914(2) 0.14684(14) 0.0182(5) Uani 1 1 d . U . E 5
C44_5 C 0.54543(12) 0.4435(2) 0.13409(14) 0.0184(5) Uani 1 1 d . U . E 5
C45_5 C 0.55125(12) 0.3906(2) 0.15858(14) 0.0188(5) Uani 1 1 d . U . E 5
C46_5 C 0.55479(12) 0.3284(2) 0.13964(14) 0.0183(5) Uani 1 1 d . U . E 5
C47_5 C 0.55247(12) 0.3235(2) 0.09717(14) 0.0183(5) Uani 1 1 d . U . E 5
C48_5 C 0.52831(13) 0.2724(2) 0.07854(14) 0.0191(5) Uani 1 1 d . U . E 5
C49_5 C 0.50788(13) 0.2968(2) 0.04172(13) 0.0200(5) Uani 1 1 d . U . E 5
C50_5 C 0.46955(14) 0.2744(2) 0.02919(13) 0.0202(5) Uani 1 1 d . U . E 5
C51_5 C 0.44577(14) 0.3155(2) 0.00460(12) 0.0213(6) Uani 1 1 d . U . E 5
C52_5 C 0.40121(14) 0.3111(2) 0.00258(12) 0.0218(6) Uani 1 1 d . U . E 5
C53_5 C 0.38432(14) 0.3739(2) -0.00256(13) 0.0226(6) Uani 1 1 d . U . E 5
C54_5 C 0.34797(14) 0.3907(2) 0.01672(14) 0.0232(6) Uani 1 1 d . U . E 5
C55_5 C 0.34401(13) 0.4529(2) 0.03639(14) 0.0224(6) Uani 1 1 d . U . E 5
C56_5 C 0.37732(14) 0.4942(2) 0.03486(14) 0.0219(6) Uani 1 1 d . U . E 5
C57_5 C 0.38840(14) 0.5299(2) 0.07119(14) 0.0211(6) Uani 1 1 d . U . E 5
C58_5 C 0.43329(14) 0.5349(2) 0.07344(14) 0.0202(6) Uani 1 1 d . U . E 5
C59_5 C 0.45397(14) 0.5372(2) 0.11109(15) 0.0194(6) Uani 1 1 d . U . E 5
C60_5 C 0.49585(14) 0.5160(2) 0.10999(14) 0.0178(5) Uani 1 1 d . U . E 5
C61_5 C 0.51218(13) 0.4822(2) 0.07500(14) 0.0194(5) Uani 1 1 d . U . E 5
C62_5 C 0.54263(12) 0.4371(2) 0.09004(14) 0.0188(5) Uani 1 1 d . U . E 5
C63_5 C 0.54579(12) 0.3786(2) 0.07129(13) 0.0183(5) Uani 1 1 d . U . E 5
C64_5 C 0.51926(13) 0.3625(2) 0.03754(13) 0.0199(5) Uani 1 1 d . U . E 5
C65_5 C 0.49144(14) 0.4065(2) 0.02085(13) 0.0205(6) Uani 1 1 d . U . E 5
C66_5 C 0.45622(14) 0.3807(2) 0.00018(12) 0.0218(6) Uani 1 1 d . U . E 5
C67_5 C 0.41816(14) 0.4171(2) -0.00399(13) 0.0233(6) Uani 1 1 d . U . E 5
C68_5 C 0.41556(14) 0.4759(2) 0.01440(13) 0.0224(6) Uani 1 1 d . U . E 5
C69_5 C 0.44892(14) 0.5009(2) 0.03799(14) 0.0217(6) Uani 1 1 d . U . E 5
C70_5 C 0.48706(13) 0.4685(2) 0.04030(13) 0.0197(5) Uani 1 1 d . U . E 5
C1_6 C 0.45707(14) 0.72198(19) 0.09372(14) 0.0175(5) Uani 1 1 d . U . F 6
C2_6 C 0.48756(12) 0.76525(18) 0.10654(13) 0.0157(5) Uani 1 1 d . U . F 6
C3_6 C 0.50186(12) 0.80860(19) 0.07613(13) 0.0154(5) Uani 1 1 d . U . F 6
C4_6 C 0.48107(12) 0.8154(2) 0.03747(13) 0.0154(5) Uani 1 1 d . U . F 6
C5_6 C 0.44525(13) 0.7806(2) 0.02805(13) 0.0166(5) Uani 1 1 d . U . F 6
C6_6 C 0.43632(13) 0.72878(19) 0.05520(14) 0.0175(5) Uani 1 1 d . U . F 6
C7_6 C 0.39458(14) 0.7051(2) 0.05939(14) 0.0200(5) Uani 1 1 d . U . F 6
C8_6 C 0.38914(14) 0.68254(19) 0.10196(14) 0.0209(6) Uani 1 1 d . U . F 6
C9_6 C 0.42811(14) 0.69274(19) 0.12242(14) 0.0208(6) Uani 1 1 d . U . F 6
C10_6 C 0.42803(14) 0.71235(19) 0.16373(14) 0.0200(5) Uani 1 1 d . U . F 6
C11_6 C 0.45632(14) 0.75962(19) 0.17750(13) 0.0190(5) Uani 1 1 d . U . F 6
C12_6 C 0.48709(12) 0.78502(19) 0.14996(13) 0.0160(5) Uani 1 1 d . U . F 6
C13_6 C 0.50190(12) 0.84707(19) 0.15984(12) 0.0152(5) Uani 1 1 d . U . F 6
C14_6 C 0.51908(11) 0.8880(2) 0.12825(13) 0.0161(5) Uani 1 1 d . U . F 6
C15_6 C 0.51939(11) 0.86934(19) 0.08773(13) 0.0153(5) Uani 1 1 d . U . F 6
C16_6 C 0.50958(11) 0.9145(2) 0.05510(13) 0.0158(5) Uani 1 1 d . U . F 6
C17_6 C 0.48600(12) 0.8803(2) 0.02494(13) 0.0166(5) Uani 1 1 d . U . F 6
C18_6 C 0.45358(12) 0.9106(2) 0.00471(12) 0.0160(5) Uani 1 1 d . U . F 6
C19_6 C 0.41522(13) 0.8769(2) -0.00223(12) 0.0160(5) Uani 1 1 d . U . F 6
C20_6 C 0.41065(13) 0.8122(2) 0.00730(12) 0.0167(5) Uani 1 1 d . U . F 6
C21_6 C 0.37031(13) 0.7902(2) 0.01523(13) 0.0184(5) Uani 1 1 d . U . F 6
C22_6 C 0.36188(14) 0.7356(2) 0.04029(13) 0.0198(5) Uani 1 1 d . U . F 6
C23_6 C 0.32298(13) 0.7448(2) 0.06160(13) 0.0207(6) Uani 1 1 d . U . F 6
C24_6 C 0.31859(15) 0.7239(2) 0.10190(14) 0.0223(6) Uani 1 1 d . U . F 6
C25_6 C 0.35148(15) 0.6914(2) 0.12293(14) 0.0226(6) Uani 1 1 d . U . F 6
C26_6 C 0.35164(15) 0.7116(2) 0.16570(14) 0.0228(6) Uani 1 1 d . U . F 6
C27_6 C 0.38898(15) 0.7212(2) 0.18550(14) 0.0220(6) Uani 1 1 d . U . F 6
C28_6 C 0.39428(14) 0.7756(2) 0.21263(13) 0.0205(5) Uani 1 1 d . U . F 6
C29_6 C 0.43582(14) 0.7993(2) 0.20731(13) 0.0191(5) Uani 1 1 d . U . F 6
C30_6 C 0.44501(13) 0.8651(2) 0.21072(12) 0.0163(5) Uani 1 1 d . U . F 6
C31_6 C 0.48091(12) 0.88619(19) 0.18992(12) 0.0152(5) Uani 1 1 d . U . F 6
C32_6 C 0.48596(12) 0.95134(19) 0.17678(13) 0.0156(5) Uani 1 1 d . U . F 6
C33_6 C 0.51011(12) 0.9527(2) 0.13851(13) 0.0158(5) Uani 1 1 d . U . F 6
C34_6 C 0.50039(12) 0.9962(2) 0.10826(13) 0.0159(5) Uani 1 1 d . U . F 6
C35_6 C 0.50025(11) 0.97616(19) 0.06484(13) 0.0155(5) Uani 1 1 d . U . F 6
C36_6 C 0.46652(12) 1.00813(19) 0.04438(13) 0.0150(5) Uani 1 1 d . U . F 6
C37_6 C 0.44380(12) 0.9758(2) 0.01485(12) 0.0158(5) Uani 1 1 d . U . F 6
C38_6 C 0.39920(12) 0.98120(19) 0.01428(12) 0.0151(5) Uani 1 1 d . U . F 6
C39_6 C 0.38213(12) 0.9209(2) 0.00321(12) 0.0160(5) Uani 1 1 d . U . F 6
C40_6 C 0.34338(13) 0.9010(2) 0.01904(12) 0.0158(5) Uani 1 1 d . U . F 6
C41_6 C 0.33705(12) 0.8345(2) 0.02081(12) 0.0168(5) Uani 1 1 d . U . F 6
C42_6 C 0.30813(13) 0.8062(2) 0.04959(13) 0.0200(5) Uani 1 1 d . U . F 6
C43_6 C 0.28800(13) 0.8437(2) 0.07843(13) 0.0209(6) Uani 1 1 d . U . F 6
C44_6 C 0.28247(13) 0.8222(2) 0.12041(14) 0.0212(6) Uani 1 1 d . U . F 6
C45_6 C 0.29696(13) 0.7633(2) 0.13204(14) 0.0220(6) Uani 1 1 d . U . F 6
C46_6 C 0.31767(14) 0.7553(2) 0.17171(14) 0.0228(6) Uani 1 1 d . U . F 6
C47_6 C 0.32234(14) 0.8079(2) 0.19737(12) 0.0198(5) Uani 1 1 d . U . F 6
C48_6 C 0.36167(14) 0.8172(2) 0.21794(12) 0.0195(5) Uani 1 1 d . U . F 6
C49_6 C 0.36973(13) 0.8856(2) 0.21890(12) 0.0182(5) Uani 1 1 d . U . F 6
C50_6 C 0.41117(13) 0.9097(2) 0.21704(12) 0.0166(5) Uani 1 1 d . U . F 6
C51_6 C 0.41525(13) 0.9719(2) 0.20134(12) 0.0165(5) Uani 1 1 d . U . F 6
C52_6 C 0.45371(13) 0.99299(19) 0.18262(12) 0.0152(5) Uani 1 1 d . U . F 6
C53_6 C 0.44402(13) 1.03893(19) 0.15118(13) 0.0158(5) Uani 1 1 d . U . F 6
C54_6 C 0.46627(12) 1.04017(18) 0.11415(13) 0.0143(5) Uani 1 1 d . U . F 6
C55_6 C 0.44592(12) 1.04715(18) 0.07512(13) 0.0142(5) Uani 1 1 d . U . F 6
C56_6 C 0.40305(12) 1.05316(18) 0.07371(13) 0.0152(5) Uani 1 1 d . U . F 6
C57_6 C 0.37971(12) 1.01909(19) 0.04299(13) 0.0156(5) Uani 1 1 d . U . F 6
C58_6 C 0.34144(12) 0.9981(2) 0.06218(13) 0.0166(5) Uani 1 1 d . U . F 6
C59_6 C 0.32181(12) 0.9404(2) 0.04982(12) 0.0177(5) Uani 1 1 d . U . F 6
C60_6 C 0.29597(12) 0.9111(2) 0.07946(13) 0.0187(5) Uani 1 1 d . U . F 6
C61_6 C 0.29602(12) 0.9317(2) 0.12220(13) 0.0188(5) Uani 1 1 d . U . F 6
C62_6 C 0.28751(12) 0.8764(2) 0.14763(13) 0.0197(5) Uani 1 1 d . U . F 6
C63_6 C 0.30722(13) 0.8698(2) 0.18507(13) 0.0196(5) Uani 1 1 d . U . F 6
C64_6 C 0.33640(13) 0.9170(2) 0.19868(12) 0.0184(5) Uani 1 1 d . U . F 6
C65_6 C 0.34304(13) 0.9736(2) 0.17583(13) 0.0170(5) Uani 1 1 d . U . F 6
C66_6 C 0.38150(13) 1.0035(2) 0.18129(13) 0.0158(5) Uani 1 1 d . U . F 6
C67_6 C 0.39898(13) 1.04401(19) 0.14976(13) 0.0159(5) Uani 1 1 d . U . F 6
C68_6 C 0.37953(13) 1.05110(19) 0.11196(13) 0.0152(5) Uani 1 1 d . U . F 6
C69_6 C 0.34142(12) 1.0174(2) 0.10492(13) 0.0162(5) Uani 1 1 d . U . F 6
C70_6 C 0.32190(12) 0.9812(2) 0.13595(13) 0.0175(5) Uani 1 1 d . U . F 6
C71 C 0.25993(12) 0.12202(18) 0.15215(12) 0.0121(7) Uani 1 1 d . . . . .
C72 C 0.22719(13) 0.1035(2) 0.17691(13) 0.0163(7) Uani 1 1 d . . . . .
H72 H 0.201404 0.092814 0.164753 0.020 Uiso 1 1 calc R U . . .
C73 C 0.23220(19) 0.1005(2) 0.21988(15) 0.0281(11) Uani 1 1 d . . . . .
H73 H 0.210317 0.085081 0.236669 0.034 Uiso 1 1 calc R U . . .
C74 C 0.2684(2) 0.1196(3) 0.23805(15) 0.0354(14) Uani 1 1 d . . . . .
H74 H 0.271030 0.119730 0.267353 0.042 Uiso 1 1 calc R U . . .
C75 C 0.30050(18) 0.1384(2) 0.21390(18) 0.0303(12) Uani 1 1 d . . . . .
H75 H 0.325553 0.151344 0.226651 0.036 Uiso 1 1 calc R U . . .
C76 C 0.29745(13) 0.1391(2) 0.17025(14) 0.0170(8) Uani 1 1 d . . . . .
H76 H 0.320369 0.150983 0.153616 0.020 Uiso 1 1 calc R U . . .
C77 C 0.25519(18) 0.1239(3) 0.10580(13) 0.0273(10) Uani 1 1 d . . . . .
H77A H 0.227396 0.109659 0.098247 0.041 Uiso 1 1 calc R U . . .
H77B H 0.275687 0.095836 0.093048 0.041 Uiso 1 1 calc R U . . .
H77C H 0.259413 0.167299 0.095938 0.041 Uiso 1 1 calc R U . . .
C78 C 0.42636(16) 0.1236(2) 0.34476(13) 0.0196(8) Uani 1 1 d . . . . .
C79 C 0.46301(16) 0.1424(2) 0.32508(16) 0.0243(9) Uani 1 1 d . . . . .
H79 H 0.485221 0.157236 0.341657 0.029 Uiso 1 1 calc R U . . .
C80 C 0.4681(2) 0.1403(2) 0.28293(19) 0.0322(12) Uani 1 1 d . . . . .
H80 H 0.493209 0.154154 0.270719 0.039 Uiso 1 1 calc R U . . .
C81 C 0.4361(2) 0.1175(3) 0.25821(16) 0.0354(14) Uani 1 1 d . . . . .
H81 H 0.439036 0.115828 0.228960 0.042 Uiso 1 1 calc R U . . .
C82 C 0.3995(2) 0.0973(3) 0.27724(18) 0.0318(12) Uani 1 1 d . . . . .
H82 H 0.377632 0.080958 0.260835 0.038 Uiso 1 1 calc R U . . .
C83 C 0.39522(16) 0.1008(2) 0.31913(15) 0.0223(9) Uani 1 1 d . . . . .
H83 H 0.370038 0.087185 0.331289 0.027 Uiso 1 1 calc R U . . .
C84 C 0.4226(2) 0.1248(3) 0.39059(17) 0.0385(15) Uani 1 1 d . . . . .
H84A H 0.447870 0.142607 0.402612 0.058 Uiso 1 1 calc R U . . .
H84B H 0.398952 0.151051 0.398500 0.058 Uiso 1 1 calc R U . . .
H84C H 0.418604 0.081572 0.400889 0.058 Uiso 1 1 calc R U . . .
C85 C 0.09471(15) 0.1222(2) 0.34696(14) 0.0198(8) Uani 1 1 d . . . . .
C86 C 0.12875(15) 0.1401(2) 0.32528(15) 0.0207(9) Uani 1 1 d . . . . .
H86 H 0.152390 0.153402 0.340361 0.025 Uiso 1 1 calc R U . . .
C87 C 0.1308(2) 0.1400(2) 0.28333(19) 0.0339(13) Uani 1 1 d . . . . .
H87 H 0.155309 0.153372 0.269706 0.041 Uiso 1 1 calc R U . . .
C88 C 0.0969(3) 0.1201(3) 0.26041(17) 0.0403(16) Uani 1 1 d . . . . .
H88 H 0.098040 0.119543 0.231018 0.048 Uiso 1 1 calc R U . . .
C89 C 0.06199(19) 0.1014(3) 0.28039(19) 0.0351(13) Uani 1 1 d . . . . .
H89 H 0.038734 0.087862 0.264820 0.042 Uiso 1 1 calc R U . . .
C90 C 0.06005(15) 0.1021(2) 0.3235(2) 0.0289(11) Uani 1 1 d . . . . .
H90 H 0.035520 0.089039 0.337197 0.035 Uiso 1 1 calc R U . . .
C91 C 0.0926(3) 0.1233(3) 0.39375(17) 0.0468(19) Uani 1 1 d . . . . .
H91A H 0.119941 0.133184 0.405012 0.070 Uiso 1 1 calc R U . . .
H91B H 0.083706 0.081675 0.403885 0.070 Uiso 1 1 calc R U . . .
H91C H 0.072815 0.155619 0.402654 0.070 Uiso 1 1 calc R U . . .
C92 C 0.24054(15) 0.6187(2) 0.14870(14) 0.0195(8) Uani 1 1 d . . . . .
C93 C 0.20820(15) 0.6396(2) 0.17238(14) 0.0210(9) Uani 1 1 d . . . . .
H93 H 0.185340 0.658774 0.158877 0.025 Uiso 1 1 calc R U . . .
C94 C 0.20732(18) 0.6341(2) 0.21430(17) 0.0282(11) Uani 1 1 d . . . . .
H94 H 0.184154 0.648575 0.229646 0.034 Uiso 1 1 calc R U . . .
C95 C 0.2413(2) 0.6066(3) 0.23455(16) 0.0368(14) Uani 1 1 d . . . . .
H95 H 0.241583 0.602895 0.263867 0.044 Uiso 1 1 calc R U . . .
C96 C 0.27389(17) 0.5853(2) 0.2118(2) 0.0320(12) Uani 1 1 d . . . . .
H96 H 0.296771 0.566172 0.225258 0.038 Uiso 1 1 calc R U . . .
C97 C 0.27386(16) 0.5915(2) 0.16880(18) 0.0260(10) Uani 1 1 d . . . . .
H97 H 0.296839 0.576930 0.153204 0.031 Uiso 1 1 calc R U . . .
C98 C 0.2396(2) 0.6225(3) 0.10235(17) 0.0455(18) Uani 1 1 d . . . . .
H98A H 0.210955 0.625929 0.092914 0.068 Uiso 1 1 calc R U . . .
H98B H 0.252154 0.584236 0.090643 0.068 Uiso 1 1 calc R U . . .
H98C H 0.255140 0.659830 0.093208 0.068 Uiso 1 1 calc R U . . .
C99 C 0.40786(13) 0.6194(2) 0.34609(13) 0.0140(7) Uani 1 1 d . . . . .
C100 C 0.43985(13) 0.5950(2) 0.32226(14) 0.0176(8) Uani 1 1 d . . . . .
H10 H 0.465081 0.583054 0.335070 0.021 Uiso 1 1 calc R U . . .
C101 C 0.43499(16) 0.5878(2) 0.27966(15) 0.0241(9) Uani 1 1 d . . . . .
H101 H 0.456716 0.569933 0.263744 0.029 Uiso 1 1 calc R U . . .
C102 C 0.39928(17) 0.6064(2) 0.26039(14) 0.0254(10) Uani 1 1 d . . . . .
H102 H 0.396182 0.601037 0.231343 0.030 Uiso 1 1 calc R U . . .
C103 C 0.36738(16) 0.6332(2) 0.28381(16) 0.0241(10) Uani 1 1 d . . . . .
H103 H 0.342920 0.647549 0.270570 0.029 Uiso 1 1 calc R U . . .
C104 C 0.37163(13) 0.6388(2) 0.32677(15) 0.0181(8) Uani 1 1 d . . . . .
H104 H 0.349712 0.655956 0.342791 0.022 Uiso 1 1 calc R U . . .
C105 C 0.41231(19) 0.6245(3) 0.39263(14) 0.0298(12) Uani 1 1 d . . . . .
H10F H 0.440955 0.615600 0.400476 0.045 Uiso 1 1 calc R U . . .
H10G H 0.393982 0.593725 0.406007 0.045 Uiso 1 1 calc R U . . .
H10H H 0.404879 0.667375 0.401539 0.045 Uiso 1 1 calc R U . . .
C106 C 0.07251(14) 0.62004(19) 0.34889(12) 0.0138(7) Uani 1 1 d . . . . .
C107 C 0.10737(15) 0.5984(2) 0.32896(17) 0.0250(10) Uani 1 1 d . . . . .
H107 H 0.130844 0.587882 0.345205 0.030 Uiso 1 1 calc R U . . .
C108 C 0.10980(19) 0.5915(3) 0.2876(2) 0.0377(14) Uani 1 1 d . . . . .
H108 H 0.134064 0.574469 0.275334 0.045 Uiso 1 1 calc R U . . .
C109 C 0.0767(2) 0.6092(3) 0.26285(15) 0.0306(12) Uani 1 1 d . . . . .
H109 H 0.078274 0.604569 0.233631 0.037 Uiso 1 1 calc R U . . .
C110 C 0.04148(18) 0.6336(2) 0.28090(15) 0.0268(11) Uani 1 1 d . . . . .
H110 H 0.019232 0.647527 0.264024 0.032 Uiso 1 1 calc R U . . .
C111 C 0.03855(13) 0.6380(2) 0.32445(15) 0.0173(8) Uani 1 1 d . . . . .
H111 H 0.013905 0.652871 0.337076 0.021 Uiso 1 1 calc R U . . .
C112 C 0.0704(2) 0.6261(3) 0.39514(15) 0.0365(14) Uani 1 1 d . . . . .
H12C H 0.091767 0.599460 0.407772 0.055 Uiso 1 1 calc R U . . .
H12D H 0.043185 0.612417 0.404835 0.055 Uiso 1 1 calc R U . . .
H12E H 0.074967 0.670404 0.403033 0.055 Uiso 1 1 calc R U . . .
C1_7 C 0.07020(12) 1.03998(14) 0.07461(13) 0.034(8) Uiso 0.2 1 d G . P G 7
C2_7 C 0.04475(12) 1.03929(14) 0.10997(13) 0.020(6) Uiso 0.2 1 d G . P G 7
C3_7 C 0.00354(11) 1.01506(17) 0.10415(14) 0.0134(8) Uiso 0.2 1 d G . P G 7
C4_7 C -0.00693(10) 0.98176(19) 0.06745(13) 0.017(4) Uiso 0.2 1 d G . P G 7
C5_7 C 0.02219(11) 0.97112(19) 0.03481(12) 0.024(4) Uiso 0.2 1 d G . P G 7
C6_7 C 0.05879(12) 1.00631(17) 0.03742(12) 0.016(4) Uiso 0.2 1 d G . P G 7
C7_7 C 0.09690(12) 0.98348(18) 0.01785(11) 0.0151(8) Uiso 0.2 1 d G . P G 7
C8_7 C 0.13126(12) 1.00457(16) 0.04236(12) 0.0159(8) Uiso 0.2 1 d G . P G 7
C9_7 C 0.11448(12) 1.03922(14) 0.07771(13) 0.004(3) Uiso 0.2 1 d G . P G 7
C10_7 C 0.13297(12) 1.03399(14) 0.11595(13) 0.0105(7) Uiso 0.2 1 d G . P G 7
C11_7 C 0.10748(12) 1.02853(14) 0.15298(12) 0.021(5) Uiso 0.2 1 d G . P G 7
C12_7 C 0.06391(12) 1.03359(14) 0.15093(13) 0.050(15) Uiso 0.2 1 d G . P G 7
C13_7 C 0.04156(12) 1.00360(17) 0.18295(12) 0.0127(8) Uiso 0.2 1 d G . P G 7
C14_7 C -0.00079(11) 0.98370(19) 0.17748(13) 0.024(5) Uiso 0.2 1 d G . P G 7
C15_7 C -0.01877(10) 0.98954(19) 0.13898(14) 0.028(5) Uiso 0.2 1 d G . P G 7
C16_7 C -0.04496(9) 0.9395(2) 0.12280(14) 0.024(4) Uiso 0.2 1 d G . P G 7
C17_7 C -0.03694(9) 0.9345(2) 0.07857(14) 0.025(5) Uiso 0.2 1 d G . P G 7
C18_7 C -0.03632(9) 0.8756(2) 0.05967(13) 0.037(6) Uiso 0.2 1 d G . P G 7
C19_7 C -0.00523(11) 0.8621(2) 0.02890(11) 0.025(5) Uiso 0.2 1 d G . P G 7
C20_7 C 0.02320(11) 0.9088(2) 0.01543(10) 0.007(3) Uiso 0.2 1 d G . P G 7
C21_7 C 0.06115(12) 0.8859(2) -0.00086(9) 0.008(3) Uiso 0.2 1 d G . P G 7
C22_7 C 0.09772(12) 0.9255(2) -0.00080(9) 0.007(3) Uiso 0.2 1 d G . P G 7
C23_7 C 0.13336(12) 0.8851(2) 0.00446(9) 0.016(4) Uiso 0.2 1 d G . P G 7
C24_7 C 0.16677(11) 0.90493(19) 0.02783(11) 0.007(3) Uiso 0.2 1 d G . P G 7
C25_7 C 0.16533(11) 0.96575(18) 0.04741(12) 0.011(3) Uiso 0.2 1 d G . P G 7
C26_7 C 0.18487(9) 0.95967(18) 0.08796(12) 0.007(3) Uiso 0.2 1 d G . P G 7
C27_7 C 0.16930(10) 0.99303(17) 0.12168(13) 0.002(2) Uiso 0.2 1 d G . P G 7
C28_7 C 0.16472(10) 0.96315(18) 0.16119(12) 0.001(2) Uiso 0.2 1 d G . P G 7
C29_7 C 0.12746(11) 0.98447(17) 0.18119(11) 0.002(3) Uiso 0.2 1 d G . P G 7
C30_7 C 0.10426(12) 0.94504(18) 0.20741(10) 0.018(4) Uiso 0.2 1 d G . P G 7
C31_7 C 0.06127(12) 0.96045(18) 0.21082(10) 0.014(3) Uiso 0.2 1 d G . P G 7
C32_7 C 0.03104(12) 0.9121(2) 0.22243(10) 0.018(4) Uiso 0.2 1 d G . P G 7
C33_7 C -0.00733(11) 0.9275(2) 0.20141(12) 0.014(3) Uiso 0.2 1 d G . P G 7
C34_7 C -0.03255(10) 0.8789(2) 0.18640(13) 0.017(4) Uiso 0.2 1 d G . P G 7
C35_7 C -0.05201(8) 0.8851(2) 0.14558(14) 0.033(5) Uiso 0.2 1 d G . P G 7
C36_7 C -0.05077(9) 0.8236(2) 0.12695(14) 0.0142(8) Uiso 0.2 1 d G . P G 7
C37_7 C -0.04299(9) 0.8195(2) 0.08359(14) 0.028(6) Uiso 0.2 1 d G . P G 7
C38_7 C -0.01562(11) 0.7708(2) 0.06822(13) 0.014(3) Uiso 0.2 1 d G . P G 7
C39_7 C 0.00758(11) 0.7975(2) 0.03374(12) 0.013(3) Uiso 0.2 1 d G . P G 7
C40_7 C 0.04887(12) 0.77754(18) 0.02555(11) 0.023(5) Uiso 0.2 1 d G . P G 7
C41_7 C 0.07390(12) 0.82196(19) 0.00447(9) 0.010(4) Uiso 0.2 1 d G . P G 7
C42_7 C 0.11843(12) 0.82085(19) 0.00797(10) 0.009(3) Uiso 0.2 1 d G . P G 7
C43_7 C 0.13734(12) 0.77866(17) 0.03486(11) 0.018(4) Uiso 0.2 1 d G . P G 7
C44_7 C 0.17234(10) 0.79885(18) 0.05953(12) 0.014(3) Uiso 0.2 1 d G . P G 7
C45_7 C 0.18649(9) 0.86018(19) 0.05620(12) 0.005(3) Uiso 0.2 1 d G . P G 7
C46_7 C 0.19759(8) 0.89538(19) 0.09307(12) 0.016(4) Uiso 0.2 1 d G . P G 7
C47_7 C 0.19391(8) 0.86518(19) 0.13147(12) 0.005(3) Uiso 0.2 1 d G . P G 7
C48_7 C 0.17693(9) 0.90017(19) 0.16643(11) 0.010(3) Uiso 0.2 1 d G . P G 7
C49_7 C 0.15221(10) 0.85799(19) 0.19110(10) 0.009(3) Uiso 0.2 1 d G . P G 7
C50_7 C 0.11660(11) 0.87883(19) 0.21250(9) 0.013(6) Uiso 0.2 1 d G . P G 7
C51_7 C 0.08642(12) 0.83288(19) 0.22096(9) 0.013(3) Uiso 0.2 1 d G . P G 7
C52_7 C 0.04327(12) 0.8503(2) 0.22750(9) 0.003(2) Uiso 0.2 1 d G . P G 7
C53_7 C 0.01694(12) 0.8001(2) 0.21177(11) 0.008(3) Uiso 0.2 1 d G . P G 7
C54_7 C -0.01998(11) 0.8132(2) 0.19149(13) 0.023(4) Uiso 0.2 1 d G . P G 7
C55_7 C -0.03139(10) 0.7793(2) 0.15446(14) 0.030(5) Uiso 0.2 1 d G . P G 7
C56_7 C -0.00491(12) 0.73279(18) 0.13880(14) 0.033(6) Uiso 0.2 1 d G . P G 7
C57_7 C 0.00338(12) 0.72870(17) 0.09474(14) 0.025(5) Uiso 0.2 1 d G . P G 7
C58_7 C 0.04622(13) 0.71084(14) 0.08890(13) 0.013(3) Uiso 0.2 1 d G . P G 7
C59_7 C 0.06899(12) 0.73302(15) 0.05403(12) 0.023(4) Uiso 0.2 1 d G . P G 7
C60_7 C 0.11280(12) 0.73575(15) 0.05943(12) 0.007(6) Uiso 0.2 1 d G . P G 7
C61_7 C 0.13114(12) 0.72991(14) 0.09953(13) 0.014(10) Uiso 0.2 1 d G . P G 7
C62_7 C 0.16813(10) 0.76812(16) 0.09959(13) 0.042(11) Uiso 0.2 1 d G . P G 7
C63_7 C 0.17872(9) 0.80102(18) 0.13489(12) 0.006(3) Uiso 0.2 1 d G . P G 7
C64_7 C 0.15330(10) 0.79688(17) 0.17143(11) 0.014(3) Uiso 0.2 1 d G . P G 7
C65_7 C 0.11886(12) 0.75726(16) 0.17311(11) 0.0146(9) Uiso 0.2 1 d G . P G 7
C66_7 C 0.08680(12) 0.77191(17) 0.20140(11) 0.017(4) Uiso 0.2 1 d G . P G 7
C67_7 C 0.04467(13) 0.75152(17) 0.19571(12) 0.016(4) Uiso 0.2 1 d G . P G 7
C68_7 C 0.03336(13) 0.71899(16) 0.16018(13) 0.044(8) Uiso 0.2 1 d G . P G 7
C69_7 C 0.06489(13) 0.70504(13) 0.12940(13) 0.018(4) Uiso 0.2 1 d G . P G 7
C70_7 C 0.10731(12) 0.72105(13) 0.13561(13) 0.013(3) Uiso 0.2 1 d G . P G 7
C1_8 C 0.20289(10) 0.4208(2) 0.13396(14) 0.035(6) Uiso 0.2 1 d G . P H 8
C2_8 C 0.17868(12) 0.47342(18) 0.14542(14) 0.030(6) Uiso 0.2 1 d G . P H 8
C3_8 C 0.16425(14) 0.51297(17) 0.11200(15) 0.0126(7) Uiso 0.2 1 d G . P H 8
C4_8 C 0.16702(14) 0.49178(18) 0.07038(14) 0.0099(7) Uiso 0.2 1 d G . P H 8
C5_8 C 0.18419(12) 0.4315(2) 0.05960(13) 0.026(5) Uiso 0.2 1 d G . P H 8
C6_8 C 0.20562(10) 0.4004(2) 0.09137(14) 0.010(3) Uiso 0.2 1 d G . P H 8
C7_8 C 0.20995(10) 0.3312(2) 0.09130(14) 0.001(3) Uiso 0.2 1 d G . P H 8
C8_8 C 0.21093(10) 0.3098(2) 0.13354(14) 0.012(4) Uiso 0.2 1 d G . P H 8
C9_8 C 0.20625(10) 0.3656(2) 0.15988(14) 0.018(4) Uiso 0.2 1 d G . P H 8
C10_8 C 0.18352(12) 0.3618(2) 0.19580(12) 0.018(4) Uiso 0.2 1 d G . P H 8
C11_8 C 0.15582(13) 0.4135(2) 0.20707(11) 0.014(3) Uiso 0.2 1 d G . P H 8
C12_8 C 0.15419(14) 0.47012(18) 0.18353(13) 0.021(4) Uiso 0.2 1 d G . P H 8
C13_8 C 0.11704(15) 0.50494(18) 0.18581(14) 0.0104(7) Uiso 0.2 1 d G . P H 8
C14_8 C 0.10453(16) 0.54793(16) 0.15329(16) 0.055(13) Uiso 0.2 1 d G . P H 8
C15_8 C 0.12780(16) 0.55117(15) 0.11761(16) 0.035(7) Uiso 0.2 1 d G . P H 8
C16_8 C 0.10786(17) 0.55509(16) 0.07742(16) 0.028(5) Uiso 0.2 1 d G . P H 8
C17_8 C 0.13208(16) 0.51740(18) 0.04855(14) 0.038(6) Uiso 0.2 1 d G . P H 8
C18_8 C 0.11250(16) 0.4818(2) 0.01833(13) 0.023(4) Uiso 0.2 1 d G . P H 8
C19_8 C 0.12736(15) 0.4189(2) 0.00913(11) 0.017(4) Uiso 0.2 1 d G . P H 8
C20_8 C 0.16315(13) 0.3938(2) 0.02825(11) 0.010(3) Uiso 0.2 1 d G . P H 8
C21_8 C 0.16549(13) 0.3266(2) 0.03045(11) 0.011(3) Uiso 0.2 1 d G . P H 8
C22_8 C 0.19072(12) 0.2959(2) 0.06166(13) 0.023(4) Uiso 0.2 1 d G . P H 8
C23_8 C 0.17105(13) 0.23692(18) 0.07304(14) 0.016(4) Uiso 0.2 1 d G . P H 8
C24_8 C 0.17193(13) 0.21562(17) 0.11357(15) 0.014(3) Uiso 0.2 1 d G . P H 8
C25_8 C 0.19203(12) 0.25340(19) 0.14437(14) 0.006(3) Uiso 0.2 1 d G . P H 8
C26_8 C 0.16762(13) 0.24920(19) 0.18231(13) 0.022(4) Uiso 0.2 1 d G . P H 8
C27_8 C 0.16336(13) 0.3020(2) 0.20774(12) 0.005(3) Uiso 0.2 1 d G . P H 8
C28_8 C 0.12412(14) 0.3185(2) 0.22503(10) 0.017(4) Uiso 0.2 1 d G . P H 8
C29_8 C 0.11889(14) 0.3863(2) 0.22542(10) 0.014(3) Uiso 0.2 1 d G . P H 8
C30_8 C 0.08010(14) 0.4150(2) 0.22035(11) 0.015(4) Uiso 0.2 1 d G . P H 8
C31_8 C 0.08074(15) 0.4782(2) 0.20403(13) 0.031(5) Uiso 0.2 1 d G . P H 8
C32_8 C 0.04494(15) 0.5040(2) 0.18212(15) 0.017(4) Uiso 0.2 1 d G . P H 8
C33_8 C 0.06045(16) 0.54723(18) 0.15076(16) 0.023(5) Uiso 0.2 1 d G . P H 8
C34_8 C 0.04069(16) 0.55116(19) 0.11235(17) 0.044(8) Uiso 0.2 1 d G . P H 8
C35_8 C 0.06529(17) 0.55512(18) 0.07428(16) 0.042(7) Uiso 0.2 1 d G . P H 8
C36_8 C 0.04429(16) 0.5179(2) 0.04385(16) 0.017(4) Uiso 0.2 1 d G . P H 8
C37_8 C 0.06844(16) 0.4814(2) 0.01574(13) 0.06(2) Uiso 0.2 1 d G . P H 8
C38_8 C 0.05547(15) 0.4178(2) 0.00543(12) 0.014(4) Uiso 0.2 1 d G . P H 8
C39_8 C 0.09247(15) 0.3791(2) 0.00090(10) 0.010(3) Uiso 0.2 1 d G . P H 8
C40_8 C 0.09203(15) 0.3135(2) 0.01155(11) 0.0201(9) Uiso 0.2 1 d G . P H 8
C41_8 C 0.13064(15) 0.2874(2) 0.02273(11) 0.017(4) Uiso 0.2 1 d G . P H 8
C42_8 C 0.13361(15) 0.23197(18) 0.04896(13) 0.029(5) Uiso 0.2 1 d G . P H 8
C43_8 C 0.09829(15) 0.20610(17) 0.06633(15) 0.018(4) Uiso 0.2 1 d G . P H 8
C44_8 C 0.09880(15) 0.18368(15) 0.10875(16) 0.026(5) Uiso 0.2 1 d G . P H 8
C45_8 C 0.13450(15) 0.18854(15) 0.13169(15) 0.029(5) Uiso 0.2 1 d G . P H 8
C46_8 C 0.13272(15) 0.20980(17) 0.17432(14) 0.008(3) Uiso 0.2 1 d G . P H 8
C47_8 C 0.09407(15) 0.22429(18) 0.19121(14) 0.022(4) Uiso 0.2 1 d G . P H 8
C48_8 C 0.08978(14) 0.2803(2) 0.21723(12) 0.013(3) Uiso 0.2 1 d G . P H 8
C49_8 C 0.05026(13) 0.3090(2) 0.20944(13) 0.031(5) Uiso 0.2 1 d G . P H 8
C50_8 C 0.04414(13) 0.3753(2) 0.21160(13) 0.0099(7) Uiso 0.2 1 d G . P H 8
C51_8 C 0.01147(12) 0.4001(2) 0.18813(15) 0.037(6) Uiso 0.2 1 d G . P H 8
C52_8 C 0.01131(13) 0.4661(2) 0.17455(16) 0.017(4) Uiso 0.2 1 d G . P H 8
C53_8 C -0.00902(12) 0.4704(2) 0.13456(17) 0.025(5) Uiso 0.2 1 d G . P H 8
C54_8 C 0.00502(14) 0.5113(2) 0.10383(17) 0.058(10) Uiso 0.2 1 d G . P H 8
C55_8 C 0.00756(14) 0.4909(2) 0.06132(17) 0.052(8) Uiso 0.2 1 d G . P H 8
C56_8 C -0.00422(13) 0.4292(3) 0.05096(16) 0.049(8) Uiso 0.2 1 d G . P H 8
C57_8 C 0.02042(14) 0.3916(3) 0.02260(14) 0.020(4) Uiso 0.2 1 d G . P H 8
C58_8 C 0.01990(13) 0.3262(2) 0.03639(15) 0.059(10) Uiso 0.2 1 d G . P H 8
C59_8 C 0.05470(14) 0.2860(2) 0.03003(13) 0.057(9) Uiso 0.2 1 d G . P H 8
C60_8 C 0.05849(14) 0.2342(2) 0.05835(15) 0.0156(8) Uiso 0.2 1 d G . P H 8
C61_8 C 0.03431(13) 0.2314(2) 0.09537(16) 0.012(5) Uiso 0.2 1 d G . P H 8
C62_8 C 0.05886(14) 0.19960(17) 0.12640(16) 0.033(6) Uiso 0.2 1 d G . P H 8
C63_8 C 0.05672(14) 0.21969(19) 0.16696(15) 0.018(4) Uiso 0.2 1 d G . P H 8
C64_8 C 0.03004(12) 0.2715(2) 0.17830(15) 0.026(5) Uiso 0.2 1 d G . P H 8
C65_8 C 0.00405(10) 0.3005(2) 0.14949(16) 0.046(8) Uiso 0.2 1 d G . P H 8
C66_8 C -0.00885(10) 0.3637(3) 0.15672(17) 0.032(5) Uiso 0.2 1 d G . P H 8
C67_8 C -0.02146(10) 0.4060(3) 0.12400(18) 0.17(4) Uiso 0.2 1 d G . P H 8
C68_8 C -0.01909(10) 0.3869(3) 0.08299(17) 0.035(6) Uiso 0.2 1 d G . P H 8
C69_8 C -0.00444(11) 0.3232(3) 0.07390(17) 0.038(6) Uiso 0.2 1 d G . P H 8
C70_8 C 0.00563(11) 0.2790(2) 0.10587(17) 0.12(3) Uiso 0.2 1 d G . P H 8

loop_
_atom_site_aniso_label
_atom_site_aniso_U_11
_atom_site_aniso_U_22
_atom_site_aniso_U_33
_atom_site_aniso_U_23
_atom_site_aniso_U_13
_atom_site_aniso_U_12
C1_5 0.0169(11) 0.0178(11) 0.0150(10) 0.0090(9) 0.0031(9) -0.0032(9)
C2_5 0.0154(10) 0.0150(10) 0.0192(11) 0.0059(10) 0.0030(10) -0.0073(9)
C3_5 0.0118(10) 0.0197(11) 0.0193(11) 0.0025(10) 0.0038(9) -0.0077(9)
C4_5 0.0108(10) 0.0217(11) 0.0156(11) 0.0010(10) 0.0077(9) -0.0024(9)
C5_5 0.0155(10) 0.0206(11) 0.0111(10) 0.0008(9) 0.0078(9) -0.0022(9)
C6_5 0.0175(11) 0.0228(11) 0.0101(10) 0.0054(9) 0.0044(9) -0.0033(10)
C7_5 0.0201(11) 0.0258(11) 0.0088(10) 0.0039(10) -0.0014(9) -0.0016(10)
C8_5 0.0197(11) 0.0253(11) 0.0120(10) 0.0090(10) -0.0065(9) -0.0004(10)
C9_5 0.0187(11) 0.0193(11) 0.0157(11) 0.0113(10) -0.0021(10) 0.0012(10)
C10_5 0.0186(11) 0.0134(10) 0.0216(11) 0.0074(10) -0.0019(10) 0.0038(9)
C11_5 0.0192(11) 0.0101(10) 0.0233(11) 0.0021(10) 0.0003(10) 0.0010(9)
C12_5 0.0175(11) 0.0128(10) 0.0229(11) 0.0017(10) 0.0011(10) -0.0052(9)
C13_5 0.0187(11) 0.0179(11) 0.0238(11) -0.0055(10) -0.0036(10) -0.0062(10)
C14_5 0.0151(10) 0.0238(11) 0.0224(11) -0.0046(10) -0.0049(10) -0.0070(10)
C15_5 0.0125(10) 0.0240(11) 0.0226(11) 0.0004(10) -0.0014(10) -0.0070(10)
C16_5 0.0095(10) 0.0273(11) 0.0217(11) 0.0012(10) 0.0000(10) -0.0012(10)
C17_5 0.0077(10) 0.0241(11) 0.0195(11) 0.0010(10) 0.0068(9) 0.0033(9)
C18_5 0.0121(10) 0.0207(11) 0.0186(11) 0.0002(10) 0.0078(9) 0.0067(9)
C19_5 0.0169(11) 0.0181(11) 0.0176(11) -0.0026(10) 0.0086(10) 0.0037(10)
C20_5 0.0188(11) 0.0194(11) 0.0111(10) -0.0046(9) 0.0079(9) -0.0005(10)
C21_5 0.0210(11) 0.0200(11) 0.0119(10) -0.0064(9) 0.0040(10) -0.0033(10)
C22_5 0.0203(11) 0.0256(11) 0.0100(10) -0.0026(10) -0.0009(9) -0.0035(10)
C23_5 0.0169(11) 0.0250(11) 0.0139(11) -0.0024(10) -0.0047(10) -0.0059(10)
C24_5 0.0121(10) 0.0275(11) 0.0180(11) 0.0031(10) -0.0075(9) -0.0034(10)
C25_5 0.0143(11) 0.0262(11) 0.0183(11) 0.0069(10) -0.0087(10) -0.0012(10)
C26_5 0.0090(10) 0.0236(11) 0.0230(11) 0.0072(10) -0.0066(9) 0.0047(9)
C27_5 0.0139(10) 0.0163(10) 0.0238(11) 0.0053(10) -0.0035(10) 0.0088(9)
C28_5 0.0173(11) 0.0161(11) 0.0245(11) -0.0021(10) 0.0017(10) 0.0085(10)
C29_5 0.0182(11) 0.0129(10) 0.0235(11) -0.0047(10) 0.0020(10) 0.0048(9)
C30_5 0.0202(11) 0.0202(11) 0.0209(11) -0.0108(10) -0.0004(10) 0.0025(10)
C31_5 0.0209(11) 0.0205(11) 0.0210(11) -0.0117(10) -0.0035(10) -0.0026(10)
C32_5 0.0205(11) 0.0287(12) 0.0157(11) -0.0106(10) -0.0072(10) -0.0016(10)
C33_5 0.0174(11) 0.0299(12) 0.0191(11) -0.0073(10) -0.0079(10) -0.0035(10)
C34_5 0.0154(11) 0.0343(12) 0.0174(11) -0.0018(11) -0.0087(10) 0.0003(10)
C35_5 0.0099(10) 0.0322(12) 0.0217(11) 0.0020(11) -0.0043(10) 0.0013(10)
C36_5 0.0119(10) 0.0306(12) 0.0224(11) 0.0046(11) -0.0032(10) 0.0080(10)
C37_5 0.0140(10) 0.0244(11) 0.0222(11) 0.0039(10) 0.0022(10) 0.0108(10)
C38_5 0.0188(11) 0.0177(11) 0.0220(11) 0.0043(10) 0.0032(10) 0.0101(10)
C39_5 0.0184(11) 0.0157(11) 0.0194(11) -0.0020(10) 0.0059(10) 0.0060(10)
C40_5 0.0208(11) 0.0129(10) 0.0209(11) -0.0022(10) 0.0061(10) -0.0002(10)
C41_5 0.0208(11) 0.0145(10) 0.0160(11) -0.0073(9) 0.0042(10) -0.0041(10)
C42_5 0.0174(11) 0.0189(11) 0.0177(11) -0.0050(10) -0.0015(10) -0.0082(10)
C43_5 0.0139(10) 0.0182(11) 0.0223(11) 0.0011(10) -0.0005(10) -0.0103(9)
C44_5 0.0068(10) 0.0237(11) 0.0248(11) 0.0040(10) 0.0008(9) -0.0087(9)
C45_5 0.0052(10) 0.0273(11) 0.0238(11) 0.0030(10) -0.0031(9) -0.0029(9)
C46_5 0.0050(9) 0.0269(11) 0.0230(11) 0.0064(10) -0.0018(9) 0.0036(9)
C47_5 0.0079(10) 0.0248(11) 0.0222(11) 0.0031(10) 0.0059(9) 0.0059(9)
C48_5 0.0148(10) 0.0212(11) 0.0213(11) -0.0018(10) 0.0065(10) 0.0095(10)
C49_5 0.0176(11) 0.0254(11) 0.0169(11) -0.0062(10) 0.0074(10) 0.0080(10)
C50_5 0.0198(11) 0.0254(11) 0.0153(11) -0.0092(10) 0.0031(10) 0.0050(10)
C51_5 0.0223(11) 0.0334(12) 0.0084(10) -0.0058(10) 0.0001(10) 0.0046(11)
C52_5 0.0223(11) 0.0349(12) 0.0082(10) -0.0061(10) -0.0052(10) 0.0021(11)
C53_5 0.0225(11) 0.0378(12) 0.0077(10) 0.0020(10) -0.0051(10) 0.0035(11)
C54_5 0.0183(11) 0.0367(12) 0.0145(11) 0.0026(11) -0.0075(10) 0.0039(11)
C55_5 0.0168(11) 0.0320(12) 0.0185(11) 0.0086(10) -0.0055(10) 0.0083(10)
C56_5 0.0219(11) 0.0273(12) 0.0167(11) 0.0130(10) -0.0015(10) 0.0075(10)
C57_5 0.0228(11) 0.0198(11) 0.0206(11) 0.0102(10) 0.0023(10) 0.0080(10)
C58_5 0.0226(11) 0.0166(11) 0.0215(11) 0.0119(10) 0.0046(10) 0.0032(10)
C59_5 0.0218(11) 0.0132(10) 0.0231(11) 0.0049(10) 0.0046(10) -0.0015(10)
C60_5 0.0173(11) 0.0136(10) 0.0223(11) 0.0031(10) 0.0054(10) -0.0067(9)
C61_5 0.0152(10) 0.0214(11) 0.0217(11) 0.0081(10) 0.0084(10) -0.0046(10)
C62_5 0.0085(10) 0.0238(11) 0.0240(11) 0.0068(10) 0.0074(9) -0.0048(9)
C63_5 0.0094(10) 0.0263(11) 0.0193(11) 0.0035(10) 0.0095(9) 0.0021(10)
C64_5 0.0161(11) 0.0286(12) 0.0150(11) -0.0006(10) 0.0101(9) 0.0049(10)
C65_5 0.0197(11) 0.0303(12) 0.0115(10) 0.0056(10) 0.0086(10) 0.0045(10)
C66_5 0.0231(11) 0.0350(12) 0.0073(10) 0.0039(10) 0.0037(10) 0.0057(11)
C67_5 0.0251(12) 0.0368(12) 0.0079(10) 0.0066(10) -0.0016(10) 0.0045(11)
C68_5 0.0249(12) 0.0297(12) 0.0126(11) 0.0130(10) 0.0004(10) 0.0048(11)
C69_5 0.0235(11) 0.0247(11) 0.0168(11) 0.0146(10) 0.0060(10) 0.0025(10)
C70_5 0.0194(11) 0.0248(11) 0.0149(11) 0.0116(10) 0.0101(10) 0.0010(10)
C1_6 0.0197(11) 0.0092(10) 0.0236(11) -0.0014(10) -0.0035(10) 0.0019(9)
C2_6 0.0147(10) 0.0114(10) 0.0211(11) -0.0014(9) -0.0048(10) 0.0059(9)
C3_6 0.0107(10) 0.0156(10) 0.0198(11) -0.0034(10) 0.0000(9) 0.0050(9)
C4_6 0.0121(10) 0.0183(11) 0.0157(10) -0.0028(9) 0.0050(9) 0.0033(9)
C5_6 0.0166(11) 0.0167(11) 0.0166(11) -0.0059(10) 0.0013(9) 0.0007(9)
C6_6 0.0200(11) 0.0113(10) 0.0213(11) -0.0052(10) -0.0013(10) -0.0001(9)
C7_6 0.0242(11) 0.0139(10) 0.0218(11) -0.0046(10) -0.0035(10) -0.0051(10)
C8_6 0.0274(12) 0.0115(10) 0.0238(11) 0.0008(10) -0.0042(10) -0.0068(10)
C9_6 0.0267(11) 0.0118(10) 0.0239(11) 0.0027(10) -0.0059(10) -0.0018(10)
C10_6 0.0268(11) 0.0129(10) 0.0204(11) 0.0088(10) -0.0081(10) -0.0025(10)
C11_6 0.0242(11) 0.0153(11) 0.0176(11) 0.0071(10) -0.0100(10) 0.0035(10)
C12_6 0.0156(10) 0.0141(10) 0.0184(11) 0.0033(9) -0.0096(9) 0.0065(9)
C13_6 0.0117(10) 0.0170(10) 0.0169(11) 0.0026(9) -0.0104(9) 0.0047(9)
C14_6 0.0072(10) 0.0197(11) 0.0215(11) -0.0009(10) -0.0065(9) 0.0020(9)
C15_6 0.0061(10) 0.0185(11) 0.0211(11) -0.0021(10) -0.0002(9) 0.0025(9)
C16_6 0.0071(10) 0.0200(11) 0.0204(11) 0.0011(10) 0.0055(9) -0.0023(9)
C17_6 0.0118(10) 0.0228(11) 0.0153(11) 0.0012(10) 0.0071(9) 0.0009(9)
C18_6 0.0148(10) 0.0231(11) 0.0102(10) 0.0044(9) 0.0064(9) -0.0008(10)
C19_6 0.0168(10) 0.0244(11) 0.0069(10) 0.0022(9) 0.0013(9) -0.0012(10)
C20_6 0.0184(11) 0.0220(11) 0.0099(10) -0.0054(9) -0.0009(9) -0.0027(10)
C21_6 0.0190(11) 0.0242(11) 0.0121(10) -0.0054(10) -0.0055(9) -0.0062(10)
C22_6 0.0225(11) 0.0197(11) 0.0171(11) -0.0058(10) -0.0057(10) -0.0104(10)
C23_6 0.0202(11) 0.0243(11) 0.0176(11) -0.0036(10) -0.0067(10) -0.0137(10)
C24_6 0.0233(11) 0.0223(11) 0.0212(11) -0.0008(10) -0.0041(10) -0.0158(10)
C25_6 0.0272(12) 0.0170(11) 0.0236(11) 0.0031(10) -0.0034(10) -0.0120(10)
C26_6 0.0277(12) 0.0202(11) 0.0206(11) 0.0081(10) -0.0013(10) -0.0113(10)
C27_6 0.0300(12) 0.0172(11) 0.0188(11) 0.0104(10) -0.0050(10) -0.0063(10)
C28_6 0.0277(12) 0.0215(11) 0.0124(10) 0.0095(10) -0.0059(10) -0.0059(10)
C29_6 0.0248(11) 0.0194(11) 0.0130(10) 0.0065(9) -0.0111(10) 0.0002(10)
C30_6 0.0190(11) 0.0207(11) 0.0091(10) 0.0033(9) -0.0107(9) 0.0001(10)
C31_6 0.0137(10) 0.0182(10) 0.0137(10) 0.0009(9) -0.0123(9) 0.0006(9)
C32_6 0.0122(10) 0.0173(10) 0.0173(10) -0.0019(9) -0.0102(9) -0.0007(9)
C33_6 0.0086(10) 0.0182(11) 0.0207(11) -0.0005(10) -0.0069(9) -0.0019(9)
C34_6 0.0088(10) 0.0164(10) 0.0225(11) -0.0004(10) -0.0011(9) -0.0041(9)
C35_6 0.0079(10) 0.0186(11) 0.0201(11) 0.0036(10) 0.0023(9) -0.0045(9)
C36_6 0.0116(10) 0.0160(10) 0.0174(11) 0.0070(9) 0.0049(9) -0.0027(9)
C37_6 0.0150(10) 0.0202(11) 0.0121(10) 0.0092(9) 0.0028(9) -0.0020(9)
C38_6 0.0157(10) 0.0196(11) 0.0099(10) 0.0112(9) -0.0008(9) 0.0013(9)
C39_6 0.0155(10) 0.0253(11) 0.0074(10) 0.0063(9) -0.0033(9) 0.0000(10)
C40_6 0.0132(10) 0.0270(11) 0.0073(10) 0.0042(9) -0.0065(9) 0.0009(10)
C41_6 0.0142(10) 0.0266(11) 0.0094(10) -0.0014(10) -0.0083(9) -0.0044(10)
C42_6 0.0159(11) 0.0287(12) 0.0152(11) -0.0021(10) -0.0098(9) -0.0093(10)
C43_6 0.0125(10) 0.0328(12) 0.0172(11) 0.0010(10) -0.0063(9) -0.0065(10)
C44_6 0.0121(10) 0.0317(12) 0.0198(11) 0.0021(11) -0.0014(10) -0.0114(10)
C45_6 0.0196(11) 0.0278(12) 0.0186(11) 0.0032(10) -0.0010(10) -0.0162(10)
C46_6 0.0230(11) 0.0278(12) 0.0175(11) 0.0067(10) 0.0011(10) -0.0140(10)
C47_6 0.0204(11) 0.0288(12) 0.0102(10) 0.0061(10) 0.0035(10) -0.0122(10)
C48_6 0.0238(11) 0.0266(11) 0.0081(10) 0.0079(10) -0.0005(9) -0.0078(10)
C49_6 0.0207(11) 0.0272(11) 0.0068(10) 0.0023(10) -0.0008(9) -0.0051(10)
C50_6 0.0195(11) 0.0230(11) 0.0075(10) 0.0000(9) -0.0055(9) -0.0025(10)
C51_6 0.0186(11) 0.0193(11) 0.0117(10) -0.0046(9) -0.0061(9) -0.0004(10)
C52_6 0.0156(10) 0.0163(10) 0.0137(10) -0.0034(9) -0.0074(9) -0.0036(9)
C53_6 0.0170(10) 0.0130(10) 0.0173(11) -0.0043(9) -0.0045(9) -0.0032(9)
C54_6 0.0119(10) 0.0119(10) 0.0189(11) 0.0003(9) -0.0023(9) -0.0043(9)
C55_6 0.0118(10) 0.0125(10) 0.0181(11) 0.0061(9) 0.0011(9) -0.0018(9)
C56_6 0.0147(10) 0.0136(10) 0.0173(11) 0.0075(9) 0.0009(9) 0.0035(9)
C57_6 0.0141(10) 0.0184(11) 0.0142(10) 0.0109(9) -0.0026(9) 0.0029(9)
C58_6 0.0119(10) 0.0223(11) 0.0157(10) 0.0077(10) -0.0052(9) 0.0049(9)
C59_6 0.0113(10) 0.0287(11) 0.0131(10) 0.0059(10) -0.0068(9) 0.0022(10)
C60_6 0.0081(10) 0.0331(12) 0.0148(11) 0.0051(10) -0.0051(9) 0.0004(10)
C61_6 0.0084(10) 0.0317(12) 0.0163(11) 0.0038(10) -0.0021(9) -0.0018(10)
C62_6 0.0101(10) 0.0328(12) 0.0163(11) 0.0025(10) 0.0021(9) -0.0081(10)
C63_6 0.0149(11) 0.0318(12) 0.0122(10) 0.0035(10) 0.0045(9) -0.0083(10)
C64_6 0.0161(11) 0.0294(12) 0.0098(10) 0.0002(10) 0.0017(9) -0.0056(10)
C65_6 0.0138(10) 0.0234(11) 0.0136(10) -0.0013(10) 0.0011(9) 0.0005(10)
C66_6 0.0174(11) 0.0158(10) 0.0140(10) -0.0047(9) -0.0023(9) 0.0036(9)
C67_6 0.0169(10) 0.0127(10) 0.0179(11) -0.0043(9) -0.0020(10) 0.0029(9)
C68_6 0.0156(10) 0.0125(10) 0.0176(11) 0.0032(9) -0.0020(9) 0.0065(9)
C69_6 0.0123(10) 0.0187(11) 0.0175(11) 0.0036(10) -0.0039(9) 0.0066(9)
C70_6 0.0109(10) 0.0252(11) 0.0165(11) 0.0016(10) -0.0015(9) 0.0025(10)
C71 0.0142(17) 0.0102(15) 0.0117(16) 0.0021(13) -0.0003(13) 0.0003(13)
C72 0.0152(18) 0.0158(18) 0.0180(18) -0.0035(15) 0.0007(14) 0.0002(14)
C73 0.043(3) 0.023(2) 0.018(2) -0.0039(17) 0.013(2) -0.009(2)
C74 0.077(4) 0.023(2) 0.0065(17) -0.0026(17) -0.011(2) 0.005(3)
C75 0.032(3) 0.024(2) 0.035(3) -0.003(2) -0.026(2) -0.004(2)
C76 0.0130(17) 0.0155(18) 0.023(2) 0.0013(15) -0.0005(14) -0.0066(14)
C77 0.032(3) 0.044(3) 0.0056(16) 0.0038(18) -0.0056(16) 0.005(2)
C78 0.032(2) 0.0141(18) 0.0123(17) -0.0026(14) 0.0011(16) 0.0082(16)
C79 0.028(2) 0.0149(19) 0.030(2) -0.0072(17) -0.0046(19) 0.0007(17)
C80 0.042(3) 0.013(2) 0.042(3) 0.002(2) 0.016(2) -0.0039(19)
C81 0.071(4) 0.018(2) 0.017(2) -0.0059(17) 0.004(2) -0.009(2)
C82 0.045(3) 0.022(2) 0.029(3) 0.0009(19) -0.013(2) -0.005(2)
C83 0.025(2) 0.0165(19) 0.025(2) 0.0020(17) -0.0011(18) -0.0024(16)
C84 0.046(3) 0.048(4) 0.022(2) -0.009(2) 0.001(2) 0.027(3)
C85 0.025(2) 0.0179(19) 0.0164(19) -0.0018(16) 0.0002(16) 0.0087(16)
C86 0.0183(19) 0.021(2) 0.023(2) -0.0059(17) -0.0020(16) 0.0027(16)
C87 0.051(3) 0.016(2) 0.035(3) -0.0027(19) 0.015(3) -0.001(2)
C88 0.082(5) 0.025(3) 0.013(2) -0.0050(19) -0.003(3) 0.006(3)
C89 0.037(3) 0.034(3) 0.035(3) -0.018(2) -0.021(2) 0.006(2)
C90 0.0146(19) 0.0148(19) 0.057(3) -0.008(2) 0.006(2) -0.0044(16)
C91 0.079(5) 0.046(4) 0.015(2) 0.006(2) 0.010(3) 0.034(4)
C92 0.025(2) 0.0172(19) 0.0160(18) 0.0001(15) 0.0011(16) -0.0074(16)
C93 0.021(2) 0.022(2) 0.019(2) 0.0070(16) -0.0029(16) 0.0008(16)
C94 0.038(3) 0.018(2) 0.029(2) -0.0001(18) 0.008(2) 0.0067(19)
C95 0.072(4) 0.020(2) 0.018(2) -0.0015(18) -0.012(2) 0.007(3)
C96 0.026(2) 0.017(2) 0.053(3) 0.001(2) -0.010(2) 0.0049(18)
C97 0.022(2) 0.0098(17) 0.046(3) -0.0043(18) 0.007(2) 0.0007(15)
C98 0.065(5) 0.048(4) 0.024(3) -0.004(2) 0.011(3) -0.036(3)
C99 0.0156(17) 0.0139(17) 0.0126(17) -0.0050(13) -0.0039(13) -0.0052(14)
C100 0.0141(17) 0.0186(18) 0.0200(19) 0.0000(15) -0.0047(14) 0.0005(14)
C101 0.028(2) 0.024(2) 0.021(2) -0.0052(17) 0.0099(17) 0.0048(17)
C102 0.038(3) 0.027(2) 0.0115(18) 0.0030(16) -0.0057(17) -0.0009(19)
C103 0.023(2) 0.020(2) 0.029(2) 0.0059(17) -0.0117(18) 0.0061(16)
C104 0.0140(17) 0.0144(18) 0.026(2) 0.0036(16) 0.0014(15) 0.0061(14)
C105 0.040(3) 0.040(3) 0.0091(18) -0.0026(18) 0.0001(18) -0.025(2)
C106 0.0196(18) 0.0112(16) 0.0106(16) 0.0037(13) -0.0012(14) -0.0042(14)
C107 0.0156(19) 0.019(2) 0.040(3) -0.0046(19) -0.0106(18) 0.0004(16)
C108 0.034(3) 0.035(3) 0.045(3) -0.016(3) 0.019(3) 0.005(2)
C109 0.056(4) 0.027(2) 0.0087(18) -0.0070(17) 0.003(2) -0.004(2)
C110 0.039(3) 0.024(2) 0.017(2) 0.0039(17) -0.0194(19) 0.007(2)
C111 0.0098(16) 0.0156(18) 0.026(2) 0.0014(16) 0.0002(15) 0.0043(13)
C112 0.056(4) 0.044(3) 0.0092(19) -0.003(2) -0.003(2) -0.023(3)

loop_
_atom_type_symbol
_atom_type_description
_atom_type_scat_dispersion_real
_atom_type_scat_dispersion_imag
_atom_type_scat_source
C C 0.0033 0.0016 'International Tables Vol C Tables 4.2.6.8 and 6.1.1.4'
H H 0.0000 0.0000 'International Tables Vol C Tables 4.2.6.8 and 6.1.1.4'

loop_
_geom_angle_atom_site_label_1
_geom_angle_atom_site_label_2
_geom_angle_atom_site_label_3
_geom_angle
_geom_angle_site_symmetry_1
_geom_angle_site_symmetry_3
_geom_angle_publ_flag
C2_1 C1_1 C6_1 120.6(4) . . ?
C2_1 C1_1 C9_1 122.4(4) . . ?
C6_1 C1_1 C9_1 108.0(4) . . ?
C1_1 C2_1 C3_1 117.7(4) . . ?
C1_1 C2_1 C12_1 118.3(4) . . ?
C3_1 C2_1 C12_1 117.6(3) . . ?
C2_1 C3_1 C4_1 120.0(4) . . ?
C2_1 C3_1 C15_1 122.3(4) . . ?
C4_1 C3_1 C15_1 108.1(4) . . ?
C5_1 C4_1 C3_1 121.0(4) . . ?
C5_1 C4_1 C17_1 122.1(4) . . ?
C3_1 C4_1 C17_1 107.2(4) . . ?
C4_1 C5_1 C6_1 117.3(4) . . ?
C4_1 C5_1 C20_1 119.2(4) . . ?
C6_1 C5_1 C20_1 118.6(4) . . ?
C5_1 C6_1 C1_1 120.4(4) . . ?
C5_1 C6_1 C7_1 121.8(4) . . ?
C1_1 C6_1 C7_1 108.1(4) . . ?
C22_1 C7_1 C6_1 119.0(4) . . ?
C22_1 C7_1 C8_1 120.8(4) . . ?
C6_1 C7_1 C8_1 108.7(4) . . ?
C25_1 C8_1 C9_1 119.1(4) . . ?
C25_1 C8_1 C7_1 121.6(4) . . ?
C9_1 C8_1 C7_1 106.4(4) . . ?
C10_1 C9_1 C8_1 120.1(4) . . ?
C10_1 C9_1 C1_1 118.6(4) . . ?
C8_1 C9_1 C1_1 108.8(4) . . ?
C9_1 C10_1 C11_1 121.9(4) . . ?
C9_1 C10_1 C27_1 118.7(4) . . ?
C11_1 C10_1 C27_1 107.8(4) . . ?
C29_1 C11_1 C10_1 109.4(4) . . ?
C29_1 C11_1 C12_1 122.8(4) . . ?
C10_1 C11_1 C12_1 118.6(4) . . ?
C13_1 C12_1 C11_1 114.1(4) . . ?
C13_1 C12_1 C2_1 119.4(4) . . ?
C11_1 C12_1 C2_1 119.8(4) . . ?
C12_1 C13_1 C31_1 121.3(4) . . ?
C12_1 C13_1 C14_1 121.2(4) . . ?
C31_1 C13_1 C14_1 108.1(4) . . ?
C15_1 C14_1 C33_1 120.2(4) . . ?
C15_1 C14_1 C13_1 119.6(4) . . ?
C33_1 C14_1 C13_1 108.6(4) . . ?
C14_1 C15_1 C3_1 119.7(4) . . ?
C14_1 C15_1 C16_1 120.4(4) . . ?
C3_1 C15_1 C16_1 108.0(4) . . ?
C35_1 C16_1 C17_1 121.7(4) . . ?
C35_1 C16_1 C15_1 118.5(4) . . ?
C17_1 C16_1 C15_1 107.5(4) . . ?
C18_1 C17_1 C16_1 119.6(4) . . ?
C18_1 C17_1 C4_1 119.0(4) . . ?
C16_1 C17_1 C4_1 109.2(4) . . ?
C17_1 C18_1 C19_1 120.3(4) . . ?
C17_1 C18_1 C37_1 119.6(4) . . ?
C19_1 C18_1 C37_1 108.7(4) . . ?
C20_1 C19_1 C39_1 120.3(4) . . ?
C20_1 C19_1 C18_1 121.3(4) . . ?
C39_1 C19_1 C18_1 108.7(4) . . ?
C21_1 C20_1 C19_1 114.9(4) . . ?
C21_1 C20_1 C5_1 119.7(4) . . ?
C19_1 C20_1 C5_1 117.9(4) . . ?
C20_1 C21_1 C41_1 124.0(4) . . ?
C20_1 C21_1 C22_1 118.6(4) . . ?
C41_1 C21_1 C22_1 108.2(4) . . ?
C7_1 C22_1 C23_1 118.8(4) . . ?
C7_1 C22_1 C21_1 121.9(4) . . ?
C23_1 C22_1 C21_1 107.5(4) . . ?
C24_1 C23_1 C22_1 120.9(4) . . ?
C24_1 C23_1 C42_1 120.6(4) . . ?
C22_1 C23_1 C42_1 106.2(4) . . ?
C23_1 C24_1 C45_1 120.5(4) . . ?
C23_1 C24_1 C25_1 121.1(4) . . ?
C45_1 C24_1 C25_1 105.7(4) . . ?
C8_1 C25_1 C26_1 121.4(4) . . ?
C8_1 C25_1 C24_1 116.7(4) . . ?
C26_1 C25_1 C24_1 110.1(4) . . ?
C27_1 C26_1 C25_1 119.7(4) . . ?
C27_1 C26_1 C46_1 119.7(4) . . ?
C25_1 C26_1 C46_1 108.2(4) . . ?
C26_1 C27_1 C28_1 119.9(4) . . ?
C26_1 C27_1 C10_1 120.9(4) . . ?
C28_1 C27_1 C10_1 106.3(4) . . ?
C48_1 C28_1 C27_1 120.4(4) . . ?
C48_1 C28_1 C29_1 119.1(4) . . ?
C27_1 C28_1 C29_1 109.3(4) . . ?
C30_1 C29_1 C11_1 120.5(4) . . ?
C30_1 C29_1 C28_1 122.6(4) . . ?
C11_1 C29_1 C28_1 107.1(4) . . ?
C29_1 C30_1 C31_1 116.4(4) . . ?
C29_1 C30_1 C50_1 117.7(4) . . ?
C31_1 C30_1 C50_1 119.3(4) . . ?
C30_1 C31_1 C13_1 122.1(4) . . ?
C30_1 C31_1 C32_1 121.1(4) . . ?
C13_1 C31_1 C32_1 107.3(4) . . ?
C52_1 C32_1 C33_1 121.5(4) . . ?
C52_1 C32_1 C31_1 118.6(4) . . ?
C33_1 C32_1 C31_1 108.0(4) . . ?
C34_1 C33_1 C14_1 120.5(4) . . ?
C34_1 C33_1 C32_1 119.6(4) . . ?
C14_1 C33_1 C32_1 107.9(4) . . ?
C33_1 C34_1 C35_1 118.9(4) . . ?
C33_1 C34_1 C54_1 118.9(4) . . ?
C35_1 C34_1 C54_1 109.4(4) . . ?
C16_1 C35_1 C34_1 121.4(4) . . ?
C16_1 C35_1 C36_1 119.5(4) . . ?
C34_1 C35_1 C36_1 107.0(4) . . ?
C37_1 C36_1 C55_1 119.7(4) . . ?
C37_1 C36_1 C35_1 119.0(4) . . ?
C55_1 C36_1 C35_1 108.7(4) . . ?
C36_1 C37_1 C38_1 121.3(4) . . ?
C36_1 C37_1 C18_1 120.7(4) . . ?
C38_1 C37_1 C18_1 105.8(4) . . ?
C57_1 C38_1 C39_1 118.0(4) . . ?
C57_1 C38_1 C37_1 119.4(4) . . ?
C39_1 C38_1 C37_1 110.6(4) . . ?
C40_1 C39_1 C38_1 123.6(4) . . ?
C40_1 C39_1 C19_1 121.2(4) . . ?
C38_1 C39_1 C19_1 106.2(4) . . ?
C39_1 C40_1 C41_1 117.7(4) . . ?
C39_1 C40_1 C59_1 117.9(4) . . ?
C41_1 C40_1 C59_1 117.7(4) . . ?
C40_1 C41_1 C21_1 119.3(4) . . ?
C40_1 C41_1 C42_1 121.8(4) . . ?
C21_1 C41_1 C42_1 109.7(4) . . ?
C43_1 C42_1 C41_1 120.3(4) . . ?
C43_1 C42_1 C23_1 119.3(4) . . ?
C41_1 C42_1 C23_1 108.4(4) . . ?
C42_1 C43_1 C60_1 120.7(4) . . ?
C42_1 C43_1 C44_1 119.4(4) . . ?
C60_1 C43_1 C44_1 108.1(4) . . ?
C45_1 C44_1 C62_1 118.6(4) . . ?
C45_1 C44_1 C43_1 121.5(4) . . ?
C62_1 C44_1 C43_1 106.8(4) . . ?
C44_1 C45_1 C24_1 118.7(4) . . ?
C44_1 C45_1 C46_1 119.9(4) . . ?
C24_1 C45_1 C46_1 108.9(4) . . ?
C47_1 C46_1 C26_1 120.2(5) . . ?
C47_1 C46_1 C45_1 119.6(5) . . ?
C26_1 C46_1 C45_1 107.1(4) . . ?
C46_1 C47_1 C63_1 120.9(5) . . ?
C46_1 C47_1 C48_1 119.4(4) . . ?
C63_1 C47_1 C48_1 107.1(4) . . ?
C28_1 C48_1 C49_1 120.2(4) . . ?
C28_1 C48_1 C47_1 120.3(4) . . ?
C49_1 C48_1 C47_1 108.1(4) . . ?
C50_1 C49_1 C48_1 121.1(4) . . ?
C50_1 C49_1 C64_1 121.0(4) . . ?
C48_1 C49_1 C64_1 108.2(4) . . ?
C51_1 C50_1 C49_1 116.5(4) . . ?
C51_1 C50_1 C30_1 117.8(4) . . ?
C49_1 C50_1 C30_1 119.1(4) . . ?
C50_1 C51_1 C66_1 121.5(4) . . ?
C50_1 C51_1 C52_1 122.2(4) . . ?
C66_1 C51_1 C52_1 108.2(4) . . ?
C32_1 C52_1 C51_1 120.6(4) . . ?
C32_1 C52_1 C53_1 118.6(4) . . ?
C51_1 C52_1 C53_1 109.3(4) . . ?
C54_1 C53_1 C67_1 120.5(4) . . ?
C54_1 C53_1 C52_1 120.9(4) . . ?
C67_1 C53_1 C52_1 105.2(4) . . ?
C53_1 C54_1 C55_1 119.9(4) . . ?
C53_1 C54_1 C34_1 120.5(4) . . ?
C55_1 C54_1 C34_1 106.9(4) . . ?
C56_1 C55_1 C54_1 120.6(4) . . ?
C56_1 C55_1 C36_1 119.1(4) . . ?
C54_1 C55_1 C36_1 108.1(4) . . ?
C55_1 C56_1 C57_1 120.9(4) . . ?
C55_1 C56_1 C68_1 118.7(4) . . ?
C57_1 C56_1 C68_1 107.6(4) . . ?
C38_1 C57_1 C56_1 119.5(4) . . ?
C38_1 C57_1 C58_1 120.3(4) . . ?
C56_1 C57_1 C58_1 108.6(4) . . ?
C59_1 C58_1 C69_1 121.8(4) . . ?
C59_1 C58_1 C57_1 121.4(4) . . ?
C69_1 C58_1 C57_1 107.1(4) . . ?
C58_1 C59_1 C60_1 116.0(4) . . ?
C58_1 C59_1 C40_1 118.6(4) . . ?
C60_1 C59_1 C40_1 118.7(4) . . ?
C61_1 C60_1 C59_1 120.7(4) . . ?
C61_1 C60_1 C43_1 109.7(4) . . ?
C59_1 C60_1 C43_1 120.5(4) . . ?
C60_1 C61_1 C70_1 122.4(4) . . ?
C60_1 C61_1 C62_1 108.1(4) . . ?
C70_1 C61_1 C62_1 119.7(4) . . ?
C63_1 C62_1 C44_1 121.2(4) . . ?
C63_1 C62_1 C61_1 120.2(4) . . ?
C44_1 C62_1 C61_1 107.2(4) . . ?
C62_1 C63_1 C64_1 119.9(4) . . ?
C62_1 C63_1 C47_1 119.7(4) . . ?
C64_1 C63_1 C47_1 108.7(4) . . ?
C65_1 C64_1 C63_1 122.5(4) . . ?
C65_1 C64_1 C49_1 121.0(4) . . ?
C63_1 C64_1 C49_1 107.9(4) . . ?
C64_1 C65_1 C66_1 116.6(4) . . ?
C64_1 C65_1 C70_1 118.0(4) . . ?
C66_1 C65_1 C70_1 117.8(4) . . ?
C51_1 C66_1 C65_1 121.2(4) . . ?
C51_1 C66_1 C67_1 107.9(4) . . ?
C65_1 C66_1 C67_1 121.8(4) . . ?
C68_1 C67_1 C66_1 119.7(4) . . ?
C68_1 C67_1 C53_1 120.1(4) . . ?
C66_1 C67_1 C53_1 109.4(4) . . ?
C67_1 C68_1 C56_1 120.2(4) . . ?
C67_1 C68_1 C69_1 120.3(4) . . ?
C56_1 C68_1 C69_1 107.3(4) . . ?
C58_1 C69_1 C70_1 121.2(4) . . ?
C58_1 C69_1 C68_1 109.3(4) . . ?
C70_1 C69_1 C68_1 120.8(4) . . ?
C61_1 C70_1 C69_1 115.3(4) . . ?
C61_1 C70_1 C65_1 119.4(4) . . ?
C69_1 C70_1 C65_1 119.1(4) . . ?
C6_2 C1_2 C2_2 120.7(4) . . ?
C6_2 C1_2 C9_2 108.5(4) . . ?
C2_2 C1_2 C9_2 121.5(4) . . ?
C3_2 C2_2 C1_2 115.4(4) . . ?
C3_2 C2_2 C12_2 119.5(4) . . ?
C1_2 C2_2 C12_2 119.2(4) . . ?
C4_2 C3_2 C2_2 121.4(4) . . ?
C4_2 C3_2 C15_2 109.4(4) . . ?
C2_2 C3_2 C15_2 119.0(4) . . ?
C3_2 C4_2 C17_2 108.2(4) . . ?
C3_2 C4_2 C5_2 122.0(4) . . ?
C17_2 C4_2 C5_2 121.4(4) . . ?
C6_2 C5_2 C4_2 115.3(4) . . ?
C6_2 C5_2 C20_2 118.8(4) . . ?
C4_2 C5_2 C20_2 118.4(4) . . ?
C5_2 C6_2 C1_2 122.6(4) . . ?
C5_2 C6_2 C7_2 120.5(4) . . ?
C1_2 C6_2 C7_2 107.7(4) . . ?
C22_2 C7_2 C8_2 119.5(4) . . ?
C22_2 C7_2 C6_2 120.6(4) . . ?
C8_2 C7_2 C6_2 108.3(4) . . ?
C25_2 C8_2 C7_2 120.3(4) . . ?
C25_2 C8_2 C9_2 120.3(4) . . ?
C7_2 C8_2 C9_2 106.6(4) . . ?
C10_2 C9_2 C1_2 119.5(4) . . ?
C10_2 C9_2 C8_2 120.3(4) . . ?
C1_2 C9_2 C8_2 108.8(4) . . ?
C9_2 C10_2 C11_2 120.3(4) . . ?
C9_2 C10_2 C27_2 120.3(4) . . ?
C11_2 C10_2 C27_2 107.4(4) . . ?
C12_2 C11_2 C10_2 121.6(4) . . ?
C12_2 C11_2 C29_2 120.8(4) . . ?
C10_2 C11_2 C29_2 108.5(4) . . ?
C13_2 C12_2 C11_2 116.6(4) . . ?
C13_2 C12_2 C2_2 118.8(4) . . ?
C11_2 C12_2 C2_2 117.6(4) . . ?
C12_2 C13_2 C31_2 121.3(4) . . ?
C12_2 C13_2 C14_2 121.7(4) . . ?
C31_2 C13_2 C14_2 108.4(4) . . ?
C15_2 C14_2 C33_2 120.5(4) . . ?
C15_2 C14_2 C13_2 119.2(4) . . ?
C33_2 C14_2 C13_2 108.2(4) . . ?
C14_2 C15_2 C16_2 120.7(4) . . ?
C14_2 C15_2 C3_2 121.5(4) . . ?
C16_2 C15_2 C3_2 106.4(4) . . ?
C35_2 C16_2 C15_2 120.4(4) . . ?
C35_2 C16_2 C17_2 120.0(4) . . ?
C15_2 C16_2 C17_2 107.5(4) . . ?
C18_2 C17_2 C4_2 119.8(4) . . ?
C18_2 C17_2 C16_2 119.7(4) . . ?
C4_2 C17_2 C16_2 108.3(4) . . ?
C17_2 C18_2 C37_2 120.0(4) . . ?
C17_2 C18_2 C19_2 119.6(4) . . ?
C37_2 C18_2 C19_2 108.8(4) . . ?
C20_2 C19_2 C39_2 120.7(4) . . ?
C20_2 C19_2 C18_2 121.4(4) . . ?
C39_2 C19_2 C18_2 108.2(4) . . ?
C19_2 C20_2 C21_2 114.8(4) . . ?
C19_2 C20_2 C5_2 118.8(4) . . ?
C21_2 C20_2 C5_2 120.1(4) . . ?
C41_2 C21_2 C20_2 123.3(4) . . ?
C41_2 C21_2 C22_2 107.8(4) . . ?
C20_2 C21_2 C22_2 120.0(4) . . ?
C7_2 C22_2 C23_2 120.1(4) . . ?
C7_2 C22_2 C21_2 119.6(4) . . ?
C23_2 C22_2 C21_2 108.1(4) . . ?
C24_2 C23_2 C42_2 120.4(4) . . ?
C24_2 C23_2 C22_2 120.4(4) . . ?
C42_2 C23_2 C22_2 107.1(4) . . ?
C23_2 C24_2 C25_2 119.5(4) . . ?
C23_2 C24_2 C45_2 118.8(4) . . ?
C25_2 C24_2 C45_2 108.4(4) . . ?
C8_2 C25_2 C24_2 120.2(4) . . ?
C8_2 C25_2 C26_2 119.9(4) . . ?
C24_2 C25_2 C26_2 108.1(4) . . ?
C27_2 C26_2 C46_2 119.6(4) . . ?
C27_2 C26_2 C25_2 120.1(4) . . ?
C46_2 C26_2 C25_2 108.2(4) . . ?
C26_2 C27_2 C28_2 120.3(4) . . ?
C26_2 C27_2 C10_2 119.1(4) . . ?
C28_2 C27_2 C10_2 107.1(4) . . ?
C48_2 C28_2 C27_2 121.2(4) . . ?
C48_2 C28_2 C29_2 117.8(4) . . ?
C27_2 C28_2 C29_2 110.7(4) . . ?
C30_2 C29_2 C28_2 122.8(4) . . ?
C30_2 C29_2 C11_2 120.8(4) . . ?
C28_2 C29_2 C11_2 106.3(3) . . ?
C29_2 C30_2 C31_2 115.9(4) . . ?
C29_2 C30_2 C50_2 118.9(4) . . ?
C31_2 C30_2 C50_2 119.0(4) . . ?
C13_2 C31_2 C30_2 122.0(4) . . ?
C13_2 C31_2 C32_2 107.9(4) . . ?
C30_2 C31_2 C32_2 119.8(4) . . ?
C52_2 C32_2 C33_2 122.5(4) . . ?
C52_2 C32_2 C31_2 119.9(4) . . ?
C33_2 C32_2 C31_2 106.6(4) . . ?
C34_2 C33_2 C14_2 119.4(4) . . ?
C34_2 C33_2 C32_2 119.2(4) . . ?
C14_2 C33_2 C32_2 108.9(4) . . ?
C33_2 C34_2 C54_2 119.9(4) . . ?
C33_2 C34_2 C35_2 120.3(4) . . ?
C54_2 C34_2 C35_2 107.6(4) . . ?
C16_2 C35_2 C36_2 121.2(4) . . ?
C16_2 C35_2 C34_2 118.7(4) . . ?
C36_2 C35_2 C34_2 106.9(4) . . ?
C37_2 C36_2 C35_2 118.3(4) . . ?
C37_2 C36_2 C55_2 119.4(4) . . ?
C35_2 C36_2 C55_2 109.9(4) . . ?
C36_2 C37_2 C18_2 120.8(4) . . ?
C36_2 C37_2 C38_2 119.4(4) . . ?
C18_2 C37_2 C38_2 107.7(4) . . ?
C57_2 C38_2 C37_2 120.6(4) . . ?
C57_2 C38_2 C39_2 119.4(4) . . ?
C37_2 C38_2 C39_2 107.5(4) . . ?
C40_2 C39_2 C19_2 122.7(4) . . ?
C40_2 C39_2 C38_2 120.9(4) . . ?
C19_2 C39_2 C38_2 107.9(4) . . ?
C41_2 C40_2 C39_2 114.9(4) . . ?
C41_2 C40_2 C59_2 118.5(4) . . ?
C39_2 C40_2 C59_2 119.4(4) . . ?
C40_2 C41_2 C21_2 121.0(4) . . ?
C40_2 C41_2 C42_2 121.2(4) . . ?
C21_2 C41_2 C42_2 108.7(4) . . ?
C43_2 C42_2 C23_2 120.2(4) . . ?
C43_2 C42_2 C41_2 120.4(4) . . ?
C23_2 C42_2 C41_2 108.3(4) . . ?
C42_2 C43_2 C44_2 119.8(4) . . ?
C42_2 C43_2 C60_2 119.4(4) . . ?
C44_2 C43_2 C60_2 108.2(4) . . ?
C45_2 C44_2 C43_2 120.2(4) . . ?
C45_2 C44_2 C62_2 121.2(4) . . ?
C43_2 C44_2 C62_2 107.2(4) . . ?
C44_2 C45_2 C46_2 120.3(4) . . ?
C44_2 C45_2 C24_2 120.6(4) . . ?
C46_2 C45_2 C24_2 106.3(4) . . ?
C47_2 C46_2 C26_2 120.5(4) . . ?
C47_2 C46_2 C45_2 118.1(4) . . ?
C26_2 C46_2 C45_2 109.0(4) . . ?
C46_2 C47_2 C63_2 122.0(4) . . ?
C46_2 C47_2 C48_2 120.2(4) . . ?
C63_2 C47_2 C48_2 105.9(3) . . ?
C28_2 C48_2 C49_2 120.6(4) . . ?
C28_2 C48_2 C47_2 118.2(4) . . ?
C49_2 C48_2 C47_2 109.0(4) . . ?
C50_2 C49_2 C48_2 121.9(4) . . ?
C50_2 C49_2 C64_2 121.5(4) . . ?
C48_2 C49_2 C64_2 107.6(4) . . ?
C51_2 C50_2 C49_2 116.4(4) . . ?
C51_2 C50_2 C30_2 119.0(4) . . ?
C49_2 C50_2 C30_2 117.8(4) . . ?
C50_2 C51_2 C66_2 121.6(4) . . ?
C50_2 C51_2 C52_2 121.6(4) . . ?
C66_2 C51_2 C52_2 107.8(4) . . ?
C32_2 C52_2 C51_2 120.3(4) . . ?
C32_2 C52_2 C53_2 117.2(4) . . ?
C51_2 C52_2 C53_2 110.0(4) . . ?
C54_2 C53_2 C67_2 120.4(4) . . ?
C54_2 C53_2 C52_2 122.3(4) . . ?
C67_2 C53_2 C52_2 105.1(4) . . ?
C53_2 C54_2 C34_2 118.8(4) . . ?
C53_2 C54_2 C55_2 120.1(4) . . ?
C34_2 C54_2 C55_2 108.8(4) . . ?
C56_2 C55_2 C36_2 120.9(4) . . ?
C56_2 C55_2 C54_2 119.4(4) . . ?
C36_2 C55_2 C54_2 106.8(4) . . ?
C55_2 C56_2 C68_2 120.7(4) . . ?
C55_2 C56_2 C57_2 119.5(4) . . ?
C68_2 C56_2 C57_2 107.4(4) . . ?
C38_2 C57_2 C56_2 120.2(4) . . ?
C38_2 C57_2 C58_2 120.9(4) . . ?
C56_2 C57_2 C58_2 107.9(4) . . ?
C59_2 C58_2 C69_2 121.6(4) . . ?
C59_2 C58_2 C57_2 121.0(4) . . ?
C69_2 C58_2 C57_2 108.3(4) . . ?
C60_2 C59_2 C58_2 115.5(4) . . ?
C60_2 C59_2 C40_2 119.3(4) . . ?
C58_2 C59_2 C40_2 118.1(4) . . ?
C59_2 C60_2 C61_2 121.7(4) . . ?
C59_2 C60_2 C43_2 120.9(4) . . ?
C61_2 C60_2 C43_2 108.5(4) . . ?
C70_2 C61_2 C60_2 121.3(4) . . ?
C70_2 C61_2 C62_2 122.2(4) . . ?
C60_2 C61_2 C62_2 107.4(4) . . ?
C63_2 C62_2 C61_2 118.6(4) . . ?
C63_2 C62_2 C44_2 119.7(4) . . ?
C61_2 C62_2 C44_2 108.7(4) . . ?
C62_2 C63_2 C64_2 120.6(4) . . ?
C62_2 C63_2 C47_2 118.6(4) . . ?
C64_2 C63_2 C47_2 109.3(4) . . ?
C65_2 C64_2 C63_2 121.9(4) . . ?
C65_2 C64_2 C49_2 119.6(4) . . ?
C63_2 C64_2 C49_2 108.2(4) . . ?
C64_2 C65_2 C66_2 118.1(4) . . ?
C64_2 C65_2 C70_2 118.2(4) . . ?
C66_2 C65_2 C70_2 118.1(4) . . ?
C65_2 C66_2 C51_2 120.2(4) . . ?
C65_2 C66_2 C67_2 122.8(4) . . ?
C51_2 C66_2 C67_2 107.6(4) . . ?
C68_2 C67_2 C66_2 118.9(4) . . ?
C68_2 C67_2 C53_2 119.1(4) . . ?
C66_2 C67_2 C53_2 109.4(4) . . ?
C67_2 C68_2 C56_2 120.2(4) . . ?
C67_2 C68_2 C69_2 119.5(4) . . ?
C56_2 C68_2 C69_2 108.9(4) . . ?
C70_2 C69_2 C58_2 120.7(4) . . ?
C70_2 C69_2 C68_2 122.3(4) . . ?
C58_2 C69_2 C68_2 107.5(4) . . ?
C61_2 C70_2 C69_2 116.8(4) . . ?
C61_2 C70_2 C65_2 118.3(4) . . ?
C69_2 C70_2 C65_2 118.2(4) . . ?
C2_3 C1_3 C6_3 120.7(5) . . ?
C2_3 C1_3 C9_3 121.2(5) . . ?
C6_3 C1_3 C9_3 109.0(5) . . ?
C3_3 C2_3 C1_3 115.5(5) . . ?
C3_3 C2_3 C12_3 119.9(4) . . ?
C1_3 C2_3 C12_3 118.3(4) . . ?
C2_3 C3_3 C15_3 120.6(4) . . ?
C2_3 C3_3 C4_3 121.6(4) . . ?
C15_3 C3_3 C4_3 107.9(4) . . ?
C5_3 C4_3 C3_3 121.0(4) . . ?
C5_3 C4_3 C17_3 122.1(4) . . ?
C3_3 C4_3 C17_3 107.7(4) . . ?
C4_3 C5_3 C6_3 116.0(4) . . ?
C4_3 C5_3 C20_3 118.1(4) . . ?
C6_3 C5_3 C20_3 119.5(4) . . ?
C5_3 C6_3 C1_3 122.3(5) . . ?
C5_3 C6_3 C7_3 120.6(5) . . ?
C1_3 C6_3 C7_3 107.2(5) . . ?
C22_3 C7_3 C6_3 120.7(5) . . ?
C22_3 C7_3 C8_3 119.2(5) . . ?
C6_3 C7_3 C8_3 108.9(4) . . ?
C25_3 C8_3 C9_3 121.2(4) . . ?
C25_3 C8_3 C7_3 120.5(4) . . ?
C9_3 C8_3 C7_3 106.3(4) . . ?
C10_3 C9_3 C8_3 120.0(4) . . ?
C10_3 C9_3 C1_3 119.3(5) . . ?
C8_3 C9_3 C1_3 108.6(4) . . ?
C9_3 C10_3 C11_3 122.1(4) . . ?
C9_3 C10_3 C27_3 119.2(4) . . ?
C11_3 C10_3 C27_3 107.7(4) . . ?
C29_3 C11_3 C10_3 111.0(5) . . ?
C29_3 C11_3 C12_3 120.9(5) . . ?
C10_3 C11_3 C12_3 118.9(5) . . ?
C13_3 C12_3 C11_3 115.3(4) . . ?
C13_3 C12_3 C2_3 117.7(4) . . ?
C11_3 C12_3 C2_3 119.8(4) . . ?
C31_3 C13_3 C12_3 120.9(4) . . ?
C31_3 C13_3 C14_3 108.3(4) . . ?
C12_3 C13_3 C14_3 121.6(4) . . ?
C15_3 C14_3 C33_3 120.5(4) . . ?
C15_3 C14_3 C13_3 119.3(4) . . ?
C33_3 C14_3 C13_3 108.7(4) . . ?
C14_3 C15_3 C16_3 120.0(5) . . ?
C14_3 C15_3 C3_3 120.7(4) . . ?
C16_3 C15_3 C3_3 108.4(4) . . ?
C35_3 C16_3 C15_3 119.8(5) . . ?
C35_3 C16_3 C17_3 119.1(5) . . ?
C15_3 C16_3 C17_3 108.1(4) . . ?
C18_3 C17_3 C16_3 120.6(5) . . ?
C18_3 C17_3 C4_3 119.3(4) . . ?
C16_3 C17_3 C4_3 107.9(4) . . ?
C17_3 C18_3 C19_3 119.6(4) . . ?
C17_3 C18_3 C37_3 119.9(5) . . ?
C19_3 C18_3 C37_3 108.6(4) . . ?
C20_3 C19_3 C18_3 121.9(4) . . ?
C20_3 C19_3 C39_3 120.8(4) . . ?
C18_3 C19_3 C39_3 108.5(4) . . ?
C19_3 C20_3 C21_3 117.0(4) . . ?
C19_3 C20_3 C5_3 118.6(4) . . ?
C21_3 C20_3 C5_3 117.3(4) . . ?
C20_3 C21_3 C22_3 123.5(4) . . ?
C20_3 C21_3 C41_3 121.2(4) . . ?
C22_3 C21_3 C41_3 107.1(4) . . ?
C7_3 C22_3 C21_3 118.1(4) . . ?
C7_3 C22_3 C23_3 118.3(4) . . ?
C21_3 C22_3 C23_3 110.0(4) . . ?
C24_3 C23_3 C42_3 119.3(5) . . ?
C24_3 C23_3 C22_3 122.4(4) . . ?
C42_3 C23_3 C22_3 106.5(4) . . ?
C23_3 C24_3 C25_3 118.9(4) . . ?
C23_3 C24_3 C45_3 120.9(4) . . ?
C25_3 C24_3 C45_3 108.1(4) . . ?
C8_3 C25_3 C24_3 120.7(4) . . ?
C8_3 C25_3 C26_3 119.3(4) . . ?
C24_3 C25_3 C26_3 107.7(4) . . ?
C27_3 C26_3 C25_3 119.5(4) . . ?
C27_3 C26_3 C46_3 119.8(4) . . ?
C25_3 C26_3 C46_3 108.2(4) . . ?
C26_3 C27_3 C10_3 120.8(5) . . ?
C26_3 C27_3 C28_3 118.6(4) . . ?
C10_3 C27_3 C28_3 106.5(4) . . ?
C48_3 C28_3 C27_3 121.1(4) . . ?
C48_3 C28_3 C29_3 120.1(5) . . ?
C27_3 C28_3 C29_3 109.0(4) . . ?
C30_3 C29_3 C11_3 122.2(5) . . ?
C30_3 C29_3 C28_3 122.1(5) . . ?
C11_3 C29_3 C28_3 105.7(5) . . ?
C29_3 C30_3 C31_3 116.9(5) . . ?
C29_3 C30_3 C50_3 117.9(4) . . ?
C31_3 C30_3 C50_3 118.3(4) . . ?
C30_3 C31_3 C13_3 121.6(4) . . ?
C30_3 C31_3 C32_3 122.1(4) . . ?
C13_3 C31_3 C32_3 107.5(4) . . ?
C52_3 C32_3 C33_3 120.7(4) . . ?
C52_3 C32_3 C31_3 119.0(4) . . ?
C33_3 C32_3 C31_3 108.6(4) . . ?
C34_3 C33_3 C14_3 120.3(4) . . ?
C34_3 C33_3 C32_3 119.4(4) . . ?
C14_3 C33_3 C32_3 106.9(4) . . ?
C33_3 C34_3 C35_3 118.8(4) . . ?
C33_3 C34_3 C54_3 120.4(4) . . ?
C35_3 C34_3 C54_3 108.5(4) . . ?
C16_3 C35_3 C36_3 120.7(5) . . ?
C16_3 C35_3 C34_3 120.4(5) . . ?
C36_3 C35_3 C34_3 106.9(4) . . ?
C37_3 C36_3 C55_3 120.4(5) . . ?
C37_3 C36_3 C35_3 118.8(5) . . ?
C55_3 C36_3 C35_3 108.8(5) . . ?
C36_3 C37_3 C18_3 121.0(5) . . ?
C36_3 C37_3 C38_3 119.0(5) . . ?
C18_3 C37_3 C38_3 107.3(4) . . ?
C57_3 C38_3 C39_3 119.7(5) . . ?
C57_3 C38_3 C37_3 121.0(5) . . ?
C39_3 C38_3 C37_3 107.5(4) . . ?
C40_3 C39_3 C19_3 121.8(4) . . ?
C40_3 C39_3 C38_3 122.0(4) . . ?
C19_3 C39_3 C38_3 108.0(4) . . ?
C41_3 C40_3 C39_3 115.8(4) . . ?
C41_3 C40_3 C59_3 119.5(4) . . ?
C39_3 C40_3 C59_3 117.7(4) . . ?
C40_3 C41_3 C21_3 121.3(4) . . ?
C40_3 C41_3 C42_3 122.1(4) . . ?
C21_3 C41_3 C42_3 106.6(4) . . ?
C43_3 C42_3 C23_3 120.1(5) . . ?
C43_3 C42_3 C41_3 118.8(4) . . ?
C23_3 C42_3 C41_3 109.6(4) . . ?
C42_3 C43_3 C44_3 121.3(5) . . ?
C42_3 C43_3 C60_3 120.4(5) . . ?
C44_3 C43_3 C60_3 108.3(5) . . ?
C45_3 C44_3 C43_3 119.4(5) . . ?
C45_3 C44_3 C62_3 120.1(5) . . ?
C43_3 C44_3 C62_3 107.6(4) . . ?
C44_3 C45_3 C46_3 118.8(5) . . ?
C44_3 C45_3 C24_3 119.0(5) . . ?
C46_3 C45_3 C24_3 109.3(4) . . ?
C47_3 C46_3 C45_3 121.3(4) . . ?
C47_3 C46_3 C26_3 120.5(4) . . ?
C45_3 C46_3 C26_3 106.6(4) . . ?
C46_3 C47_3 C63_3 119.7(4) . . ?
C46_3 C47_3 C48_3 119.0(4) . . ?
C63_3 C47_3 C48_3 107.7(4) . . ?
C28_3 C48_3 C47_3 120.9(4) . . ?
C28_3 C48_3 C49_3 119.6(4) . . ?
C47_3 C48_3 C49_3 108.1(4) . . ?
C64_3 C49_3 C50_3 122.3(4) . . ?
C64_3 C49_3 C48_3 107.3(4) . . ?
C50_3 C49_3 C48_3 121.2(4) . . ?
C51_3 C50_3 C49_3 114.8(4) . . ?
C51_3 C50_3 C30_3 119.4(4) . . ?
C49_3 C50_3 C30_3 118.9(4) . . ?
C50_3 C51_3 C66_3 121.9(4) . . ?
C50_3 C51_3 C52_3 120.9(4) . . ?
C66_3 C51_3 C52_3 107.8(4) . . ?
C32_3 C52_3 C53_3 120.2(4) . . ?
C32_3 C52_3 C51_3 119.9(4) . . ?
C53_3 C52_3 C51_3 108.2(4) . . ?
C54_3 C53_3 C52_3 119.7(4) . . ?
C54_3 C53_3 C67_3 119.9(4) . . ?
C52_3 C53_3 C67_3 107.6(4) . . ?
C53_3 C54_3 C55_3 119.9(4) . . ?
C53_3 C54_3 C34_3 119.6(4) . . ?
C55_3 C54_3 C34_3 107.2(4) . . ?
C56_3 C55_3 C36_3 119.3(5) . . ?
C56_3 C55_3 C54_3 120.2(5) . . ?
C36_3 C55_3 C54_3 108.6(4) . . ?
C55_3 C56_3 C57_3 120.2(5) . . ?
C55_3 C56_3 C68_3 119.1(5) . . ?
C57_3 C56_3 C68_3 107.5(4) . . ?
C38_3 C57_3 C56_3 120.1(5) . . ?
C38_3 C57_3 C58_3 121.1(4) . . ?
C56_3 C57_3 C58_3 107.3(4) . . ?
C69_3 C58_3 C57_3 109.7(4) . . ?
C69_3 C58_3 C59_3 120.5(4) . . ?
C57_3 C58_3 C59_3 120.6(4) . . ?
C60_3 C59_3 C58_3 115.0(5) . . ?
C60_3 C59_3 C40_3 118.6(5) . . ?
C58_3 C59_3 C40_3 118.4(4) . . ?
C59_3 C60_3 C61_3 123.0(5) . . ?
C59_3 C60_3 C43_3 120.5(5) . . ?
C61_3 C60_3 C43_3 106.8(4) . . ?
C62_3 C61_3 C70_3 124.7(5) . . ?
C62_3 C61_3 C60_3 107.0(5) . . ?
C70_3 C61_3 C60_3 119.3(5) . . ?
C63_3 C62_3 C61_3 117.9(5) . . ?
C63_3 C62_3 C44_3 119.9(5) . . ?
C61_3 C62_3 C44_3 110.3(5) . . ?
C62_3 C63_3 C47_3 120.2(4) . . ?
C62_3 C63_3 C64_3 120.9(4) . . ?
C47_3 C63_3 C64_3 108.0(4) . . ?
C49_3 C64_3 C65_3 121.5(4) . . ?
C49_3 C64_3 C63_3 109.0(4) . . ?
C65_3 C64_3 C63_3 120.2(4) . . ?
C66_3 C65_3 C64_3 114.6(4) . . ?
C66_3 C65_3 C70_3 120.1(4) . . ?
C64_3 C65_3 C70_3 118.1(4) . . ?
C65_3 C66_3 C51_3 122.4(4) . . ?
C65_3 C66_3 C67_3 120.1(4) . . ?
C51_3 C66_3 C67_3 108.7(4) . . ?
C68_3 C67_3 C66_3 120.5(4) . . ?
C68_3 C67_3 C53_3 120.4(4) . . ?
C66_3 C67_3 C53_3 107.7(4) . . ?
C67_3 C68_3 C69_3 119.4(4) . . ?
C67_3 C68_3 C56_3 120.5(4) . . ?
C69_3 C68_3 C56_3 108.3(4) . . ?
C70_3 C69_3 C58_3 122.3(4) . . ?
C70_3 C69_3 C68_3 121.9(4) . . ?
C58_3 C69_3 C68_3 107.1(4) . . ?
C61_3 C70_3 C69_3 117.9(4) . . ?
C61_3 C70_3 C65_3 117.9(4) . . ?
C69_3 C70_3 C65_3 117.6(4) . . ?
C2_4 C1_4 C9_4 122.6(7) . . ?
C2_4 C1_4 C6_4 121.6(6) . . ?
C9_4 C1_4 C6_4 107.6(5) . . ?
C1_4 C2_4 C3_4 116.5(5) . . ?
C1_4 C2_4 C12_4 117.9(6) . . ?
C3_4 C2_4 C12_4 117.4(5) . . ?
C4_4 C3_4 C15_4 110.3(4) . . ?
C4_4 C3_4 C2_4 120.4(4) . . ?
C15_4 C3_4 C2_4 120.5(5) . . ?
C3_4 C4_4 C5_4 123.0(4) . . ?
C3_4 C4_4 C17_4 107.2(4) . . ?
C5_4 C4_4 C17_4 121.5(4) . . ?
C4_4 C5_4 C6_4 117.1(5) . . ?
C4_4 C5_4 C20_4 119.5(4) . . ?
C6_4 C5_4 C20_4 116.5(5) . . ?
C5_4 C6_4 C7_4 123.0(5) . . ?
C5_4 C6_4 C1_4 119.6(6) . . ?
C7_4 C6_4 C1_4 108.3(5) . . ?
C22_4 C7_4 C6_4 119.8(5) . . ?
C22_4 C7_4 C8_4 120.7(4) . . ?
C6_4 C7_4 C8_4 108.2(4) . . ?
C25_4 C8_4 C9_4 120.6(5) . . ?
C25_4 C8_4 C7_4 119.8(5) . . ?
C9_4 C8_4 C7_4 106.9(4) . . ?
C10_4 C9_4 C1_4 119.8(5) . . ?
C10_4 C9_4 C8_4 119.2(5) . . ?
C1_4 C9_4 C8_4 109.0(5) . . ?
C9_4 C10_4 C11_4 119.5(5) . . ?
C9_4 C10_4 C27_4 121.6(5) . . ?
C11_4 C10_4 C27_4 107.7(4) . . ?
C12_4 C11_4 C29_4 120.8(4) . . ?
C12_4 C11_4 C10_4 121.7(5) . . ?
C29_4 C11_4 C10_4 108.0(4) . . ?
C13_4 C12_4 C11_4 116.1(4) . . ?
C13_4 C12_4 C2_4 119.4(4) . . ?
C11_4 C12_4 C2_4 118.0(4) . . ?
C12_4 C13_4 C31_4 121.1(5) . . ?
C12_4 C13_4 C14_4 120.9(5) . . ?
C31_4 C13_4 C14_4 108.6(4) . . ?
C15_4 C14_4 C33_4 121.6(5) . . ?
C15_4 C14_4 C13_4 119.7(5) . . ?
C33_4 C14_4 C13_4 108.1(4) . . ?
C14_4 C15_4 C3_4 121.5(5) . . ?
C14_4 C15_4 C16_4 118.5(5) . . ?
C3_4 C15_4 C16_4 106.9(4) . . ?
C35_4 C16_4 C17_4 121.2(5) . . ?
C35_4 C16_4 C15_4 120.6(5) . . ?
C17_4 C16_4 C15_4 106.5(4) . . ?
C18_4 C17_4 C16_4 119.8(5) . . ?
C18_4 C17_4 C4_4 118.7(5) . . ?
C16_4 C17_4 C4_4 109.1(4) . . ?
C17_4 C18_4 C19_4 120.5(5) . . ?
C17_4 C18_4 C37_4 119.0(5) . . ?
C19_4 C18_4 C37_4 108.1(4) . . ?
C20_4 C19_4 C39_4 122.1(4) . . ?
C20_4 C19_4 C18_4 121.9(5) . . ?
C39_4 C19_4 C18_4 107.7(4) . . ?
C19_4 C20_4 C21_4 116.7(5) . . ?
C19_4 C20_4 C5_4 117.3(4) . . ?
C21_4 C20_4 C5_4 118.5(5) . . ?
C20_4 C21_4 C22_4 122.4(5) . . ?
C20_4 C21_4 C41_4 120.8(4) . . ?
C22_4 C21_4 C41_4 108.4(4) . . ?
C7_4 C22_4 C21_4 119.4(4) . . ?
C7_4 C22_4 C23_4 119.1(4) . . ?
C21_4 C22_4 C23_4 109.1(4) . . ?
C24_4 C23_4 C42_4 120.8(4) . . ?
C24_4 C23_4 C22_4 120.3(4) . . ?
C42_4 C23_4 C22_4 105.8(4) . . ?
C23_4 C24_4 C25_4 120.2(5) . . ?
C23_4 C24_4 C45_4 120.1(5) . . ?
C25_4 C24_4 C45_4 108.9(4) . . ?
C8_4 C25_4 C24_4 119.9(5) . . ?
C8_4 C25_4 C26_4 118.5(5) . . ?
C24_4 C25_4 C26_4 108.6(4) . . ?
C27_4 C26_4 C46_4 119.9(5) . . ?
C27_4 C26_4 C25_4 121.4(5) . . ?
C46_4 C26_4 C25_4 106.1(5) . . ?
C26_4 C27_4 C28_4 120.7(5) . . ?
C26_4 C27_4 C10_4 118.7(5) . . ?
C28_4 C27_4 C10_4 107.8(5) . . ?
C48_4 C28_4 C27_4 120.1(5) . . ?
C48_4 C28_4 C29_4 120.4(5) . . ?
C27_4 C28_4 C29_4 108.5(4) . . ?
C30_4 C29_4 C11_4 121.0(5) . . ?
C30_4 C29_4 C28_4 121.5(5) . . ?
C11_4 C29_4 C28_4 107.9(4) . . ?
C29_4 C30_4 C31_4 116.4(6) . . ?
C29_4 C30_4 C50_4 119.1(5) . . ?
C31_4 C30_4 C50_4 118.8(5) . . ?
C30_4 C31_4 C13_4 121.9(5) . . ?
C30_4 C31_4 C32_4 121.2(5) . . ?
C13_4 C31_4 C32_4 107.8(4) . . ?
C52_4 C32_4 C33_4 121.2(5) . . ?
C52_4 C32_4 C31_4 118.7(5) . . ?
C33_4 C32_4 C31_4 107.5(4) . . ?
C34_4 C33_4 C14_4 120.4(5) . . ?
C34_4 C33_4 C32_4 118.9(5) . . ?
C14_4 C33_4 C32_4 108.0(4) . . ?
C33_4 C34_4 C54_4 120.0(5) . . ?
C33_4 C34_4 C35_4 119.1(5) . . ?
C54_4 C34_4 C35_4 108.5(4) . . ?
C16_4 C35_4 C36_4 119.8(5) . . ?
C16_4 C35_4 C34_4 119.8(5) . . ?
C36_4 C35_4 C34_4 107.4(4) . . ?
C37_4 C36_4 C35_4 119.6(5) . . ?
C37_4 C36_4 C55_4 120.0(5) . . ?
C35_4 C36_4 C55_4 107.6(5) . . ?
C36_4 C37_4 C38_4 119.9(5) . . ?
C36_4 C37_4 C18_4 120.7(5) . . ?
C38_4 C37_4 C18_4 107.5(4) . . ?
C57_4 C38_4 C37_4 121.0(5) . . ?
C57_4 C38_4 C39_4 119.0(5) . . ?
C37_4 C38_4 C39_4 108.5(4) . . ?
C40_4 C39_4 C19_4 120.4(4) . . ?
C40_4 C39_4 C38_4 121.8(4) . . ?
C19_4 C39_4 C38_4 108.1(4) . . ?
C41_4 C40_4 C39_4 116.7(4) . . ?
C41_4 C40_4 C59_4 118.1(4) . . ?
C39_4 C40_4 C59_4 118.9(4) . . ?
C40_4 C41_4 C21_4 121.0(4) . . ?
C40_4 C41_4 C42_4 122.0(4) . . ?
C21_4 C41_4 C42_4 106.8(4) . . ?
C43_4 C42_4 C23_4 119.7(4) . . ?
C43_4 C42_4 C41_4 119.6(4) . . ?
C23_4 C42_4 C41_4 110.0(4) . . ?
C42_4 C43_4 C60_4 119.9(4) . . ?
C42_4 C43_4 C44_4 118.5(5) . . ?
C60_4 C43_4 C44_4 109.0(5) . . ?
C45_4 C44_4 C62_4 120.5(5) . . ?
C45_4 C44_4 C43_4 121.9(5) . . ?
C62_4 C44_4 C43_4 105.5(4) . . ?
C44_4 C45_4 C46_4 120.7(5) . . ?
C44_4 C45_4 C24_4 119.0(5) . . ?
C46_4 C45_4 C24_4 107.4(4) . . ?
C47_4 C46_4 C45_4 118.7(5) . . ?
C47_4 C46_4 C26_4 119.4(5) . . ?
C45_4 C46_4 C26_4 108.9(5) . . ?
C46_4 C47_4 C63_4 121.1(5) . . ?
C46_4 C47_4 C48_4 119.7(5) . . ?
C63_4 C47_4 C48_4 106.4(4) . . ?
C28_4 C48_4 C49_4 119.3(5) . . ?
C28_4 C48_4 C47_4 120.1(5) . . ?
C49_4 C48_4 C47_4 108.6(4) . . ?
C48_4 C49_4 C50_4 121.8(5) . . ?
C48_4 C49_4 C64_4 107.4(4) . . ?
C50_4 C49_4 C64_4 120.8(4) . . ?
C51_4 C50_4 C49_4 117.1(4) . . ?
C51_4 C50_4 C30_4 118.7(4) . . ?
C49_4 C50_4 C30_4 117.7(4) . . ?
C50_4 C51_4 C66_4 121.8(5) . . ?
C50_4 C51_4 C52_4 121.5(5) . . ?
C66_4 C51_4 C52_4 107.0(4) . . ?
C32_4 C52_4 C53_4 119.2(4) . . ?
C32_4 C52_4 C51_4 120.8(5) . . ?
C53_4 C52_4 C51_4 109.1(4) . . ?
C54_4 C53_4 C52_4 120.2(5) . . ?
C54_4 C53_4 C67_4 120.6(5) . . ?
C52_4 C53_4 C67_4 106.3(5) . . ?
C53_4 C54_4 C55_4 119.5(4) . . ?
C53_4 C54_4 C34_4 120.4(5) . . ?
C55_4 C54_4 C34_4 108.3(4) . . ?
C56_4 C55_4 C54_4 120.7(5) . . ?
C56_4 C55_4 C36_4 119.2(5) . . ?
C54_4 C55_4 C36_4 108.2(5) . . ?
C55_4 C56_4 C57_4 120.0(6) . . ?
C55_4 C56_4 C68_4 119.8(5) . . ?
C57_4 C56_4 C68_4 107.2(5) . . ?
C38_4 C57_4 C58_4 121.1(5) . . ?
C38_4 C57_4 C56_4 119.9(5) . . ?
C58_4 C57_4 C56_4 107.2(4) . . ?
C59_4 C58_4 C69_4 120.4(4) . . ?
C59_4 C58_4 C57_4 121.3(4) . . ?
C69_4 C58_4 C57_4 109.5(5) . . ?
C60_4 C59_4 C58_4 116.7(4) . . ?
C60_4 C59_4 C40_4 118.8(4) . . ?
C58_4 C59_4 C40_4 117.6(4) . . ?
C59_4 C60_4 C61_4 121.7(4) . . ?
C59_4 C60_4 C43_4 121.3(5) . . ?
C61_4 C60_4 C43_4 107.8(4) . . ?
C70_4 C61_4 C60_4 121.0(4) . . ?
C70_4 C61_4 C62_4 120.9(4) . . ?
C60_4 C61_4 C62_4 108.4(4) . . ?
C63_4 C62_4 C61_4 119.5(4) . . ?
C63_4 C62_4 C44_4 119.5(4) . . ?
C61_4 C62_4 C44_4 109.3(4) . . ?
C62_4 C63_4 C64_4 120.2(5) . . ?
C62_4 C63_4 C47_4 119.5(5) . . ?
C64_4 C63_4 C47_4 109.5(4) . . ?
C65_4 C64_4 C63_4 122.4(5) . . ?
C65_4 C64_4 C49_4 120.0(5) . . ?
C63_4 C64_4 C49_4 108.1(4) . . ?
C64_4 C65_4 C66_4 118.0(4) . . ?
C64_4 C65_4 C70_4 117.8(4) . . ?
C66_4 C65_4 C70_4 117.5(4) . . ?
C67_4 C66_4 C51_4 108.9(4) . . ?
C67_4 C66_4 C65_4 121.7(4) . . ?
C51_4 C66_4 C65_4 119.9(4) . . ?
C68_4 C67_4 C66_4 121.8(5) . . ?
C68_4 C67_4 C53_4 119.1(5) . . ?
C66_4 C67_4 C53_4 108.7(4) . . ?
C67_4 C68_4 C69_4 118.5(5) . . ?
C67_4 C68_4 C56_4 120.3(5) . . ?
C69_4 C68_4 C56_4 109.4(5) . . ?
C70_4 C69_4 C68_4 122.1(5) . . ?
C70_4 C69_4 C58_4 121.5(4) . . ?
C68_4 C69_4 C58_4 106.6(5) . . ?
C61_4 C70_4 C69_4 116.2(4) . . ?
C61_4 C70_4 C65_4 119.1(4) . . ?
C69_4 C70_4 C65_4 118.2(4) . . ?
C2_5 C1_5 C6_5 121.8(4) . . ?
C2_5 C1_5 C9_5 120.7(4) . . ?
C6_5 C1_5 C9_5 108.6(4) . . ?
C1_5 C2_5 C3_5 115.9(4) . . ?
C1_5 C2_5 C12_5 119.5(4) . . ?
C3_5 C2_5 C12_5 117.9(4) . . ?
C2_5 C3_5 C4_5 121.3(4) . . ?
C2_5 C3_5 C15_5 120.9(4) . . ?
C4_5 C3_5 C15_5 108.6(4) . . ?
C5_5 C4_5 C3_5 120.5(4) . . ?
C5_5 C4_5 C17_5 121.9(4) . . ?
C3_5 C4_5 C17_5 108.0(4) . . ?
C6_5 C5_5 C4_5 116.9(4) . . ?
C6_5 C5_5 C20_5 119.1(4) . . ?
C4_5 C5_5 C20_5 118.0(4) . . ?
C5_5 C6_5 C1_5 121.0(4) . . ?
C5_5 C6_5 C7_5 121.4(4) . . ?
C1_5 C6_5 C7_5 108.1(4) . . ?
C22_5 C7_5 C6_5 119.5(4) . . ?
C22_5 C7_5 C8_5 121.0(4) . . ?
C6_5 C7_5 C8_5 108.3(4) . . ?
C25_5 C8_5 C9_5 120.4(4) . . ?
C25_5 C8_5 C7_5 119.8(4) . . ?
C9_5 C8_5 C7_5 107.0(4) . . ?
C10_5 C9_5 C1_5 120.3(4) . . ?
C10_5 C9_5 C8_5 120.0(4) . . ?
C1_5 C9_5 C8_5 108.0(4) . . ?
C9_5 C10_5 C11_5 119.8(4) . . ?
C9_5 C10_5 C27_5 120.1(4) . . ?
C11_5 C10_5 C27_5 108.0(4) . . ?
C10_5 C11_5 C12_5 122.0(4) . . ?
C10_5 C11_5 C29_5 109.0(4) . . ?
C12_5 C11_5 C29_5 120.2(4) . . ?
C13_5 C12_5 C11_5 116.0(4) . . ?
C13_5 C12_5 C2_5 119.3(4) . . ?
C11_5 C12_5 C2_5 117.3(4) . . ?
C12_5 C13_5 C31_5 121.6(4) . . ?
C12_5 C13_5 C14_5 121.2(4) . . ?
C31_5 C13_5 C14_5 107.8(4) . . ?
C15_5 C14_5 C33_5 120.1(4) . . ?
C15_5 C14_5 C13_5 119.6(4) . . ?
C33_5 C14_5 C13_5 108.7(4) . . ?
C14_5 C15_5 C3_5 120.8(4) . . ?
C14_5 C15_5 C16_5 119.9(4) . . ?
C3_5 C15_5 C16_5 107.3(4) . . ?
C35_5 C16_5 C17_5 121.5(4) . . ?
C35_5 C16_5 C15_5 118.5(4) . . ?
C17_5 C16_5 C15_5 107.1(4) . . ?
C18_5 C17_5 C16_5 119.7(4) . . ?
C18_5 C17_5 C4_5 120.1(4) . . ?
C16_5 C17_5 C4_5 108.9(4) . . ?
C17_5 C18_5 C19_5 119.1(4) . . ?
C17_5 C18_5 C37_5 120.4(4) . . ?
C19_5 C18_5 C37_5 108.2(4) . . ?
C20_5 C19_5 C39_5 121.0(4) . . ?
C20_5 C19_5 C18_5 122.1(4) . . ?
C39_5 C19_5 C18_5 107.8(4) . . ?
C19_5 C20_5 C21_5 116.3(4) . . ?
C19_5 C20_5 C5_5 118.6(4) . . ?
C21_5 C20_5 C5_5 117.8(4) . . ?
C20_5 C21_5 C41_5 122.1(4) . . ?
C20_5 C21_5 C22_5 121.5(4) . . ?
C41_5 C21_5 C22_5 108.1(4) . . ?
C7_5 C22_5 C21_5 120.3(4) . . ?
C7_5 C22_5 C23_5 119.5(4) . . ?
C21_5 C22_5 C23_5 107.7(4) . . ?
C24_5 C23_5 C42_5 120.1(4) . . ?
C24_5 C23_5 C22_5 119.8(4) . . ?
C42_5 C23_5 C22_5 107.6(4) . . ?
C23_5 C24_5 C25_5 120.7(4) . . ?
C23_5 C24_5 C45_5 119.7(4) . . ?
C25_5 C24_5 C45_5 107.1(4) . . ?
C8_5 C25_5 C24_5 119.2(4) . . ?
C8_5 C25_5 C26_5 119.2(4) . . ?
C24_5 C25_5 C26_5 109.0(4) . . ?
C27_5 C26_5 C46_5 120.0(4) . . ?
C27_5 C26_5 C25_5 120.5(4) . . ?
C46_5 C26_5 C25_5 107.4(4) . . ?
C26_5 C27_5 C28_5 119.6(4) . . ?
C26_5 C27_5 C10_5 119.8(4) . . ?
C28_5 C27_5 C10_5 107.7(4) . . ?
C48_5 C28_5 C27_5 120.9(4) . . ?
C48_5 C28_5 C29_5 118.9(4) . . ?
C27_5 C28_5 C29_5 108.2(4) . . ?
C30_5 C29_5 C11_5 122.2(4) . . ?
C30_5 C29_5 C28_5 122.1(4) . . ?
C11_5 C29_5 C28_5 107.1(4) . . ?
C31_5 C30_5 C29_5 116.4(4) . . ?
C31_5 C30_5 C50_5 118.4(4) . . ?
C29_5 C30_5 C50_5 117.7(4) . . ?
C30_5 C31_5 C32_5 121.6(4) . . ?
C30_5 C31_5 C13_5 121.5(4) . . ?
C32_5 C31_5 C13_5 108.1(4) . . ?
C52_5 C32_5 C31_5 121.0(4) . . ?
C52_5 C32_5 C33_5 119.8(4) . . ?
C31_5 C32_5 C33_5 108.6(4) . . ?
C34_5 C33_5 C14_5 120.9(4) . . ?
C34_5 C33_5 C32_5 120.2(4) . . ?
C14_5 C33_5 C32_5 106.8(4) . . ?
C33_5 C34_5 C35_5 119.1(4) . . ?
C33_5 C34_5 C54_5 119.4(4) . . ?
C35_5 C34_5 C54_5 108.7(4) . . ?
C16_5 C35_5 C34_5 121.5(4) . . ?
C16_5 C35_5 C36_5 118.7(4) . . ?
C34_5 C35_5 C36_5 108.0(4) . . ?
C37_5 C36_5 C55_5 118.8(4) . . ?
C37_5 C36_5 C35_5 120.6(4) . . ?
C55_5 C36_5 C35_5 107.8(4) . . ?
C36_5 C37_5 C38_5 121.0(4) . . ?
C36_5 C37_5 C18_5 119.1(4) . . ?
C38_5 C37_5 C18_5 107.3(4) . . ?
C57_5 C38_5 C37_5 119.9(4) . . ?
C57_5 C38_5 C39_5 119.3(4) . . ?
C37_5 C38_5 C39_5 109.2(4) . . ?
C40_5 C39_5 C19_5 121.4(4) . . ?
C40_5 C39_5 C38_5 121.3(4) . . ?
C19_5 C39_5 C38_5 107.5(4) . . ?
C39_5 C40_5 C41_5 115.8(4) . . ?
C39_5 C40_5 C59_5 118.8(4) . . ?
C41_5 C40_5 C59_5 118.5(4) . . ?
C40_5 C41_5 C21_5 120.9(4) . . ?
C40_5 C41_5 C42_5 120.9(4) . . ?
C21_5 C41_5 C42_5 108.5(4) . . ?
C43_5 C42_5 C23_5 119.6(4) . . ?
C43_5 C42_5 C41_5 121.4(4) . . ?
C23_5 C42_5 C41_5 108.1(4) . . ?
C42_5 C43_5 C44_5 121.4(4) . . ?
C42_5 C43_5 C60_5 118.4(4) . . ?
C44_5 C43_5 C60_5 108.3(4) . . ?
C45_5 C44_5 C62_5 120.0(4) . . ?
C45_5 C44_5 C43_5 119.5(4) . . ?
C62_5 C44_5 C43_5 108.0(4) . . ?
C44_5 C45_5 C46_5 120.0(4) . . ?
C44_5 C45_5 C24_5 119.7(4) . . ?
C46_5 C45_5 C24_5 107.9(4) . . ?
C47_5 C46_5 C45_5 118.9(4) . . ?
C47_5 C46_5 C26_5 120.1(4) . . ?
C45_5 C46_5 C26_5 108.5(4) . . ?
C46_5 C47_5 C63_5 121.5(4) . . ?
C46_5 C47_5 C48_5 119.6(4) . . ?
C63_5 C47_5 C48_5 105.9(4) . . ?
C28_5 C48_5 C49_5 120.2(4) . . ?
C28_5 C48_5 C47_5 119.8(4) . . ?
C49_5 C48_5 C47_5 108.6(4) . . ?
C50_5 C49_5 C64_5 121.9(4) . . ?
C50_5 C49_5 C48_5 121.7(4) . . ?
C64_5 C49_5 C48_5 107.5(4) . . ?
C49_5 C50_5 C51_5 116.5(4) . . ?
C49_5 C50_5 C30_5 119.1(4) . . ?
C51_5 C50_5 C30_5 118.2(4) . . ?
C50_5 C51_5 C66_5 121.5(4) . . ?
C50_5 C51_5 C52_5 122.2(4) . . ?
C66_5 C51_5 C52_5 107.1(4) . . ?
C32_5 C52_5 C53_5 120.0(4) . . ?
C32_5 C52_5 C51_5 118.3(4) . . ?
C53_5 C52_5 C51_5 108.9(4) . . ?
C54_5 C53_5 C67_5 120.4(5) . . ?
C54_5 C53_5 C52_5 120.6(4) . . ?
C67_5 C53_5 C52_5 107.5(4) . . ?
C53_5 C54_5 C55_5 120.1(4) . . ?
C53_5 C54_5 C34_5 120.1(4) . . ?
C55_5 C54_5 C34_5 107.1(4) . . ?
C56_5 C55_5 C36_5 120.5(4) . . ?
C56_5 C55_5 C54_5 118.6(4) . . ?
C36_5 C55_5 C54_5 108.4(4) . . ?
C55_5 C56_5 C57_5 119.6(4) . . ?
C55_5 C56_5 C68_5 120.7(5) . . ?
C57_5 C56_5 C68_5 107.2(4) . . ?
C38_5 C57_5 C56_5 120.2(4) . . ?
C38_5 C57_5 C58_5 119.4(4) . . ?
C56_5 C57_5 C58_5 109.1(4) . . ?
C59_5 C58_5 C69_5 122.8(4) . . ?
C59_5 C58_5 C57_5 121.8(4) . . ?
C69_5 C58_5 C57_5 105.9(4) . . ?
C58_5 C59_5 C60_5 115.2(4) . . ?
C58_5 C59_5 C40_5 119.1(4) . . ?
C60_5 C59_5 C40_5 118.9(4) . . ?
C59_5 C60_5 C61_5 121.6(4) . . ?
C59_5 C60_5 C43_5 121.6(4) . . ?
C61_5 C60_5 C43_5 107.3(4) . . ?
C70_5 C61_5 C60_5 120.8(4) . . ?
C70_5 C61_5 C62_5 121.4(4) . . ?
C60_5 C61_5 C62_5 108.2(4) . . ?
C63_5 C62_5 C44_5 121.1(4) . . ?
C63_5 C62_5 C61_5 119.3(4) . . ?
C44_5 C62_5 C61_5 108.2(4) . . ?
C62_5 C63_5 C64_5 120.2(4) . . ?
C62_5 C63_5 C47_5 118.4(4) . . ?
C64_5 C63_5 C47_5 109.9(4) . . ?
C65_5 C64_5 C63_5 121.5(4) . . ?
C65_5 C64_5 C49_5 120.6(4) . . ?
C63_5 C64_5 C49_5 108.1(4) . . ?
C64_5 C65_5 C66_5 116.1(4) . . ?
C64_5 C65_5 C70_5 119.4(4) . . ?
C66_5 C65_5 C70_5 117.8(4) . . ?
C51_5 C66_5 C65_5 120.8(4) . . ?
C51_5 C66_5 C67_5 108.5(4) . . ?
C65_5 C66_5 C67_5 121.0(4) . . ?
C68_5 C67_5 C53_5 121.0(4) . . ?
C68_5 C67_5 C66_5 119.1(4) . . ?
C53_5 C67_5 C66_5 108.0(4) . . ?
C67_5 C68_5 C69_5 121.2(4) . . ?
C67_5 C68_5 C56_5 119.1(4) . . ?
C69_5 C68_5 C56_5 107.7(4) . . ?
C70_5 C69_5 C68_5 120.7(4) . . ?
C70_5 C69_5 C58_5 120.4(4) . . ?
C68_5 C69_5 C58_5 110.0(4) . . ?
C69_5 C70_5 C61_5 116.4(4) . . ?
C69_5 C70_5 C65_5 119.8(4) . . ?
C61_5 C70_5 C65_5 118.0(4) . . ?
C2_6 C1_6 C6_6 121.6(4) . . ?
C2_6 C1_6 C9_6 122.7(4) . . ?
C6_6 C1_6 C9_6 107.2(4) . . ?
C1_6 C2_6 C3_6 116.3(4) . . ?
C1_6 C2_6 C12_6 117.4(4) . . ?
C3_6 C2_6 C12_6 118.9(4) . . ?
C2_6 C3_6 C4_6 121.1(4) . . ?
C2_6 C3_6 C15_6 121.2(4) . . ?
C4_6 C3_6 C15_6 108.8(4) . . ?
C5_6 C4_6 C3_6 121.8(4) . . ?
C5_6 C4_6 C17_6 121.9(4) . . ?
C3_6 C4_6 C17_6 106.8(4) . . ?
C4_6 C5_6 C6_6 115.7(4) . . ?
C4_6 C5_6 C20_6 119.5(4) . . ?
C6_6 C5_6 C20_6 118.2(4) . . ?
C1_6 C6_6 C5_6 121.2(4) . . ?
C1_6 C6_6 C7_6 109.0(4) . . ?
C5_6 C6_6 C7_6 120.6(4) . . ?
C22_6 C7_6 C6_6 120.9(4) . . ?
C22_6 C7_6 C8_6 118.5(4) . . ?
C6_6 C7_6 C8_6 108.2(4) . . ?
C25_6 C8_6 C9_6 121.3(4) . . ?
C25_6 C8_6 C7_6 120.8(4) . . ?
C9_6 C8_6 C7_6 106.0(4) . . ?
C10_6 C9_6 C8_6 118.7(4) . . ?
C10_6 C9_6 C1_6 118.9(4) . . ?
C8_6 C9_6 C1_6 109.6(4) . . ?
C9_6 C10_6 C11_6 120.3(4) . . ?
C9_6 C10_6 C27_6 120.0(4) . . ?
C11_6 C10_6 C27_6 108.5(4) . . ?
C10_6 C11_6 C29_6 108.6(4) . . ?
C10_6 C11_6 C12_6 120.9(4) . . ?
C29_6 C11_6 C12_6 121.1(4) . . ?
C13_6 C12_6 C11_6 115.8(4) . . ?
C13_6 C12_6 C2_6 118.1(4) . . ?
C11_6 C12_6 C2_6 119.6(4) . . ?
C12_6 C13_6 C31_6 121.0(4) . . ?
C12_6 C13_6 C14_6 121.2(4) . . ?
C31_6 C13_6 C14_6 108.3(3) . . ?
C15_6 C14_6 C33_6 119.8(4) . . ?
C15_6 C14_6 C13_6 120.3(4) . . ?
C33_6 C14_6 C13_6 109.1(4) . . ?
C14_6 C15_6 C3_6 119.9(4) . . ?
C14_6 C15_6 C16_6 120.2(4) . . ?
C3_6 C15_6 C16_6 107.8(3) . . ?
C35_6 C16_6 C17_6 121.1(4) . . ?
C35_6 C16_6 C15_6 120.2(4) . . ?
C17_6 C16_6 C15_6 106.2(4) . . ?
C18_6 C17_6 C16_6 119.2(4) . . ?
C18_6 C17_6 C4_6 119.1(4) . . ?
C16_6 C17_6 C4_6 110.4(4) . . ?
C17_6 C18_6 C37_6 119.7(4) . . ?
C17_6 C18_6 C19_6 119.5(4) . . ?
C37_6 C18_6 C19_6 108.3(4) . . ?
C20_6 C19_6 C39_6 121.7(4) . . ?
C20_6 C19_6 C18_6 122.2(4) . . ?
C39_6 C19_6 C18_6 107.7(4) . . ?
C19_6 C20_6 C21_6 117.1(4) . . ?
C19_6 C20_6 C5_6 117.4(4) . . ?
C21_6 C20_6 C5_6 118.5(4) . . ?
C20_6 C21_6 C22_6 122.9(4) . . ?
C20_6 C21_6 C41_6 120.3(4) . . ?
C22_6 C21_6 C41_6 108.0(4) . . ?
C7_6 C22_6 C21_6 118.6(4) . . ?
C7_6 C22_6 C23_6 121.1(4) . . ?
C21_6 C22_6 C23_6 109.1(4) . . ?
C24_6 C23_6 C42_6 120.5(4) . . ?
C24_6 C23_6 C22_6 119.7(4) . . ?
C42_6 C23_6 C22_6 106.5(4) . . ?
C23_6 C24_6 C25_6 121.4(5) . . ?
C23_6 C24_6 C45_6 119.8(5) . . ?
C25_6 C24_6 C45_6 108.2(4) . . ?
C8_6 C25_6 C24_6 118.6(4) . . ?
C8_6 C25_6 C26_6 119.7(4) . . ?
C24_6 C25_6 C26_6 108.2(4) . . ?
C27_6 C26_6 C25_6 119.2(5) . . ?
C27_6 C26_6 C46_6 120.6(4) . . ?
C25_6 C26_6 C46_6 108.3(4) . . ?
C26_6 C27_6 C28_6 119.8(4) . . ?
C26_6 C27_6 C10_6 121.1(4) . . ?
C28_6 C27_6 C10_6 106.8(4) . . ?
C48_6 C28_6 C29_6 120.3(4) . . ?
C48_6 C28_6 C27_6 119.0(4) . . ?
C29_6 C28_6 C27_6 108.1(4) . . ?
C30_6 C29_6 C11_6 121.5(4) . . ?
C30_6 C29_6 C28_6 121.5(4) . . ?
C11_6 C29_6 C28_6 108.0(4) . . ?
C31_6 C30_6 C29_6 116.2(4) . . ?
C31_6 C30_6 C50_6 118.8(4) . . ?
C29_6 C30_6 C50_6 118.8(4) . . ?
C30_6 C31_6 C13_6 121.8(4) . . ?
C30_6 C31_6 C32_6 122.0(4) . . ?
C13_6 C31_6 C32_6 107.0(4) . . ?
C52_6 C32_6 C31_6 118.7(4) . . ?
C52_6 C32_6 C33_6 120.6(4) . . ?
C31_6 C32_6 C33_6 109.0(4) . . ?
C34_6 C33_6 C14_6 121.1(4) . . ?
C34_6 C33_6 C32_6 119.3(4) . . ?
C14_6 C33_6 C32_6 106.6(4) . . ?
C33_6 C34_6 C54_6 120.4(4) . . ?
C33_6 C34_6 C35_6 119.2(4) . . ?
C54_6 C34_6 C35_6 107.9(4) . . ?
C16_6 C35_6 C36_6 120.3(4) . . ?
C16_6 C35_6 C34_6 119.5(4) . . ?
C36_6 C35_6 C34_6 107.8(4) . . ?
C37_6 C36_6 C35_6 119.1(4) . . ?
C37_6 C36_6 C55_6 120.4(4) . . ?
C35_6 C36_6 C55_6 107.4(4) . . ?
C36_6 C37_6 C18_6 120.5(4) . . ?
C36_6 C37_6 C38_6 120.0(4) . . ?
C18_6 C37_6 C38_6 106.9(4) . . ?
C57_6 C38_6 C39_6 120.4(4) . . ?
C57_6 C38_6 C37_6 119.6(4) . . ?
C39_6 C38_6 C37_6 108.5(4) . . ?
C40_6 C39_6 C19_6 121.0(4) . . ?
C40_6 C39_6 C38_6 121.0(4) . . ?
C19_6 C39_6 C38_6 108.6(4) . . ?
C39_6 C40_6 C41_6 115.8(4) . . ?
C39_6 C40_6 C59_6 119.8(4) . . ?
C41_6 C40_6 C59_6 117.5(4) . . ?
C40_6 C41_6 C21_6 121.9(4) . . ?
C40_6 C41_6 C42_6 121.8(4) . . ?
C21_6 C41_6 C42_6 107.3(4) . . ?
C43_6 C42_6 C23_6 119.5(4) . . ?
C43_6 C42_6 C41_6 120.0(4) . . ?
C23_6 C42_6 C41_6 109.2(4) . . ?
C42_6 C43_6 C44_6 120.7(4) . . ?
C42_6 C43_6 C60_6 119.6(4) . . ?
C44_6 C43_6 C60_6 108.1(4) . . ?
C45_6 C44_6 C43_6 119.8(4) . . ?
C45_6 C44_6 C62_6 120.4(4) . . ?
C43_6 C44_6 C62_6 107.9(4) . . ?
C44_6 C45_6 C46_6 120.0(4) . . ?
C44_6 C45_6 C24_6 119.6(4) . . ?
C46_6 C45_6 C24_6 107.5(4) . . ?
C47_6 C46_6 C26_6 120.3(4) . . ?
C47_6 C46_6 C45_6 118.8(4) . . ?
C26_6 C46_6 C45_6 107.8(4) . . ?
C46_6 C47_6 C48_6 118.4(4) . . ?
C46_6 C47_6 C63_6 121.2(4) . . ?
C48_6 C47_6 C63_6 107.5(4) . . ?
C28_6 C48_6 C47_6 121.8(4) . . ?
C28_6 C48_6 C49_6 119.4(4) . . ?
C47_6 C48_6 C49_6 107.4(4) . . ?
C64_6 C49_6 C50_6 121.6(4) . . ?
C64_6 C49_6 C48_6 108.3(4) . . ?
C50_6 C49_6 C48_6 120.9(4) . . ?
C51_6 C50_6 C49_6 115.6(4) . . ?
C51_6 C50_6 C30_6 118.6(4) . . ?
C49_6 C50_6 C30_6 118.7(4) . . ?
C50_6 C51_6 C66_6 121.4(4) . . ?
C50_6 C51_6 C52_6 120.9(4) . . ?
C66_6 C51_6 C52_6 108.9(4) . . ?
C32_6 C52_6 C53_6 119.9(4) . . ?
C32_6 C52_6 C51_6 120.8(4) . . ?
C53_6 C52_6 C51_6 108.2(4) . . ?
C54_6 C53_6 C52_6 120.3(4) . . ?
C54_6 C53_6 C67_6 119.1(4) . . ?
C52_6 C53_6 C67_6 106.8(4) . . ?
C53_6 C54_6 C55_6 121.2(4) . . ?
C53_6 C54_6 C34_6 119.5(4) . . ?
C55_6 C54_6 C34_6 107.5(4) . . ?
C56_6 C55_6 C54_6 119.8(4) . . ?
C56_6 C55_6 C36_6 119.1(4) . . ?
C54_6 C55_6 C36_6 109.4(3) . . ?
C55_6 C56_6 C57_6 120.0(4) . . ?
C55_6 C56_6 C68_6 119.5(4) . . ?
C57_6 C56_6 C68_6 107.2(3) . . ?
C38_6 C57_6 C56_6 120.8(4) . . ?
C38_6 C57_6 C58_6 120.0(4) . . ?
C56_6 C57_6 C58_6 107.8(4) . . ?
C59_6 C58_6 C69_6 120.6(4) . . ?
C59_6 C58_6 C57_6 121.3(4) . . ?
C69_6 C58_6 C57_6 108.8(4) . . ?
C60_6 C59_6 C58_6 116.5(4) . . ?
C60_6 C59_6 C40_6 119.5(4) . . ?
C58_6 C59_6 C40_6 117.2(4) . . ?
C59_6 C60_6 C43_6 121.3(4) . . ?
C59_6 C60_6 C61_6 120.9(4) . . ?
C43_6 C60_6 C61_6 108.5(4) . . ?
C70_6 C61_6 C60_6 121.5(4) . . ?
C70_6 C61_6 C62_6 122.0(4) . . ?
C60_6 C61_6 C62_6 107.3(4) . . ?
C63_6 C62_6 C44_6 120.4(4) . . ?
C63_6 C62_6 C61_6 119.3(4) . . ?
C44_6 C62_6 C61_6 108.2(4) . . ?
C62_6 C63_6 C64_6 120.2(4) . . ?
C62_6 C63_6 C47_6 119.2(4) . . ?
C64_6 C63_6 C47_6 108.5(4) . . ?
C65_6 C64_6 C49_6 121.0(4) . . ?
C65_6 C64_6 C63_6 121.5(4) . . ?
C49_6 C64_6 C63_6 108.3(4) . . ?
C66_6 C65_6 C64_6 116.5(4) . . ?
C66_6 C65_6 C70_6 118.3(4) . . ?
C64_6 C65_6 C70_6 118.5(4) . . ?
C65_6 C66_6 C51_6 121.6(4) . . ?
C65_6 C66_6 C67_6 121.6(4) . . ?
C51_6 C66_6 C67_6 107.1(4) . . ?
C68_6 C67_6 C66_6 120.5(4) . . ?
C68_6 C67_6 C53_6 119.4(4) . . ?
C66_6 C67_6 C53_6 109.0(4) . . ?
C67_6 C68_6 C69_6 118.4(4) . . ?
C67_6 C68_6 C56_6 121.0(4) . . ?
C69_6 C68_6 C56_6 109.3(4) . . ?
C70_6 C69_6 C58_6 121.9(4) . . ?
C70_6 C69_6 C68_6 122.6(4) . . ?
C58_6 C69_6 C68_6 106.9(4) . . ?
C69_6 C70_6 C61_6 116.4(4) . . ?
C69_6 C70_6 C65_6 118.3(4) . . ?
C61_6 C70_6 C65_6 118.1(4) . . ?
C72 C71 C76 119.9(4) . . ?
C72 C71 C77 120.2(4) . . ?
C76 C71 C77 119.9(4) . . ?
C71 C72 C73 119.8(4) . . ?
C71 C72 H72 120.1 . . ?
C73 C72 H72 120.1 . . ?
C74 C73 C72 120.7(5) . . ?
C74 C73 H73 119.7 . . ?
C72 C73 H73 119.7 . . ?
C75 C74 C73 119.6(4) . . ?
C75 C74 H74 120.2 . . ?
C73 C74 H74 120.2 . . ?
C74 C75 C76 121.5(4) . . ?
C74 C75 H75 119.3 . . ?
C76 C75 H75 119.3 . . ?
C71 C76 C75 118.4(4) . . ?
C71 C76 H76 120.8 . . ?
C75 C76 H76 120.8 . . ?
C71 C77 H77A 109.5 . . ?
C71 C77 H77B 109.5 . . ?
H77A C77 H77B 109.5 . . ?
C71 C77 H77C 109.5 . . ?
H77A C77 H77C 109.5 . . ?
H77B C77 H77C 109.5 . . ?
C83 C78 C79 116.2(4) . . ?
C83 C78 C84 122.7(5) . . ?
C79 C78 C84 121.0(5) . . ?
C80 C79 C78 122.8(5) . . ?
C80 C79 H79 118.6 . . ?
C78 C79 H79 118.6 . . ?
C79 C80 C81 119.3(5) . . ?
C79 C80 H80 120.3 . . ?
C81 C80 H80 120.3 . . ?
C80 C81 C82 118.9(5) . . ?
C80 C81 H81 120.6 . . ?
C82 C81 H81 120.6 . . ?
C83 C82 C81 120.4(5) . . ?
C83 C82 H82 119.8 . . ?
C81 C82 H82 119.8 . . ?
C82 C83 C78 122.4(5) . . ?
C82 C83 H83 118.8 . . ?
C78 C83 H83 118.8 . . ?
C78 C84 H84A 109.5 . . ?
C78 C84 H84B 109.5 . . ?
H84A C84 H84B 109.5 . . ?
C78 C84 H84C 109.5 . . ?
H84A C84 H84C 109.5 . . ?
H84B C84 H84C 109.5 . . ?
C86 C85 C90 116.8(4) . . ?
C86 C85 C91 123.1(5) . . ?
C90 C85 C91 120.1(5) . . ?
C87 C86 C85 123.6(5) . . ?
C87 C86 H86 118.2 . . ?
C85 C86 H86 118.2 . . ?
C86 C87 C88 119.5(6) . . ?
C86 C87 H87 120.2 . . ?
C88 C87 H87 120.2 . . ?
C89 C88 C87 119.5(5) . . ?
C89 C88 H88 120.3 . . ?
C87 C88 H88 120.3 . . ?
C88 C89 C90 120.6(5) . . ?
C88 C89 H89 119.7 . . ?
C90 C89 H89 119.7 . . ?
C89 C90 C85 120.0(5) . . ?
C89 C90 H90 120.0 . . ?
C85 C90 H90 120.0 . . ?
C85 C91 H91A 109.5 . . ?
C85 C91 H91B 109.5 . . ?
H91A C91 H91B 109.5 . . ?
C85 C91 H91C 109.5 . . ?
H91A C91 H91C 109.5 . . ?
H91B C91 H91C 109.5 . . ?
C93 C92 C97 117.9(4) . . ?
C93 C92 C98 121.7(5) . . ?
C97 C92 C98 120.4(5) . . ?
C94 C93 C92 123.0(5) . . ?
C94 C93 H93 118.5 . . ?
C92 C93 H93 118.5 . . ?
C93 C94 C95 118.8(5) . . ?
C93 C94 H94 120.6 . . ?
C95 C94 H94 120.6 . . ?
C96 C95 C94 119.4(5) . . ?
C96 C95 H95 120.3 . . ?
C94 C95 H95 120.3 . . ?
C95 C96 C97 120.4(5) . . ?
C95 C96 H96 119.8 . . ?
C97 C96 H96 119.8 . . ?
C92 C97 C96 120.4(5) . . ?
C92 C97 H97 119.8 . . ?
C96 C97 H97 119.8 . . ?
C92 C98 H98A 109.5 . . ?
C92 C98 H98B 109.5 . . ?
H98A C98 H98B 109.5 . . ?
C92 C98 H98C 109.5 . . ?
H98A C98 H98C 109.5 . . ?
H98B C98 H98C 109.5 . . ?
C100 C99 C104 119.4(4) . . ?
C100 C99 C105 120.3(4) . . ?
C104 C99 C105 120.3(4) . . ?
C99 C100 C101 120.2(4) . . ?
C99 C100 H10 119.9 . . ?
C101 C100 H10 119.9 . . ?
C102 C101 C100 120.9(4) . . ?
C102 C101 H101 119.6 . . ?
C100 C101 H101 119.6 . . ?
C101 C102 C103 119.5(4) . . ?
C101 C102 H102 120.2 . . ?
C103 C102 H102 120.2 . . ?
C104 C103 C102 119.8(4) . . ?
C104 C103 H103 120.1 . . ?
C102 C103 H103 120.1 . . ?
C99 C104 C103 120.2(4) . . ?
C99 C104 H104 119.9 . . ?
C103 C104 H104 119.9 . . ?
C99 C105 H10F 109.5 . . ?
C99 C105 H10G 109.5 . . ?
H10F C105 H10G 109.5 . . ?
C99 C105 H10H 109.5 . . ?
H10F C105 H10H 109.5 . . ?
H10G C105 H10H 109.5 . . ?
C107 C106 C111 117.9(4) . . ?
C107 C106 C112 122.0(5) . . ?
C111 C106 C112 120.0(5) . . ?
C108 C107 C106 123.2(5) . . ?
C108 C107 H107 118.4 . . ?
C106 C107 H107 118.4 . . ?
C107 C108 C109 119.7(5) . . ?
C107 C108 H108 120.1 . . ?
C109 C108 H108 120.1 . . ?
C110 C109 C108 119.8(4) . . ?
C110 C109 H109 120.1 . . ?
C108 C109 H109 120.1 . . ?
C109 C110 C111 120.0(4) . . ?
C109 C110 H110 120.0 . . ?
C111 C110 H110 120.0 . . ?
C106 C111 C110 119.3(4) . . ?
C106 C111 H111 120.4 . . ?
C110 C111 H111 120.4 . . ?
C106 C112 H12C 109.5 . . ?
C106 C112 H12D 109.5 . . ?
H12C C112 H12D 109.5 . . ?
C106 C112 H12E 109.5 . . ?
H12C C112 H12E 109.5 . . ?
H12D C112 H12E 109.5 . . ?
C2_7 C1_7 C9_7 121.8 . . ?
C2_7 C1_7 C6_7 121.3 . . ?
C9_7 C1_7 C6_7 107.9 . . ?
C1_7 C2_7 C3_7 116.1 . . ?
C1_7 C2_7 C12_7 119.0 . . ?
C3_7 C2_7 C12_7 118.7 . . ?
C4_7 C3_7 C15_7 110.3 . . ?
C4_7 C3_7 C2_7 120.4 . . ?
C15_7 C3_7 C2_7 119.7 . . ?
C3_7 C4_7 C5_7 122.3 . . ?
C3_7 C4_7 C17_7 107.2 . . ?
C5_7 C4_7 C17_7 121.3 . . ?
C6_7 C5_7 C4_7 115.5 . . ?
C6_7 C5_7 C20_7 119.0 . . ?
C4_7 C5_7 C20_7 118.2 . . ?
C5_7 C6_7 C1_7 121.8 . . ?
C5_7 C6_7 C7_7 120.8 . . ?
C1_7 C6_7 C7_7 107.7 . . ?
C22_7 C7_7 C8_7 120.4 . . ?
C22_7 C7_7 C6_7 120.1 . . ?
C8_7 C7_7 C6_7 108.2 . . ?
C25_7 C8_7 C7_7 120.0 . . ?
C25_7 C8_7 C9_7 120.1 . . ?
C7_7 C8_7 C9_7 107.3 . . ?
C10_7 C9_7 C1_7 119.8 . . ?
C10_7 C9_7 C8_7 119.9 . . ?
C1_7 C9_7 C8_7 108.8 . . ?
C9_7 C10_7 C11_7 119.7 . . ?
C9_7 C10_7 C27_7 120.5 . . ?
C11_7 C10_7 C27_7 107.7 . . ?
C12_7 C11_7 C29_7 121.4 . . ?
C12_7 C11_7 C10_7 121.3 . . ?
C29_7 C11_7 C10_7 108.2 . . ?
C13_7 C12_7 C11_7 116.3 . . ?
C13_7 C12_7 C2_7 118.7 . . ?
C11_7 C12_7 C2_7 118.0 . . ?
C12_7 C13_7 C31_7 121.1 . . ?
C12_7 C13_7 C14_7 121.8 . . ?
C31_7 C13_7 C14_7 108.4 . . ?
C15_7 C14_7 C33_7 119.9 . . ?
C15_7 C14_7 C13_7 119.0 . . ?
C33_7 C14_7 C13_7 108.4 . . ?
C14_7 C15_7 C3_7 121.7 . . ?
C14_7 C15_7 C16_7 120.4 . . ?
C3_7 C15_7 C16_7 106.5 . . ?
C35_7 C16_7 C15_7 120.6 . . ?
C35_7 C16_7 C17_7 119.4 . . ?
C15_7 C16_7 C17_7 107.5 . . ?
C18_7 C17_7 C4_7 120.2 . . ?
C18_7 C17_7 C16_7 120.0 . . ?
C4_7 C17_7 C16_7 108.4 . . ?
C17_7 C18_7 C37_7 120.2 . . ?
C17_7 C18_7 C19_7 119.4 . . ?
C37_7 C18_7 C19_7 108.3 . . ?
C20_7 C19_7 C39_7 120.4 . . ?
C20_7 C19_7 C18_7 121.9 . . ?
C39_7 C19_7 C18_7 108.3 . . ?
C19_7 C20_7 C21_7 116.0 . . ?
C19_7 C20_7 C5_7 118.8 . . ?
C21_7 C20_7 C5_7 119.0 . . ?
C41_7 C21_7 C20_7 122.0 . . ?
C41_7 C21_7 C22_7 108.1 . . ?
C20_7 C21_7 C22_7 120.7 . . ?
C7_7 C22_7 C23_7 119.5 . . ?
C7_7 C22_7 C21_7 120.1 . . ?
C23_7 C22_7 C21_7 108.2 . . ?
C24_7 C23_7 C42_7 120.2 . . ?
C24_7 C23_7 C22_7 120.7 . . ?
C42_7 C23_7 C22_7 107.2 . . ?
C23_7 C24_7 C25_7 119.1 . . ?
C23_7 C24_7 C45_7 119.2 . . ?
C25_7 C24_7 C45_7 108.4 . . ?
C8_7 C25_7 C24_7 120.3 . . ?
C8_7 C25_7 C26_7 120.2 . . ?
C24_7 C25_7 C26_7 107.6 . . ?
C27_7 C26_7 C46_7 119.7 . . ?
C27_7 C26_7 C25_7 120.0 . . ?
C46_7 C26_7 C25_7 108.2 . . ?
C26_7 C27_7 C28_7 120.8 . . ?
C26_7 C27_7 C10_7 119.2 . . ?
C28_7 C27_7 C10_7 106.7 . . ?
C48_7 C28_7 C27_7 119.8 . . ?
C48_7 C28_7 C29_7 118.7 . . ?
C27_7 C28_7 C29_7 110.4 . . ?
C30_7 C29_7 C28_7 122.2 . . ?
C30_7 C29_7 C11_7 121.2 . . ?
C28_7 C29_7 C11_7 107.0 . . ?
C29_7 C30_7 C31_7 115.6 . . ?
C29_7 C30_7 C50_7 119.2 . . ?
C31_7 C30_7 C50_7 118.3 . . ?
C13_7 C31_7 C30_7 122.0 . . ?
C13_7 C31_7 C32_7 107.8 . . ?
C30_7 C31_7 C32_7 120.8 . . ?
C52_7 C32_7 C33_7 121.0 . . ?
C52_7 C32_7 C31_7 120.0 . . ?
C33_7 C32_7 C31_7 107.2 . . ?
C34_7 C33_7 C14_7 120.5 . . ?
C34_7 C33_7 C32_7 119.8 . . ?
C14_7 C33_7 C32_7 108.1 . . ?
C33_7 C34_7 C54_7 119.8 . . ?
C33_7 C34_7 C35_7 119.8 . . ?
C54_7 C34_7 C35_7 107.8 . . ?
C16_7 C35_7 C36_7 121.6 . . ?
C16_7 C35_7 C34_7 118.7 . . ?
C36_7 C35_7 C34_7 106.6 . . ?
C37_7 C36_7 C35_7 118.2 . . ?
C37_7 C36_7 C55_7 119.5 . . ?
C35_7 C36_7 C55_7 110.0 . . ?
C36_7 C37_7 C18_7 120.5 . . ?
C36_7 C37_7 C38_7 119.3 . . ?
C18_7 C37_7 C38_7 108.1 . . ?
C57_7 C38_7 C37_7 121.2 . . ?
C57_7 C38_7 C39_7 119.6 . . ?
C37_7 C38_7 C39_7 107.7 . . ?
C40_7 C39_7 C19_7 122.1 . . ?
C40_7 C39_7 C38_7 120.7 . . ?
C19_7 C39_7 C38_7 107.6 . . ?
C41_7 C40_7 C39_7 115.5 . . ?
C41_7 C40_7 C59_7 118.1 . . ?
C39_7 C40_7 C59_7 119.3 . . ?
C40_7 C41_7 C21_7 121.4 . . ?
C40_7 C41_7 C42_7 121.6 . . ?
C21_7 C41_7 C42_7 108.3 . . ?
C43_7 C42_7 C23_7 120.3 . . ?
C43_7 C42_7 C41_7 120.0 . . ?
C23_7 C42_7 C41_7 108.2 . . ?
C42_7 C43_7 C60_7 120.2 . . ?
C42_7 C43_7 C44_7 120.1 . . ?
C60_7 C43_7 C44_7 108.3 . . ?
C45_7 C44_7 C43_7 119.6 . . ?
C45_7 C44_7 C62_7 121.3 . . ?
C43_7 C44_7 C62_7 106.5 . . ?
C44_7 C45_7 C46_7 120.0 . . ?
C44_7 C45_7 C24_7 120.7 . . ?
C46_7 C45_7 C24_7 107.0 . . ?
C47_7 C46_7 C26_7 120.7 . . ?
C47_7 C46_7 C45_7 118.3 . . ?
C26_7 C46_7 C45_7 108.7 . . ?
C46_7 C47_7 C63_7 121.6 . . ?
C46_7 C47_7 C48_7 119.2 . . ?
C63_7 C47_7 C48_7 106.7 . . ?
C28_7 C48_7 C49_7 119.9 . . ?
C28_7 C48_7 C47_7 119.7 . . ?
C49_7 C48_7 C47_7 109.0 . . ?
C50_7 C49_7 C64_7 121.0 . . ?
C50_7 C49_7 C48_7 122.1 . . ?
C64_7 C49_7 C48_7 107.3 . . ?
C51_7 C50_7 C49_7 116.6 . . ?
C51_7 C50_7 C30_7 119.4 . . ?
C49_7 C50_7 C30_7 117.7 . . ?
C50_7 C51_7 C66_7 121.9 . . ?
C50_7 C51_7 C52_7 121.4 . . ?
C66_7 C51_7 C52_7 107.3 . . ?
C32_7 C52_7 C53_7 118.8 . . ?
C32_7 C52_7 C51_7 119.9 . . ?
C53_7 C52_7 C51_7 109.1 . . ?
C54_7 C53_7 C52_7 121.6 . . ?
C54_7 C53_7 C67_7 120.1 . . ?
C52_7 C53_7 C67_7 106.0 . . ?
C53_7 C54_7 C55_7 120.8 . . ?
C53_7 C54_7 C34_7 118.9 . . ?
C55_7 C54_7 C34_7 107.9 . . ?
C56_7 C55_7 C36_7 120.1 . . ?
C56_7 C55_7 C54_7 119.4 . . ?
C36_7 C55_7 C54_7 107.7 . . ?
C55_7 C56_7 C68_7 119.6 . . ?
C55_7 C56_7 C57_7 120.7 . . ?
C68_7 C56_7 C57_7 107.3 . . ?
C38_7 C57_7 C58_7 120.9 . . ?
C38_7 C57_7 C56_7 119.2 . . ?
C58_7 C57_7 C56_7 108.7 . . ?
C59_7 C58_7 C69_7 121.7 . . ?
C59_7 C58_7 C57_7 120.8 . . ?
C69_7 C58_7 C57_7 107.7 . . ?
C58_7 C59_7 C60_7 115.5 . . ?
C58_7 C59_7 C40_7 118.4 . . ?
C60_7 C59_7 C40_7 119.4 . . ?
C61_7 C60_7 C59_7 121.2 . . ?
C61_7 C60_7 C43_7 108.9 . . ?
C59_7 C60_7 C43_7 120.3 . . ?
C70_7 C61_7 C60_7 122.2 . . ?
C70_7 C61_7 C62_7 121.8 . . ?
C60_7 C61_7 C62_7 107.3 . . ?
C63_7 C62_7 C61_7 119.3 . . ?
C63_7 C62_7 C44_7 119.2 . . ?
C61_7 C62_7 C44_7 109.0 . . ?
C62_7 C63_7 C64_7 120.3 . . ?
C62_7 C63_7 C47_7 119.6 . . ?
C64_7 C63_7 C47_7 108.3 . . ?
C65_7 C64_7 C49_7 120.0 . . ?
C65_7 C64_7 C63_7 121.7 . . ?
C49_7 C64_7 C63_7 108.7 . . ?
C64_7 C65_7 C66_7 118.7 . . ?
C64_7 C65_7 C70_7 118.6 . . ?
C66_7 C65_7 C70_7 117.1 . . ?
C65_7 C66_7 C51_7 119.1 . . ?
C65_7 C66_7 C67_7 123.1 . . ?
C51_7 C66_7 C67_7 108.4 . . ?
C68_7 C67_7 C66_7 120.2 . . ?
C68_7 C67_7 C53_7 118.7 . . ?
C66_7 C67_7 C53_7 109.2 . . ?
C67_7 C68_7 C56_7 121.4 . . ?
C67_7 C68_7 C69_7 118.7 . . ?
C56_7 C68_7 C69_7 108.4 . . ?
C70_7 C69_7 C58_7 120.6 . . ?
C70_7 C69_7 C68_7 122.1 . . ?
C58_7 C69_7 C68_7 107.9 . . ?
C61_7 C70_7 C69_7 116.2 . . ?
C61_7 C70_7 C65_7 118.0 . . ?
C69_7 C70_7 C65_7 118.7 . . ?
C2_8 C1_8 C9_8 121.8 . . ?
C2_8 C1_8 C6_8 121.3 . . ?
C9_8 C1_8 C6_8 108.0 . . ?
C1_8 C2_8 C3_8 116.1 . . ?
C1_8 C2_8 C12_8 119.0 . . ?
C3_8 C2_8 C12_8 118.7 . . ?
C4_8 C3_8 C15_8 110.3 . . ?
C4_8 C3_8 C2_8 120.4 . . ?
C15_8 C3_8 C2_8 119.7 . . ?
C3_8 C4_8 C5_8 122.3 . . ?
C3_8 C4_8 C17_8 107.2 . . ?
C5_8 C4_8 C17_8 121.4 . . ?
C6_8 C5_8 C4_8 115.5 . . ?
C6_8 C5_8 C20_8 119.0 . . ?
C4_8 C5_8 C20_8 118.2 . . ?
C5_8 C6_8 C1_8 121.8 . . ?
C5_8 C6_8 C7_8 120.8 . . ?
C1_8 C6_8 C7_8 107.7 . . ?
C22_8 C7_8 C8_8 120.4 . . ?
C22_8 C7_8 C6_8 120.1 . . ?
C8_8 C7_8 C6_8 108.2 . . ?
C25_8 C8_8 C7_8 120.0 . . ?
C25_8 C8_8 C9_8 120.0 . . ?
C7_8 C8_8 C9_8 107.3 . . ?
C10_8 C9_8 C1_8 119.8 . . ?
C10_8 C9_8 C8_8 120.0 . . ?
C1_8 C9_8 C8_8 108.8 . . ?
C9_8 C10_8 C11_8 119.7 . . ?
C9_8 C10_8 C27_8 120.5 . . ?
C11_8 C10_8 C27_8 107.6 . . ?
C12_8 C11_8 C29_8 121.4 . . ?
C12_8 C11_8 C10_8 121.3 . . ?
C29_8 C11_8 C10_8 108.2 . . ?
C13_8 C12_8 C11_8 116.3 . . ?
C13_8 C12_8 C2_8 118.7 . . ?
C11_8 C12_8 C2_8 118.0 . . ?
C12_8 C13_8 C31_8 121.1 . . ?
C12_8 C13_8 C14_8 121.8 . . ?
C31_8 C13_8 C14_8 108.4 . . ?
C15_8 C14_8 C33_8 119.9 . . ?
C15_8 C14_8 C13_8 119.0 . . ?
C33_8 C14_8 C13_8 108.3 . . ?
C14_8 C15_8 C3_8 121.7 . . ?
C14_8 C15_8 C16_8 120.4 . . ?
C3_8 C15_8 C16_8 106.5 . . ?
C35_8 C16_8 C15_8 120.6 . . ?
C35_8 C16_8 C17_8 119.4 . . ?
C15_8 C16_8 C17_8 107.5 . . ?
C18_8 C17_8 C4_8 120.1 . . ?
C18_8 C17_8 C16_8 120.0 . . ?
C4_8 C17_8 C16_8 108.4 . . ?
C17_8 C18_8 C37_8 120.1 . . ?
C17_8 C18_8 C19_8 119.4 . . ?
C37_8 C18_8 C19_8 108.3 . . ?
C20_8 C19_8 C39_8 120.4 . . ?
C20_8 C19_8 C18_8 121.9 . . ?
C39_8 C19_8 C18_8 108.3 . . ?
C19_8 C20_8 C21_8 116.0 . . ?
C19_8 C20_8 C5_8 118.8 . . ?
C21_8 C20_8 C5_8 119.0 . . ?
C41_8 C21_8 C20_8 121.9 . . ?
C41_8 C21_8 C22_8 108.1 . . ?
C20_8 C21_8 C22_8 120.7 . . ?
C7_8 C22_8 C23_8 119.5 . . ?
C7_8 C22_8 C21_8 120.1 . . ?
C23_8 C22_8 C21_8 108.2 . . ?
C24_8 C23_8 C42_8 120.2 . . ?
C24_8 C23_8 C22_8 120.7 . . ?
C42_8 C23_8 C22_8 107.2 . . ?
C23_8 C24_8 C25_8 119.1 . . ?
C23_8 C24_8 C45_8 119.2 . . ?
C25_8 C24_8 C45_8 108.5 . . ?
C8_8 C25_8 C24_8 120.3 . . ?
C8_8 C25_8 C26_8 120.2 . . ?
C24_8 C25_8 C26_8 107.6 . . ?
C27_8 C26_8 C46_8 119.7 . . ?
C27_8 C26_8 C25_8 120.0 . . ?
C46_8 C26_8 C25_8 108.2 . . ?
C26_8 C27_8 C28_8 120.8 . . ?
C26_8 C27_8 C10_8 119.2 . . ?
C28_8 C27_8 C10_8 106.8 . . ?
C48_8 C28_8 C27_8 119.8 . . ?
C48_8 C28_8 C29_8 118.7 . . ?
C27_8 C28_8 C29_8 110.4 . . ?
C30_8 C29_8 C28_8 122.2 . . ?
C30_8 C29_8 C11_8 121.2 . . ?
C28_8 C29_8 C11_8 107.0 . . ?
C29_8 C30_8 C31_8 115.5 . . ?
C29_8 C30_8 C50_8 119.2 . . ?
C31_8 C30_8 C50_8 118.3 . . ?
C13_8 C31_8 C30_8 122.0 . . ?
C13_8 C31_8 C32_8 107.8 . . ?
C30_8 C31_8 C32_8 120.8 . . ?
C52_8 C32_8 C33_8 121.0 . . ?
C52_8 C32_8 C31_8 120.0 . . ?
C33_8 C32_8 C31_8 107.2 . . ?
C34_8 C33_8 C14_8 120.5 . . ?
C34_8 C33_8 C32_8 119.8 . . ?
C14_8 C33_8 C32_8 108.2 . . ?
C33_8 C34_8 C54_8 119.8 . . ?
C33_8 C34_8 C35_8 119.8 . . ?
C54_8 C34_8 C35_8 107.8 . . ?
C16_8 C35_8 C36_8 121.6 . . ?
C16_8 C35_8 C34_8 118.7 . . ?
C36_8 C35_8 C34_8 106.6 . . ?
C37_8 C36_8 C35_8 118.3 . . ?
C37_8 C36_8 C55_8 119.5 . . ?
C35_8 C36_8 C55_8 110.0 . . ?
C36_8 C37_8 C18_8 120.5 . . ?
C36_8 C37_8 C38_8 119.3 . . ?
C18_8 C37_8 C38_8 108.1 . . ?
C57_8 C38_8 C37_8 121.2 . . ?
C57_8 C38_8 C39_8 119.6 . . ?
C37_8 C38_8 C39_8 107.7 . . ?
C40_8 C39_8 C19_8 122.2 . . ?
C40_8 C39_8 C38_8 120.7 . . ?
C19_8 C39_8 C38_8 107.6 . . ?
C41_8 C40_8 C39_8 115.5 . . ?
C41_8 C40_8 C59_8 118.1 . . ?
C39_8 C40_8 C59_8 119.3 . . ?
C40_8 C41_8 C21_8 121.4 . . ?
C40_8 C41_8 C42_8 121.5 . . ?
C21_8 C41_8 C42_8 108.3 . . ?
C43_8 C42_8 C23_8 120.3 . . ?
C43_8 C42_8 C41_8 120.0 . . ?
C23_8 C42_8 C41_8 108.2 . . ?
C42_8 C43_8 C60_8 120.2 . . ?
C42_8 C43_8 C44_8 120.1 . . ?
C60_8 C43_8 C44_8 108.2 . . ?
C45_8 C44_8 C43_8 119.6 . . ?
C45_8 C44_8 C62_8 121.3 . . ?
C43_8 C44_8 C62_8 106.6 . . ?
C44_8 C45_8 C46_8 120.0 . . ?
C44_8 C45_8 C24_8 120.7 . . ?
C46_8 C45_8 C24_8 107.0 . . ?
C47_8 C46_8 C26_8 120.7 . . ?
C47_8 C46_8 C45_8 118.3 . . ?
C26_8 C46_8 C45_8 108.7 . . ?
C46_8 C47_8 C63_8 121.6 . . ?
C46_8 C47_8 C48_8 119.2 . . ?
C63_8 C47_8 C48_8 106.7 . . ?
C28_8 C48_8 C49_8 119.9 . . ?
C28_8 C48_8 C47_8 119.7 . . ?
C49_8 C48_8 C47_8 109.0 . . ?
C50_8 C49_8 C64_8 121.0 . . ?
C50_8 C49_8 C48_8 122.2 . . ?
C64_8 C49_8 C48_8 107.2 . . ?
C51_8 C50_8 C49_8 116.6 . . ?
C51_8 C50_8 C30_8 119.4 . . ?
C49_8 C50_8 C30_8 117.7 . . ?
C50_8 C51_8 C66_8 121.9 . . ?
C50_8 C51_8 C52_8 121.4 . . ?
C66_8 C51_8 C52_8 107.3 . . ?
C32_8 C52_8 C53_8 118.8 . . ?
C32_8 C52_8 C51_8 119.9 . . ?
C53_8 C52_8 C51_8 109.2 . . ?
C54_8 C53_8 C52_8 121.6 . . ?
C54_8 C53_8 C67_8 120.1 . . ?
C52_8 C53_8 C67_8 106.0 . . ?
C53_8 C54_8 C55_8 120.8 . . ?
C53_8 C54_8 C34_8 118.9 . . ?
C55_8 C54_8 C34_8 107.9 . . ?
C56_8 C55_8 C36_8 120.1 . . ?
C56_8 C55_8 C54_8 119.4 . . ?
C36_8 C55_8 C54_8 107.7 . . ?
C55_8 C56_8 C68_8 119.6 . . ?
C55_8 C56_8 C57_8 120.7 . . ?
C68_8 C56_8 C57_8 107.3 . . ?
C38_8 C57_8 C58_8 120.9 . . ?
C38_8 C57_8 C56_8 119.2 . . ?
C58_8 C57_8 C56_8 108.6 . . ?
C59_8 C58_8 C69_8 121.7 . . ?
C59_8 C58_8 C57_8 120.8 . . ?
C69_8 C58_8 C57_8 107.7 . . ?
C58_8 C59_8 C60_8 115.5 . . ?
C58_8 C59_8 C40_8 118.4 . . ?
C60_8 C59_8 C40_8 119.4 . . ?
C61_8 C60_8 C59_8 121.2 . . ?
C61_8 C60_8 C43_8 108.9 . . ?
C59_8 C60_8 C43_8 120.3 . . ?
C70_8 C61_8 C60_8 122.2 . . ?
C70_8 C61_8 C62_8 121.8 . . ?
C60_8 C61_8 C62_8 107.3 . . ?
C63_8 C62_8 C61_8 119.2 . . ?
C63_8 C62_8 C44_8 119.2 . . ?
C61_8 C62_8 C44_8 109.0 . . ?
C62_8 C63_8 C64_8 120.3 . . ?
C62_8 C63_8 C47_8 119.6 . . ?
C64_8 C63_8 C47_8 108.3 . . ?
C65_8 C64_8 C49_8 120.0 . . ?
C65_8 C64_8 C63_8 121.7 . . ?
C49_8 C64_8 C63_8 108.8 . . ?
C64_8 C65_8 C66_8 118.7 . . ?
C64_8 C65_8 C70_8 118.6 . . ?
C66_8 C65_8 C70_8 117.1 . . ?
C65_8 C66_8 C51_8 119.1 . . ?
C65_8 C66_8 C67_8 123.1 . . ?
C51_8 C66_8 C67_8 108.4 . . ?
C68_8 C67_8 C66_8 120.2 . . ?
C68_8 C67_8 C53_8 118.7 . . ?
C66_8 C67_8 C53_8 109.2 . . ?
C67_8 C68_8 C56_8 121.4 . . ?
C67_8 C68_8 C69_8 118.7 . . ?
C56_8 C68_8 C69_8 108.4 . . ?
C70_8 C69_8 C58_8 120.6 . . ?
C70_8 C69_8 C68_8 122.1 . . ?
C58_8 C69_8 C68_8 107.9 . . ?
C61_8 C70_8 C69_8 116.2 . . ?
C61_8 C70_8 C65_8 118.0 . . ?
C69_8 C70_8 C65_8 118.7 . . ?

loop_
_geom_bond_atom_site_label_1
_geom_bond_atom_site_label_2
_geom_bond_distance
_geom_bond_site_symmetry_2
_geom_bond_publ_flag
C1_1 C2_1 1.397(6) . ?
C1_1 C6_1 1.431(6) . ?
C1_1 C9_1 1.452(6) . ?
C2_1 C3_1 1.420(5) . ?
C2_1 C12_1 1.472(5) . ?
C3_1 C4_1 1.423(6) . ?
C3_1 C15_1 1.443(6) . ?
C4_1 C5_1 1.402(6) . ?
C4_1 C17_1 1.459(6) . ?
C5_1 C6_1 1.409(6) . ?
C5_1 C20_1 1.476(6) . ?
C6_1 C7_1 1.449(6) . ?
C7_1 C22_1 1.367(7) . ?
C7_1 C8_1 1.457(7) . ?
C8_1 C25_1 1.402(7) . ?
C8_1 C9_1 1.451(6) . ?
C9_1 C10_1 1.397(6) . ?
C10_1 C11_1 1.441(6) . ?
C10_1 C27_1 1.464(7) . ?
C11_1 C29_1 1.415(6) . ?
C11_1 C12_1 1.447(6) . ?
C12_1 C13_1 1.404(6) . ?
C13_1 C31_1 1.429(6) . ?
C13_1 C14_1 1.462(6) . ?
C14_1 C15_1 1.383(6) . ?
C14_1 C33_1 1.423(6) . ?
C15_1 C16_1 1.451(6) . ?
C16_1 C35_1 1.385(6) . ?
C16_1 C17_1 1.403(6) . ?
C17_1 C18_1 1.395(6) . ?
C18_1 C19_1 1.447(6) . ?
C18_1 C37_1 1.452(6) . ?
C19_1 C20_1 1.437(6) . ?
C19_1 C39_1 1.445(6) . ?
C20_1 C21_1 1.411(6) . ?
C21_1 C41_1 1.418(6) . ?
C21_1 C22_1 1.478(6) . ?
C22_1 C23_1 1.471(7) . ?
C23_1 C24_1 1.371(7) . ?
C23_1 C42_1 1.483(6) . ?
C24_1 C45_1 1.452(7) . ?
C24_1 C25_1 1.482(7) . ?
C25_1 C26_1 1.414(7) . ?
C26_1 C27_1 1.381(7) . ?
C26_1 C46_1 1.465(7) . ?
C27_1 C28_1 1.436(7) . ?
C28_1 C48_1 1.376(7) . ?
C28_1 C29_1 1.456(6) . ?
C29_1 C30_1 1.395(6) . ?
C30_1 C31_1 1.411(6) . ?
C30_1 C50_1 1.461(6) . ?
C31_1 C32_1 1.471(6) . ?
C32_1 C52_1 1.373(6) . ?
C32_1 C33_1 1.446(6) . ?
C33_1 C34_1 1.396(6) . ?
C34_1 C35_1 1.434(6) . ?
C34_1 C54_1 1.467(6) . ?
C35_1 C36_1 1.458(6) . ?
C36_1 C37_1 1.371(6) . ?
C36_1 C55_1 1.451(6) . ?
C37_1 C38_1 1.447(6) . ?
C38_1 C57_1 1.396(6) . ?
C38_1 C39_1 1.445(6) . ?
C39_1 C40_1 1.408(6) . ?
C40_1 C41_1 1.415(6) . ?
C40_1 C59_1 1.476(6) . ?
C41_1 C42_1 1.432(6) . ?
C42_1 C43_1 1.366(6) . ?
C43_1 C60_1 1.434(6) . ?
C43_1 C44_1 1.471(6) . ?
C44_1 C45_1 1.386(7) . ?
C44_1 C62_1 1.462(6) . ?
C45_1 C46_1 1.473(7) . ?
C46_1 C47_1 1.370(7) . ?
C47_1 C63_1 1.437(7) . ?
C47_1 C48_1 1.457(7) . ?
C48_1 C49_1 1.428(6) . ?
C49_1 C50_1 1.425(6) . ?
C49_1 C64_1 1.442(6) . ?
C50_1 C51_1 1.410(6) . ?
C51_1 C66_1 1.424(6) . ?
C51_1 C52_1 1.436(6) . ?
C52_1 C53_1 1.464(6) . ?
C53_1 C54_1 1.356(6) . ?
C53_1 C67_1 1.452(6) . ?
C54_1 C55_1 1.448(6) . ?
C55_1 C56_1 1.401(6) . ?
C56_1 C57_1 1.436(6) . ?
C56_1 C68_1 1.447(6) . ?
C57_1 C58_1 1.458(6) . ?
C58_1 C59_1 1.413(6) . ?
C58_1 C69_1 1.418(6) . ?
C59_1 C60_1 1.429(6) . ?
C60_1 C61_1 1.411(6) . ?
C61_1 C70_1 1.419(6) . ?
C61_1 C62_1 1.480(6) . ?
C62_1 C63_1 1.369(6) . ?
C63_1 C64_1 1.431(6) . ?
C64_1 C65_1 1.412(6) . ?
C65_1 C66_1 1.430(6) . ?
C65_1 C70_1 1.468(6) . ?
C66_1 C67_1 1.446(6) . ?
C67_1 C68_1 1.382(6) . ?
C68_1 C69_1 1.449(6) . ?
C69_1 C70_1 1.428(6) . ?
C1_2 C6_2 1.427(6) . ?
C1_2 C2_2 1.432(6) . ?
C1_2 C9_2 1.439(6) . ?
C2_2 C3_2 1.430(6) . ?
C2_2 C12_2 1.463(6) . ?
C3_2 C4_2 1.407(6) . ?
C3_2 C15_2 1.456(6) . ?
C4_2 C17_2 1.425(6) . ?
C4_2 C5_2 1.433(6) . ?
C5_2 C6_2 1.401(6) . ?
C5_2 C20_2 1.447(6) . ?
C6_2 C7_2 1.461(6) . ?
C7_2 C22_2 1.373(6) . ?
C7_2 C8_2 1.449(6) . ?
C8_2 C25_2 1.384(6) . ?
C8_2 C9_2 1.453(6) . ?
C9_2 C10_2 1.377(6) . ?
C10_2 C11_2 1.456(6) . ?
C10_2 C27_2 1.476(6) . ?
C11_2 C12_2 1.424(6) . ?
C11_2 C29_2 1.462(6) . ?
C12_2 C13_2 1.406(6) . ?
C13_2 C31_2 1.424(6) . ?
C13_2 C14_2 1.443(6) . ?
C14_2 C15_2 1.379(6) . ?
C14_2 C33_2 1.422(6) . ?
C15_2 C16_2 1.445(6) . ?
C16_2 C35_2 1.380(6) . ?
C16_2 C17_2 1.453(6) . ?
C17_2 C18_2 1.390(6) . ?
C18_2 C37_2 1.427(6) . ?
C18_2 C19_2 1.442(6) . ?
C19_2 C20_2 1.416(6) . ?
C19_2 C39_2 1.426(6) . ?
C20_2 C21_2 1.419(6) . ?
C21_2 C41_2 1.415(6) . ?
C21_2 C22_2 1.453(6) . ?
C22_2 C23_2 1.450(6) . ?
C23_2 C24_2 1.383(6) . ?
C23_2 C42_2 1.435(6) . ?
C24_2 C25_2 1.435(6) . ?
C24_2 C45_2 1.482(6) . ?
C25_2 C26_2 1.464(6) . ?
C26_2 C27_2 1.396(6) . ?
C26_2 C46_2 1.434(6) . ?
C27_2 C28_2 1.420(6) . ?
C28_2 C48_2 1.402(6) . ?
C28_2 C29_2 1.449(6) . ?
C29_2 C30_2 1.409(6) . ?
C30_2 C31_2 1.428(6) . ?
C30_2 C50_2 1.465(6) . ?
C31_2 C32_2 1.470(6) . ?
C32_2 C52_2 1.379(6) . ?
C32_2 C33_2 1.442(6) . ?
C33_2 C34_2 1.412(6) . ?
C34_2 C54_2 1.443(6) . ?
C34_2 C35_2 1.463(6) . ?
C35_2 C36_2 1.433(6) . ?
C36_2 C37_2 1.421(6) . ?
C36_2 C55_2 1.440(6) . ?
C37_2 C38_2 1.450(6) . ?
C38_2 C57_2 1.384(6) . ?
C38_2 C39_2 1.458(6) . ?
C39_2 C40_2 1.426(6) . ?
C40_2 C41_2 1.412(6) . ?
C40_2 C59_2 1.474(6) . ?
C41_2 C42_2 1.445(6) . ?
C42_2 C43_2 1.400(6) . ?
C43_2 C44_2 1.442(6) . ?
C43_2 C60_2 1.446(6) . ?
C44_2 C45_2 1.359(6) . ?
C44_2 C62_2 1.454(6) . ?
C45_2 C46_2 1.462(6) . ?
C46_2 C47_2 1.391(6) . ?
C47_2 C63_2 1.449(6) . ?
C47_2 C48_2 1.460(6) . ?
C48_2 C49_2 1.434(6) . ?
C49_2 C50_2 1.423(6) . ?
C49_2 C64_2 1.441(6) . ?
C50_2 C51_2 1.404(6) . ?
C51_2 C66_2 1.434(6) . ?
C51_2 C52_2 1.436(6) . ?
C52_2 C53_2 1.456(6) . ?
C53_2 C54_2 1.400(6) . ?
C53_2 C67_2 1.455(6) . ?
C54_2 C55_2 1.445(6) . ?
C55_2 C56_2 1.397(6) . ?
C56_2 C68_2 1.445(6) . ?
C56_2 C57_2 1.454(6) . ?
C57_2 C58_2 1.454(6) . ?
C58_2 C59_2 1.427(6) . ?
C58_2 C69_2 1.444(6) . ?
C59_2 C60_2 1.421(6) . ?
C60_2 C61_2 1.440(6) . ?
C61_2 C70_2 1.406(6) . ?
C61_2 C62_2 1.443(6) . ?
C62_2 C63_2 1.391(6) . ?
C63_2 C64_2 1.426(6) . ?
C64_2 C65_2 1.408(6) . ?
C65_2 C66_2 1.412(6) . ?
C65_2 C70_2 1.477(6) . ?
C66_2 C67_2 1.454(6) . ?
C67_2 C68_2 1.397(6) . ?
C68_2 C69_2 1.450(6) . ?
C69_2 C70_2 1.419(6) . ?
C1_3 C2_3 1.425(7) . ?
C1_3 C6_3 1.426(8) . ?
C1_3 C9_3 1.458(7) . ?
C2_3 C3_3 1.409(7) . ?
C2_3 C12_3 1.466(7) . ?
C3_3 C15_3 1.442(7) . ?
C3_3 C4_3 1.444(7) . ?
C4_3 C5_3 1.398(7) . ?
C4_3 C17_3 1.448(7) . ?
C5_3 C6_3 1.407(7) . ?
C5_3 C20_3 1.467(7) . ?
C6_3 C7_3 1.451(7) . ?
C7_3 C22_3 1.395(7) . ?
C7_3 C8_3 1.473(7) . ?
C8_3 C25_3 1.371(7) . ?
C8_3 C9_3 1.439(7) . ?
C9_3 C10_3 1.388(7) . ?
C10_3 C11_3 1.435(7) . ?
C10_3 C27_3 1.440(7) . ?
C11_3 C29_3 1.410(8) . ?
C11_3 C12_3 1.450(7) . ?
C12_3 C13_3 1.437(7) . ?
C13_3 C31_3 1.426(7) . ?
C13_3 C14_3 1.438(6) . ?
C14_3 C15_3 1.397(7) . ?
C14_3 C33_3 1.436(7) . ?
C15_3 C16_3 1.433(7) . ?
C16_3 C35_3 1.397(7) . ?
C16_3 C17_3 1.445(7) . ?
C17_3 C18_3 1.376(7) . ?
C18_3 C19_3 1.440(7) . ?
C18_3 C37_3 1.444(7) . ?
C19_3 C20_3 1.398(6) . ?
C19_3 C39_3 1.441(7) . ?
C20_3 C21_3 1.414(6) . ?
C21_3 C22_3 1.428(7) . ?
C21_3 C41_3 1.444(6) . ?
C22_3 C23_3 1.447(7) . ?
C23_3 C24_3 1.383(7) . ?
C23_3 C42_3 1.406(7) . ?
C24_3 C25_3 1.429(7) . ?
C24_3 C45_3 1.442(7) . ?
C25_3 C26_3 1.455(7) . ?
C26_3 C27_3 1.389(7) . ?
C26_3 C46_3 1.458(7) . ?
C27_3 C28_3 1.458(7) . ?
C28_3 C48_3 1.355(7) . ?
C28_3 C29_3 1.466(7) . ?
C29_3 C30_3 1.402(8) . ?
C30_3 C31_3 1.408(7) . ?
C30_3 C50_3 1.461(7) . ?
C31_3 C32_3 1.447(7) . ?
C32_3 C52_3 1.391(6) . ?
C32_3 C33_3 1.443(7) . ?
C33_3 C34_3 1.396(7) . ?
C34_3 C35_3 1.463(8) . ?
C34_3 C54_3 1.465(7) . ?
C35_3 C36_3 1.454(7) . ?
C36_3 C37_3 1.382(7) . ?
C36_3 C55_3 1.446(7) . ?
C37_3 C38_3 1.471(7) . ?
C38_3 C57_3 1.357(7) . ?
C38_3 C39_3 1.453(7) . ?
C39_3 C40_3 1.423(7) . ?
C40_3 C41_3 1.407(6) . ?
C40_3 C59_3 1.469(7) . ?
C41_3 C42_3 1.468(7) . ?
C42_3 C43_3 1.396(7) . ?
C43_3 C44_3 1.399(7) . ?
C43_3 C60_3 1.473(7) . ?
C44_3 C45_3 1.398(7) . ?
C44_3 C62_3 1.439(7) . ?
C45_3 C46_3 1.435(7) . ?
C46_3 C47_3 1.385(7) . ?
C47_3 C63_3 1.425(7) . ?
C47_3 C48_3 1.447(7) . ?
C48_3 C49_3 1.453(7) . ?
C49_3 C64_3 1.417(6) . ?
C49_3 C50_3 1.428(6) . ?
C50_3 C51_3 1.403(6) . ?
C51_3 C66_3 1.438(6) . ?
C51_3 C52_3 1.457(6) . ?
C52_3 C53_3 1.455(6) . ?
C53_3 C54_3 1.396(7) . ?
C53_3 C67_3 1.457(6) . ?
C54_3 C55_3 1.450(7) . ?
C55_3 C56_3 1.408(7) . ?
C56_3 C57_3 1.440(7) . ?
C56_3 C68_3 1.463(7) . ?
C57_3 C58_3 1.440(7) . ?
C58_3 C69_3 1.431(7) . ?
C58_3 C59_3 1.447(7) . ?
C59_3 C60_3 1.438(7) . ?
C60_3 C61_3 1.453(8) . ?
C61_3 C62_3 1.404(7) . ?
C61_3 C70_3 1.405(7) . ?
C62_3 C63_3 1.394(7) . ?
C63_3 C64_3 1.448(7) . ?
C64_3 C65_3 1.441(7) . ?
C65_3 C66_3 1.403(6) . ?
C65_3 C70_3 1.460(6) . ?
C66_3 C67_3 1.456(6) . ?
C67_3 C68_3 1.376(7) . ?
C68_3 C69_3 1.439(7) . ?
C69_3 C70_3 1.421(6) . ?
C1_4 C2_4 1.414(7) . ?
C1_4 C9_4 1.435(9) . ?
C1_4 C6_4 1.447(10) . ?
C2_4 C3_4 1.438(7) . ?
C2_4 C12_4 1.490(8) . ?
C3_4 C4_4 1.396(7) . ?
C3_4 C15_4 1.434(7) . ?
C4_4 C5_4 1.405(6) . ?
C4_4 C17_4 1.455(7) . ?
C5_4 C6_4 1.423(7) . ?
C5_4 C20_4 1.487(7) . ?
C6_4 C7_4 1.439(9) . ?
C7_4 C22_4 1.374(7) . ?
C7_4 C8_4 1.455(7) . ?
C8_4 C25_4 1.406(7) . ?
C8_4 C9_4 1.447(7) . ?
C9_4 C10_4 1.399(7) . ?
C10_4 C11_4 1.449(7) . ?
C10_4 C27_4 1.452(7) . ?
C11_4 C12_4 1.431(7) . ?
C11_4 C29_4 1.441(7) . ?
C12_4 C13_4 1.405(7) . ?
C13_4 C31_4 1.422(7) . ?
C13_4 C14_4 1.455(7) . ?
C14_4 C15_4 1.371(7) . ?
C14_4 C33_4 1.434(7) . ?
C15_4 C16_4 1.474(7) . ?
C16_4 C35_4 1.380(7) . ?
C16_4 C17_4 1.427(7) . ?
C17_4 C18_4 1.391(7) . ?
C18_4 C19_4 1.447(7) . ?
C18_4 C37_4 1.451(7) . ?
C19_4 C20_4 1.408(8) . ?
C19_4 C39_4 1.432(7) . ?
C20_4 C21_4 1.412(7) . ?
C21_4 C22_4 1.440(7) . ?
C21_4 C41_4 1.454(7) . ?
C22_4 C23_4 1.473(7) . ?
C23_4 C24_4 1.389(7) . ?
C23_4 C42_4 1.449(7) . ?
C24_4 C25_4 1.432(7) . ?
C24_4 C45_4 1.454(7) . ?
C25_4 C26_4 1.473(8) . ?
C26_4 C27_4 1.380(8) . ?
C26_4 C46_4 1.468(7) . ?
C27_4 C28_4 1.437(7) . ?
C28_4 C48_4 1.394(7) . ?
C28_4 C29_4 1.444(7) . ?
C29_4 C30_4 1.396(7) . ?
C30_4 C31_4 1.413(8) . ?
C30_4 C50_4 1.481(9) . ?
C31_4 C32_4 1.467(7) . ?
C32_4 C52_4 1.384(7) . ?
C32_4 C33_4 1.453(7) . ?
C33_4 C34_4 1.394(7) . ?
C34_4 C54_4 1.439(7) . ?
C34_4 C35_4 1.462(7) . ?
C35_4 C36_4 1.435(7) . ?
C36_4 C37_4 1.382(7) . ?
C36_4 C55_4 1.476(8) . ?
C37_4 C38_4 1.428(7) . ?
C38_4 C57_4 1.380(7) . ?
C38_4 C39_4 1.448(7) . ?
C39_4 C40_4 1.426(7) . ?
C40_4 C41_4 1.406(7) . ?
C40_4 C59_4 1.483(7) . ?
C41_4 C42_4 1.459(6) . ?
C42_4 C43_4 1.388(7) . ?
C43_4 C60_4 1.448(8) . ?
C43_4 C44_4 1.476(7) . ?
C44_4 C45_4 1.362(7) . ?
C44_4 C62_4 1.457(7) . ?
C45_4 C46_4 1.447(7) . ?
C46_4 C47_4 1.397(7) . ?
C47_4 C63_4 1.433(7) . ?
C47_4 C48_4 1.455(8) . ?
C48_4 C49_4 1.431(7) . ?
C49_4 C50_4 1.434(7) . ?
C49_4 C64_4 1.444(7) . ?
C50_4 C51_4 1.394(7) . ?
C51_4 C66_4 1.435(7) . ?
C51_4 C52_4 1.447(7) . ?
C52_4 C53_4 1.439(8) . ?
C53_4 C54_4 1.391(7) . ?
C53_4 C67_4 1.460(7) . ?
C54_4 C55_4 1.423(7) . ?
C55_4 C56_4 1.384(8) . ?
C56_4 C57_4 1.453(7) . ?
C56_4 C68_4 1.455(8) . ?
C57_4 C58_4 1.453(7) . ?
C58_4 C59_4 1.425(7) . ?
C58_4 C69_4 1.444(7) . ?
C59_4 C60_4 1.423(7) . ?
C60_4 C61_4 1.437(7) . ?
C61_4 C70_4 1.416(7) . ?
C61_4 C62_4 1.445(7) . ?
C62_4 C63_4 1.390(7) . ?
C63_4 C64_4 1.416(7) . ?
C64_4 C65_4 1.413(7) . ?
C65_4 C66_4 1.435(7) . ?
C65_4 C70_4 1.464(7) . ?
C66_4 C67_4 1.417(7) . ?
C67_4 C68_4 1.370(7) . ?
C68_4 C69_4 1.441(7) . ?
C69_4 C70_4 1.434(7) . ?
C1_5 C2_5 1.406(6) . ?
C1_5 C6_5 1.428(6) . ?
C1_5 C9_5 1.458(6) . ?
C2_5 C3_5 1.428(6) . ?
C2_5 C12_5 1.471(6) . ?
C3_5 C4_5 1.437(6) . ?
C3_5 C15_5 1.446(6) . ?
C4_5 C5_5 1.414(6) . ?
C4_5 C17_5 1.442(6) . ?
C5_5 C6_5 1.409(6) . ?
C5_5 C20_5 1.473(6) . ?
C6_5 C7_5 1.457(6) . ?
C7_5 C22_5 1.369(6) . ?
C7_5 C8_5 1.459(6) . ?
C8_5 C25_5 1.389(6) . ?
C8_5 C9_5 1.458(6) . ?
C9_5 C10_5 1.376(6) . ?
C10_5 C11_5 1.432(6) . ?
C10_5 C27_5 1.454(6) . ?
C11_5 C12_5 1.435(6) . ?
C11_5 C29_5 1.437(6) . ?
C12_5 C13_5 1.405(6) . ?
C13_5 C31_5 1.446(7) . ?
C13_5 C14_5 1.455(6) . ?
C14_5 C15_5 1.367(6) . ?
C14_5 C33_5 1.441(6) . ?
C15_5 C16_5 1.475(6) . ?
C16_5 C35_5 1.378(6) . ?
C16_5 C17_5 1.440(6) . ?
C17_5 C18_5 1.386(6) . ?
C18_5 C19_5 1.447(6) . ?
C18_5 C37_5 1.461(6) . ?
C19_5 C20_5 1.409(6) . ?
C19_5 C39_5 1.446(6) . ?
C20_5 C21_5 1.413(6) . ?
C21_5 C41_5 1.430(6) . ?
C21_5 C22_5 1.451(6) . ?
C22_5 C23_5 1.457(6) . ?
C23_5 C24_5 1.389(6) . ?
C23_5 C42_5 1.444(6) . ?
C24_5 C25_5 1.451(6) . ?
C24_5 C45_5 1.468(6) . ?
C25_5 C26_5 1.453(7) . ?
C26_5 C27_5 1.391(6) . ?
C26_5 C46_5 1.452(6) . ?
C27_5 C28_5 1.436(6) . ?
C28_5 C48_5 1.374(6) . ?
C28_5 C29_5 1.461(6) . ?
C29_5 C30_5 1.408(6) . ?
C30_5 C31_5 1.394(6) . ?
C30_5 C50_5 1.480(7) . ?
C31_5 C32_5 1.437(7) . ?
C32_5 C52_5 1.381(7) . ?
C32_5 C33_5 1.469(6) . ?
C33_5 C34_5 1.377(7) . ?
C34_5 C35_5 1.435(7) . ?
C34_5 C54_5 1.466(7) . ?
C35_5 C36_5 1.469(7) . ?
C36_5 C37_5 1.391(7) . ?
C36_5 C55_5 1.447(6) . ?
C37_5 C38_5 1.425(7) . ?
C38_5 C57_5 1.386(6) . ?
C38_5 C39_5 1.451(6) . ?
C39_5 C40_5 1.418(6) . ?
C40_5 C41_5 1.426(6) . ?
C40_5 C59_5 1.455(6) . ?
C41_5 C42_5 1.445(6) . ?
C42_5 C43_5 1.378(6) . ?
C43_5 C44_5 1.442(6) . ?
C43_5 C60_5 1.458(6) . ?
C44_5 C45_5 1.382(6) . ?
C44_5 C62_5 1.432(6) . ?
C45_5 C46_5 1.451(7) . ?
C46_5 C47_5 1.377(6) . ?
C47_5 C63_5 1.447(6) . ?
C47_5 C48_5 1.462(6) . ?
C48_5 C49_5 1.455(6) . ?
C49_5 C50_5 1.388(6) . ?
C49_5 C64_5 1.441(6) . ?
C50_5 C51_5 1.405(6) . ?
C51_5 C66_5 1.424(7) . ?
C51_5 C52_5 1.448(6) . ?
C52_5 C53_5 1.444(7) . ?
C53_5 C54_5 1.379(6) . ?
C53_5 C67_5 1.427(7) . ?
C54_5 C55_5 1.463(7) . ?
C55_5 C56_5 1.388(7) . ?
C56_5 C57_5 1.440(7) . ?
C56_5 C68_5 1.456(6) . ?
C57_5 C58_5 1.460(6) . ?
C58_5 C59_5 1.389(7) . ?
C58_5 C69_5 1.443(7) . ?
C59_5 C60_5 1.429(6) . ?
C60_5 C61_5 1.437(6) . ?
C61_5 C70_5 1.415(7) . ?
C61_5 C62_5 1.454(6) . ?
C62_5 C63_5 1.379(6) . ?
C63_5 C64_5 1.429(6) . ?
C64_5 C65_5 1.403(6) . ?
C65_5 C66_5 1.430(7) . ?
C65_5 C70_5 1.457(7) . ?
C66_5 C67_5 1.460(6) . ?
C67_5 C68_5 1.377(7) . ?
C68_5 C69_5 1.424(7) . ?
C69_5 C70_5 1.415(6) . ?
C1_6 C2_6 1.408(6) . ?
C1_6 C6_6 1.421(6) . ?
C1_6 C9_6 1.456(6) . ?
C2_6 C3_6 1.420(6) . ?
C2_6 C12_6 1.463(6) . ?
C3_6 C4_6 1.426(6) . ?
C3_6 C15_6 1.451(6) . ?
C4_6 C5_6 1.406(6) . ?
C4_6 C17_6 1.436(6) . ?
C5_6 C6_6 1.432(6) . ?
C5_6 C20_6 1.466(6) . ?
C6_6 C7_6 1.448(6) . ?
C7_6 C22_6 1.385(6) . ?
C7_6 C8_6 1.466(6) . ?
C8_6 C25_6 1.408(7) . ?
C8_6 C9_6 1.441(6) . ?
C9_6 C10_6 1.397(6) . ?
C10_6 C11_6 1.426(6) . ?
C10_6 C27_6 1.459(7) . ?
C11_6 C29_6 1.438(6) . ?
C11_6 C12_6 1.439(6) . ?
C12_6 C13_6 1.431(6) . ?
C13_6 C31_6 1.445(6) . ?
C13_6 C14_6 1.448(6) . ?
C14_6 C15_6 1.367(6) . ?
C14_6 C33_6 1.434(6) . ?
C15_6 C16_6 1.456(6) . ?
C16_6 C35_6 1.373(6) . ?
C16_6 C17_6 1.433(6) . ?
C17_6 C18_6 1.393(6) . ?
C18_6 C37_6 1.448(6) . ?
C18_6 C19_6 1.450(6) . ?
C19_6 C20_6 1.408(6) . ?
C19_6 C39_6 1.430(6) . ?
C20_6 C21_6 1.410(6) . ?
C21_6 C22_6 1.434(6) . ?
C21_6 C41_6 1.438(6) . ?
C22_6 C23_6 1.449(6) . ?
C23_6 C24_6 1.381(6) . ?
C23_6 C42_6 1.435(7) . ?
C24_6 C25_6 1.438(7) . ?
C24_6 C45_6 1.458(7) . ?
C25_6 C26_6 1.445(7) . ?
C26_6 C27_6 1.383(6) . ?
C26_6 C46_6 1.449(7) . ?
C27_6 C28_6 1.454(6) . ?
C28_6 C48_6 1.385(7) . ?
C28_6 C29_6 1.446(6) . ?
C29_6 C30_6 1.426(6) . ?
C30_6 C31_6 1.415(6) . ?
C30_6 C50_6 1.459(6) . ?
C31_6 C32_6 1.448(6) . ?
C32_6 C52_6 1.378(6) . ?
C32_6 C33_6 1.463(6) . ?
C33_6 C34_6 1.377(6) . ?
C34_6 C54_6 1.456(6) . ?
C34_6 C35_6 1.464(6) . ?
C35_6 C36_6 1.444(6) . ?
C36_6 C37_6 1.385(6) . ?
C36_6 C55_6 1.452(6) . ?
C37_6 C38_6 1.450(6) . ?
C38_6 C57_6 1.378(6) . ?
C38_6 C39_6 1.432(6) . ?
C39_6 C40_6 1.419(6) . ?
C40_6 C41_6 1.420(6) . ?
C40_6 C59_6 1.472(6) . ?
C41_6 C42_6 1.449(6) . ?
C42_6 C43_6 1.386(7) . ?
C43_6 C44_6 1.441(6) . ?
C43_6 C60_6 1.445(7) . ?
C44_6 C45_6 1.381(7) . ?
C44_6 C62_6 1.452(7) . ?
C45_6 C46_6 1.456(6) . ?
C46_6 C47_6 1.394(6) . ?
C47_6 C48_6 1.450(6) . ?
C47_6 C63_6 1.450(7) . ?
C48_6 C49_6 1.466(6) . ?
C49_6 C64_6 1.426(6) . ?
C49_6 C50_6 1.437(6) . ?
C50_6 C51_6 1.415(6) . ?
C51_6 C66_6 1.434(6) . ?
C51_6 C52_6 1.454(6) . ?
C52_6 C53_6 1.438(6) . ?
C53_6 C54_6 1.397(6) . ?
C53_6 C67_6 1.464(6) . ?
C54_6 C55_6 1.430(6) . ?
C55_6 C56_6 1.395(5) . ?
C56_6 C57_6 1.440(6) . ?
C56_6 C68_6 1.452(6) . ?
C57_6 C58_6 1.455(6) . ?
C58_6 C59_6 1.431(6) . ?
C58_6 C69_6 1.439(6) . ?
C59_6 C60_6 1.414(6) . ?
C60_6 C61_6 1.447(6) . ?
C61_6 C70_6 1.412(6) . ?
C61_6 C62_6 1.453(6) . ?
C62_6 C63_6 1.374(6) . ?
C63_6 C64_6 1.442(6) . ?
C64_6 C65_6 1.420(6) . ?
C65_6 C66_6 1.407(6) . ?
C65_6 C70_6 1.468(6) . ?
C66_6 C67_6 1.446(6) . ?
C67_6 C68_6 1.382(6) . ?
C68_6 C69_6 1.443(6) . ?
C69_6 C70_6 1.410(6) . ?
C71 C72 1.385(6) . ?
C71 C76 1.396(6) . ?
C71 C77 1.505(6) . ?
C72 C73 1.398(7) . ?
C72 H72 0.9500 . ?
C73 C74 1.372(9) . ?
C73 H73 0.9500 . ?
C74 C75 1.359(9) . ?
C74 H74 0.9500 . ?
C75 C76 1.413(7) . ?
C75 H75 0.9500 . ?
C76 H76 0.9500 . ?
C77 H77A 0.9800 . ?
C77 H77B 0.9800 . ?
C77 H77C 0.9800 . ?
C78 C83 1.391(7) . ?
C78 C79 1.404(7) . ?
C78 C84 1.485(7) . ?
C79 C80 1.372(8) . ?
C79 H79 0.9500 . ?
C80 C81 1.393(9) . ?
C80 H80 0.9500 . ?
C81 C82 1.402(9) . ?
C81 H81 0.9500 . ?
C82 C83 1.362(8) . ?
C82 H82 0.9500 . ?
C83 H83 0.9500 . ?
C84 H84A 0.9800 . ?
C84 H84B 0.9800 . ?
C84 H84C 0.9800 . ?
C85 C86 1.360(7) . ?
C85 C90 1.419(7) . ?
C85 C91 1.513(7) . ?
C86 C87 1.356(8) . ?
C86 H86 0.9500 . ?
C87 C88 1.391(10) . ?
C87 H87 0.9500 . ?
C88 C89 1.359(10) . ?
C88 H88 0.9500 . ?
C89 C90 1.394(9) . ?
C89 H89 0.9500 . ?
C90 H90 0.9500 . ?
C91 H91A 0.9800 . ?
C91 H91B 0.9800 . ?
C91 H91C 0.9800 . ?
C92 C93 1.370(7) . ?
C92 C97 1.384(7) . ?
C92 C98 1.499(7) . ?
C93 C94 1.359(7) . ?
C93 H93 0.9500 . ?
C94 C95 1.406(8) . ?
C94 H94 0.9500 . ?
C95 C96 1.362(9) . ?
C95 H95 0.9500 . ?
C96 C97 1.394(8) . ?
C96 H96 0.9500 . ?
C97 H97 0.9500 . ?
C98 H98A 0.9800 . ?
C98 H98B 0.9800 . ?
C98 H98C 0.9800 . ?
C99 C100 1.390(6) . ?
C99 C104 1.391(6) . ?
C99 C105 1.514(6) . ?
C100 C101 1.393(6) . ?
C100 H10 0.9500 . ?
C101 C102 1.371(7) . ?
C101 H101 0.9500 . ?
C102 C103 1.400(8) . ?
C102 H102 0.9500 . ?
C103 C104 1.399(7) . ?
C103 H103 0.9500 . ?
C104 H104 0.9500 . ?
C105 H10F 0.9800 . ?
C105 H10G 0.9800 . ?
C105 H10H 0.9800 . ?
C106 C107 1.378(7) . ?
C106 C111 1.406(6) . ?
C106 C112 1.501(6) . ?
C107 C108 1.347(8) . ?
C107 H107 0.9500 . ?
C108 C109 1.388(9) . ?
C108 H108 0.9500 . ?
C109 C110 1.381(8) . ?
C109 H109 0.9500 . ?
C110 C111 1.412(7) . ?
C110 H110 0.9500 . ?
C111 H111 0.9500 . ?
C112 H12C 0.9800 . ?
C112 H12D 0.9800 . ?
C112 H12E 0.9800 . ?
C1_7 C2_7 1.4085 . ?
C1_7 C9_7 1.4382 . ?
C1_7 C6_7 1.4436 . ?
C2_7 C3_7 1.4419 . ?
C2_7 C12_7 1.4660 . ?
C3_7 C4_7 1.4188 . ?
C3_7 C15_7 1.4415 . ?
C4_7 C5_7 1.4322 . ?
C4_7 C17_7 1.4389 . ?
C5_7 C6_7 1.4016 . ?
C5_7 C20_7 1.4567 . ?
C6_7 C7_7 1.4684 . ?
C7_7 C22_7 1.3635 . ?
C7_7 C8_7 1.4365 . ?
C8_7 C25_7 1.3842 . ?
C8_7 C9_7 1.4608 . ?
C9_7 C10_7 1.3768 . ?
C10_7 C11_7 1.4581 . ?
C10_7 C27_7 1.4719 . ?
C11_7 C12_7 1.4170 . ?
C11_7 C29_7 1.4537 . ?
C12_7 C13_7 1.4122 . ?
C13_7 C31_7 1.4309 . ?
C13_7 C14_7 1.4457 . ?
C14_7 C15_7 1.3785 . ?
C14_7 C33_7 1.4305 . ?
C15_7 C16_7 1.4526 . ?
C16_7 C35_7 1.3826 . ?
C16_7 C17_7 1.4555 . ?
C17_7 C18_7 1.3850 . ?
C18_7 C37_7 1.4296 . ?
C18_7 C19_7 1.4430 . ?
C19_7 C20_7 1.4175 . ?
C19_7 C39_7 1.4338 . ?
C20_7 C21_7 1.4222 . ?
C21_7 C41_7 1.4215 . ?
C21_7 C22_7 1.4501 . ?
C22_7 C23_7 1.4455 . ?
C23_7 C24_7 1.3840 . ?
C23_7 C42_7 1.4446 . ?
C24_7 C25_7 1.4315 . ?
C24_7 C45_7 1.4628 . ?
C25_7 C26_7 1.4602 . ?
C26_7 C27_7 1.3915 . ?
C26_7 C46_7 1.4274 . ?
C27_7 C28_7 1.4311 . ?
C28_7 C48_7 1.3970 . ?
C28_7 C29_7 1.4411 . ?
C29_7 C30_7 1.4051 . ?
C30_7 C31_7 1.4343 . ?
C30_7 C50_7 1.4625 . ?
C31_7 C32_7 1.4633 . ?
C32_7 C52_7 1.3726 . ?
C32_7 C33_7 1.4533 . ?
C33_7 C34_7 1.3984 . ?
C34_7 C54_7 1.4550 . ?
C34_7 C35_7 1.4671 . ?
C35_7 C36_7 1.4308 . ?
C36_7 C37_7 1.4254 . ?
C36_7 C55_7 1.4338 . ?
C37_7 C38_7 1.4456 . ?
C38_7 C57_7 1.3785 . ?
C38_7 C39_7 1.4571 . ?
C39_7 C40_7 1.4271 . ?
C40_7 C41_7 1.4139 . ?
C40_7 C59_7 1.4674 . ?
C41_7 C42_7 1.4473 . ?
C42_7 C43_7 1.3865 . ?
C43_7 C60_7 1.4428 . ?
C43_7 C44_7 1.4497 . ?
C44_7 C45_7 1.3773 . ?
C44_7 C62_7 1.4535 . ?
C45_7 C46_7 1.4486 . ?
C46_7 C47_7 1.3994 . ?
C47_7 C63_7 1.4449 . ?
C47_7 C48_7 1.4568 . ?
C48_7 C49_7 1.4381 . ?
C49_7 C50_7 1.4153 . ?
C49_7 C64_7 1.4378 . ?
C50_7 C51_7 1.4039 . ?
C51_7 C66_7 1.4333 . ?
C51_7 C52_7 1.4608 . ?
C52_7 C53_7 1.4524 . ?
C53_7 C54_7 1.3914 . ?
C53_7 C67_7 1.4581 . ?
C54_7 C55_7 1.4412 . ?
C55_7 C56_7 1.3984 . ?
C56_7 C68_7 1.4486 . ?
C56_7 C57_7 1.4508 . ?
C57_7 C58_7 1.4506 . ?
C58_7 C59_7 1.4254 . ?
C58_7 C69_7 1.4458 . ?
C59_7 C60_7 1.4312 . ?
C60_7 C61_7 1.4301 . ?
C61_7 C70_7 1.4101 . ?
C61_7 C62_7 1.4446 . ?
C62_7 C63_7 1.3781 . ?
C63_7 C64_7 1.4415 . ?
C64_7 C65_7 1.3956 . ?
C65_7 C66_7 1.4172 . ?
C65_7 C70_7 1.4799 . ?
C66_7 C67_7 1.4430 . ?
C67_7 C68_7 1.3865 . ?
C68_7 C69_7 1.4556 . ?
C69_7 C70_7 1.4294 . ?
C1_8 C2_8 1.4085 . ?
C1_8 C9_8 1.4384 . ?
C1_8 C6_8 1.4439 . ?
C2_8 C3_8 1.4420 . ?
C2_8 C12_8 1.4660 . ?
C3_8 C4_8 1.4193 . ?
C3_8 C15_8 1.4413 . ?
C4_8 C5_8 1.4316 . ?
C4_8 C17_8 1.4389 . ?
C5_8 C6_8 1.4014 . ?
C5_8 C20_8 1.4569 . ?
C6_8 C7_8 1.4682 . ?
C7_8 C22_8 1.3632 . ?
C7_8 C8_8 1.4368 . ?
C8_8 C25_8 1.3841 . ?
C8_8 C9_8 1.4608 . ?
C9_8 C10_8 1.3762 . ?
C10_8 C11_8 1.4582 . ?
C10_8 C27_8 1.4725 . ?
C11_8 C12_8 1.4173 . ?
C11_8 C29_8 1.4536 . ?
C12_8 C13_8 1.4121 . ?
C13_8 C31_8 1.4310 . ?
C13_8 C14_8 1.4459 . ?
C14_8 C15_8 1.3787 . ?
C14_8 C33_8 1.4305 . ?
C15_8 C16_8 1.4522 . ?
C16_8 C35_8 1.3828 . ?
C16_8 C17_8 1.4554 . ?
C17_8 C18_8 1.3849 . ?
C18_8 C37_8 1.4297 . ?
C18_8 C19_8 1.4431 . ?
C19_8 C20_8 1.4170 . ?
C19_8 C39_8 1.4332 . ?
C20_8 C21_8 1.4224 . ?
C21_8 C41_8 1.4215 . ?
C21_8 C22_8 1.4502 . ?
C22_8 C23_8 1.4456 . ?
C23_8 C24_8 1.3843 . ?
C23_8 C42_8 1.4445 . ?
C24_8 C25_8 1.4312 . ?
C24_8 C45_8 1.4627 . ?
C25_8 C26_8 1.4609 . ?
C26_8 C27_8 1.3915 . ?
C26_8 C46_8 1.4271 . ?
C27_8 C28_8 1.4312 . ?
C28_8 C48_8 1.3965 . ?
C28_8 C29_8 1.4410 . ?
C29_8 C30_8 1.4051 . ?
C30_8 C31_8 1.4346 . ?
C30_8 C50_8 1.4624 . ?
C31_8 C32_8 1.4632 . ?
C32_8 C52_8 1.3725 . ?
C32_8 C33_8 1.4533 . ?
C33_8 C34_8 1.3984 . ?
C34_8 C54_8 1.4550 . ?
C34_8 C35_8 1.4676 . ?
C35_8 C36_8 1.4306 . ?
C36_8 C37_8 1.4247 . ?
C36_8 C55_8 1.4346 . ?
C37_8 C38_8 1.4454 . ?
C38_8 C57_8 1.3787 . ?
C38_8 C39_8 1.4574 . ?
C39_8 C40_8 1.4271 . ?
C40_8 C41_8 1.4137 . ?
C40_8 C59_8 1.4677 . ?
C41_8 C42_8 1.4472 . ?
C42_8 C43_8 1.3864 . ?
C43_8 C60_8 1.4425 . ?
C43_8 C44_8 1.4496 . ?
C44_8 C45_8 1.3772 . ?
C44_8 C62_8 1.4534 . ?
C45_8 C46_8 1.4493 . ?
C46_8 C47_8 1.3994 . ?
C47_8 C63_8 1.4446 . ?
C47_8 C48_8 1.4567 . ?
C48_8 C49_8 1.4383 . ?
C49_8 C50_8 1.4151 . ?
C49_8 C64_8 1.4375 . ?
C50_8 C51_8 1.4033 . ?
C51_8 C66_8 1.4331 . ?
C51_8 C52_8 1.4606 . ?
C52_8 C53_8 1.4522 . ?
C53_8 C54_8 1.3917 . ?
C53_8 C67_8 1.4580 . ?
C54_8 C55_8 1.4410 . ?
C55_8 C56_8 1.3982 . ?
C56_8 C68_8 1.4485 . ?
C56_8 C57_8 1.4508 . ?
C57_8 C58_8 1.4508 . ?
C58_8 C59_8 1.4252 . ?
C58_8 C69_8 1.4466 . ?
C59_8 C60_8 1.4314 . ?
C60_8 C61_8 1.4306 . ?
C61_8 C70_8 1.4096 . ?
C61_8 C62_8 1.4446 . ?
C62_8 C63_8 1.3784 . ?
C63_8 C64_8 1.4411 . ?
C64_8 C65_8 1.3957 . ?
C65_8 C66_8 1.4169 . ?
C65_8 C70_8 1.4805 . ?
C66_8 C67_8 1.4432 . ?
C67_8 C68_8 1.3868 . ?
C68_8 C69_8 1.4551 . ?
C69_8 C70_8 1.4295 . ?
